data_7118958
loop_
_publ_author_name
'Masaki Ito'
'Masato Iseki'
'Masumi Itazaki'
'Hiroshi Nakazawa'

_publ_section_title
;
 Tetrahedral cage complex with planar vertices: selective synthesis of
 Pt4L6 cage complexes involving hydrogen bonds driven by halide binding
;
_journal_name_full Chem.Commun.
_journal_page_first 7205
_journal_volume 52
_journal_year 2016
_chemical_formula_moiety 'C216 H180 Cl4 Fe6 N12 O12 P12 Pt4, Cl4, C H Cl3, 7(C H Cl3)'
_chemical_formula_sum 'C224 H188 Cl32 Fe6 N12 O12 P12 Pt4'
_chemical_formula_weight 5861.35
_space_group_IT_number 2
_symmetry_cell_setting triclinic
_symmetry_Int_Tables_number 2
_symmetry_space_group_name_Hall '-P 1'
_symmetry_space_group_name_H-M 'P -1'
_audit_update_record
;
2016-03-29 deposited with the CCDC.
2016-04-21 downloaded from the CCDC.
;
_cell_angle_alpha 90.2849(10)
_cell_angle_beta 90.4102(6)
_cell_angle_gamma 117.1817(13)
_cell_formula_units_Z 2
_cell_length_a 21.3085(7)
_cell_length_b 22.6838(7)
_cell_length_c 31.6313(6)
_cell_measurement_reflns_used 25335
_cell_measurement_temperature 200(2)
_cell_measurement_theta_max 27.4816
_cell_measurement_theta_min 2.0130
_cell_measurement_wavelength 0.71075
_cell_volume 13599.8(7)
_computing_cell_refinement 'CrystalClear (Rigaku Inc., 2008)'
_computing_data_collection 'CrystalClear (Rigaku Inc., 2008)'
_computing_data_reduction 'CrystalClear (Rigaku Inc., 2008)'
_computing_molecular_graphics 'Ortep for Windows (Farrugia, 2012)'
_computing_publication_material 'WinGX publication routines (Farrugia, 2012)'
_computing_structure_refinement 'SHELXL-2014/7 (Sheldrick, 2014)'
_computing_structure_solution SIR97
_diffrn_ambient_temperature 200(2)
_diffrn_detector_area_resol_mean 7.32
_diffrn_measured_fraction_theta_full 0.995
_diffrn_measured_fraction_theta_max 0.995
_diffrn_measurement_details
;
scan:
    Number of images: 900
               Slice: -80.0000 - 100.0000
         Image width: 0.2000
            Exp time: 16.0000
       Rotation axis: Phi
               Omega: 0.0000
                 Chi: 0.0000
                 Phi: 0.0000
                 XTD: 55.0391
              2theta: 25.0886
scan:
    Number of images: 300
               Slice: -15.0000 - 45.0000
         Image width: 0.2000
            Exp time: 16.0000
       Rotation axis: Omega
               Omega: 0.0000
                 Chi: 90.0000
                 Phi: 0.0000
                 XTD: 55.0391
              2theta: 25.0886
scan:
    Number of images: 300
               Slice: -15.0000 - 45.0000
         Image width: 0.2000
            Exp time: 16.0000
       Rotation axis: Omega
               Omega: 0.0000
                 Chi: 90.0000
                 Phi: 90.0000
                 XTD: 55.0391
              2theta: 25.0886
scan:
    Number of images: 300
               Slice: -15.0000 - 45.0000
         Image width: 0.2000
            Exp time: 16.0000
       Rotation axis: Omega
               Omega: 0.0000
                 Chi: 90.0000
                 Phi: 180.0000
                 XTD: 55.0391
              2theta: 25.0886
scan:
    Number of images: 300
               Slice: -15.0000 - 45.0000
         Image width: 0.2000
            Exp time: 16.0000
       Rotation axis: Omega
               Omega: 0.0000
                 Chi: 90.0000
                 Phi: 270.0000
                 XTD: 55.0391
              2theta: 25.0886
scan:
    Number of images: 270
               Slice: -15.0000 - 39.0000
         Image width: 0.2000
            Exp time: 16.0000
       Rotation axis: Omega
               Omega: 0.0000
                 Chi: 45.0000
                 Phi: 0.0000
                 XTD: 55.0391
              2theta: 25.0886
scan:
    Number of images: 270
               Slice: -15.0000 - 39.0000
         Image width: 0.2000
            Exp time: 16.0000
       Rotation axis: Omega
               Omega: 0.0000
                 Chi: 45.0000
                 Phi: 90.0000
                 XTD: 55.0391
              2theta: 25.0886
scan:
    Number of images: 270
               Slice: -15.0000 - 39.0000
         Image width: 0.2000
            Exp time: 16.0000
       Rotation axis: Omega
               Omega: 0.0000
                 Chi: 45.0000
                 Phi: 180.0000
                 XTD: 55.0391
              2theta: 25.0886
scan:
    Number of images: 270
               Slice: -15.0000 - 39.0000
         Image width: 0.2000
            Exp time: 16.0000
       Rotation axis: Omega
               Omega: 0.0000
                 Chi: 45.0000
                 Phi: 270.0000
                 XTD: 55.0391
              2theta: 25.0886

;
_diffrn_measurement_device 'Mercury CCD (2x2 bin mode)'
_diffrn_measurement_device_details 'AFC7: Eulerian 3-circle'
_diffrn_measurement_device_type 'Rigaku/MSC Mercury CCD'
_diffrn_measurement_method '\w and \f'
_diffrn_radiation_detector CCD
_diffrn_radiation_monochromator 'Graphite Monochromator'
_diffrn_radiation_source 'Rotating Anode'
_diffrn_radiation_type MoK\a
_diffrn_radiation_wavelength 0.71075
_diffrn_reflns_av_R_equivalents 0.0459
_diffrn_reflns_av_unetI/netI 0.0616
_diffrn_reflns_Laue_measured_fraction_full 0.995
_diffrn_reflns_Laue_measured_fraction_max 0.995
_diffrn_reflns_limit_h_max 25
_diffrn_reflns_limit_h_min -25
_diffrn_reflns_limit_k_max 26
_diffrn_reflns_limit_k_min -22
_diffrn_reflns_limit_l_max 37
_diffrn_reflns_limit_l_min -37
_diffrn_reflns_number 133682
_diffrn_reflns_point_group_measured_fraction_full 0.995
_diffrn_reflns_point_group_measured_fraction_max 0.995
_diffrn_reflns_reduction_process 'Lp corrections applied'
_diffrn_reflns_theta_full 25
_diffrn_reflns_theta_max 25
_diffrn_reflns_theta_min 2.013
_diffrn_source_current 250.0000
_diffrn_source_power 13.7500
_diffrn_source_voltage 55.0000
_exptl_absorpt_coefficient_mu 2.795
_exptl_absorpt_correction_T_max 1.0000
_exptl_absorpt_correction_T_min 0.8268
_exptl_absorpt_correction_type multi-scan
_exptl_absorpt_process_details 'REQAB (Rigaku, 1998)'
_exptl_crystal_colour Orange
_exptl_crystal_density_diffrn 1.431
_exptl_crystal_density_method 'not measured'
_exptl_crystal_description Prism
_exptl_crystal_F_000 5808
_exptl_crystal_preparation 'mounted on the CryoLoop with Palaton oil and placed in N2 stream at 200(2) K'
_exptl_crystal_size_max 0.20
_exptl_crystal_size_mid 0.08
_exptl_crystal_size_min 0.07
_refine_diff_density_max 4.589
_refine_diff_density_min -2.315
_refine_diff_density_rms 0.224
_refine_ls_extinction_method none
_refine_ls_goodness_of_fit_ref 1.058
_refine_ls_hydrogen_treatment constr
_refine_ls_matrix_type full
_refine_ls_number_constraints 0
_refine_ls_number_parameters 2441
_refine_ls_number_reflns 47664
_refine_ls_number_restraints 23
_refine_ls_restrained_S_all 1.058
_refine_ls_R_factor_all 0.1003
_refine_ls_R_factor_gt 0.0801
_refine_ls_shift/su_max 0.001
_refine_ls_shift/su_mean 0
_refine_ls_structure_factor_coef Fsqd
_refine_ls_weighting_details 'w=1/[\s^2^(Fo^2^)+(0.1598P)^2^+64.1072P] where P=(Fo^2^+2Fc^2^)/3'
_refine_ls_weighting_scheme calc
_refine_ls_wR_factor_gt 0.2359
_refine_ls_wR_factor_ref 0.2603
_reflns_number_gt 36306
_reflns_number_total 47664
_reflns_threshold_expression 'I > 2\s(I)'
_cod_data_source_file c6cc01448h2.cif
_cod_data_source_block ISK-465-New
_cod_database_code 7118958
_shelx_estimated_absorpt_t_min 0.605
_shelx_estimated_absorpt_t_max 0.828

loop_
_symmetry_equiv_pos_as_xyz
'x, y, z'
'-x, -y, -z'

loop_
_atom_site_label
_atom_site_type_symbol
_atom_site_fract_x
_atom_site_fract_y
_atom_site_fract_z
_atom_site_U_iso_or_equiv
_atom_site_adp_type
_atom_site_occupancy
_atom_site_calc_flag
_atom_site_disorder_assembly
_atom_site_disorder_group
Pt1 Pt -0.36632(2) 0.10150(2) 0.22190(2) 0.03563(11) Uani 1 d . .
Cl1 Cl -0.32447(16) 0.03829(14) 0.18310(9) 0.0521(7) Uani 1 d . .
Pt2 Pt 0.24057(2) 0.24032(2) 0.10051(2) 0.03273(11) Uani 1 d . .
Cl2 Cl 0.33229(14) 0.26552(13) 0.15065(9) 0.0467(6) Uani 1 d . .
Pt3 Pt 0.20363(2) 0.42476(2) 0.46017(2) 0.03360(11) Uani 1 d . .
Cl3 Cl 0.18456(14) 0.51903(12) 0.46591(9) 0.0443(6) Uani 1 d . .
Pt4 Pt 0.02112(2) 0.68754(2) 0.19179(2) 0.03662(11) Uani 1 d . .
Cl4 Cl -0.09362(15) 0.62169(13) 0.16427(8) 0.0458(6) Uani 1 d . .
Fe1 Fe -0.09064(10) 0.19923(11) 0.12451(8) 0.0772(7) Uani 1 d . .
Fe2 Fe 0.22314(8) 0.27341(8) 0.29170(5) 0.0421(3) Uani 1 d . .
Fe3 Fe 0.19070(11) 0.51140(9) 0.11679(6) 0.0592(5) Uani 1 d . .
Fe4 Fe 0.20622(9) 0.62277(7) 0.33134(5) 0.0448(4) Uani 1 d . .
Fe5 Fe -0.12844(15) 0.20635(15) 0.38099(10) 0.1150(12) Uani 1 d . .
Fe6 Fe -0.20976(11) 0.42560(7) 0.25386(6) 0.0572(5) Uani 1 d . .
P1 P -0.38196(14) 0.13238(13) 0.15366(9) 0.0380(6) Uani 1 d . .
P2 P -0.36126(18) 0.04527(15) 0.28276(10) 0.0501(7) Uani 1 d . .
P3 P -0.41472(13) 0.16016(13) 0.25399(9) 0.0374(6) Uani 1 d . .
P4 P 0.15470(13) 0.20274(12) 0.04995(8) 0.0341(5) Uani 1 d . .
P5 P 0.20084(13) 0.13795(11) 0.13283(8) 0.0326(5) Uani 1 d . .
P6 P 0.31034(15) 0.34523(13) 0.07245(10) 0.0442(6) Uani 1 d . .
P7 P 0.23579(14) 0.34282(13) 0.45900(8) 0.0364(6) Uani 1 d . .
P8 P 0.31705(14) 0.50722(12) 0.44860(8) 0.0362(5) Uani 1 d . .
P9 P 0.09028(15) 0.36161(13) 0.48657(8) 0.0388(6) Uani 1 d . .
P10 P 0.06665(17) 0.67141(14) 0.12823(9) 0.0451(6) Uani 1 d . .
P11 P 0.12600(15) 0.76263(12) 0.21847(9) 0.0411(6) Uani 1 d . .
P12 P -0.04330(15) 0.70385(12) 0.24570(8) 0.0382(6) Uani 1 d . .
C1 C -0.3009(7) 0.1577(7) 0.1188(4) 0.057(3) Uani 1 d . .
O1 O -0.3108(5) 0.1458(6) 0.0813(3) 0.084(3) Uani 1 d . .
N1 N -0.2397(5) 0.1899(5) 0.1385(4) 0.061(3) Uani 1 d . .
H1 H -0.239 0.1944 0.1661 0.073 Uiso 1 calc . .
C2 C -0.3235(9) 0.0921(8) 0.3335(5) 0.070(4) Uani 1 d . .
O2 O -0.3473(8) 0.0670(6) 0.3678(3) 0.100(4) Uani 1 d . .
N2 N -0.2666(6) 0.1496(6) 0.3280(4) 0.065(3) Uani 1 d . .
H2 H -0.2546 0.1608 0.3016 0.078 Uiso 1 calc . .
C3 C -0.3738(6) 0.2498(5) 0.2376(4) 0.046(3) Uani 1 d . .
O3 O -0.4083(5) 0.2805(4) 0.2379(3) 0.059(2) Uani 1 d . .
N3 N -0.3043(5) 0.2750(4) 0.2291(3) 0.046(2) Uani 1 d . .
H3 H -0.2839 0.249 0.2315 0.055 Uiso 1 calc . .
C4 C 0.0605(5) 0.1674(5) 0.0687(4) 0.046(3) Uani 1 d . .
O4 O 0.0131(4) 0.1285(4) 0.0447(3) 0.062(2) Uani 1 d . .
N4 N 0.0507(5) 0.1891(5) 0.1057(3) 0.050(2) Uani 1 d . .
H4 H 0.0885 0.2201 0.1183 0.06 Uiso 1 calc . .
C5 C 0.2057(6) 0.1461(5) 0.1924(3) 0.041(2) Uani 1 d . .
O5 O 0.2202(4) 0.1084(3) 0.2123(2) 0.0453(17) Uani 1 d . .
N5 N 0.1863(5) 0.1893(4) 0.2089(3) 0.043(2) Uani 1 d . .
H5 H 0.1818 0.2174 0.1915 0.051 Uiso 1 calc . .
C6 C 0.2692(8) 0.3990(5) 0.0539(4) 0.058(3) Uani 1 d . .
O6 O 0.2899(6) 0.4314(5) 0.0210(3) 0.079(3) Uani 1 d . .
N6 N 0.2224(5) 0.3989(4) 0.0814(3) 0.050(2) Uani 1 d . .
H6 H 0.2125 0.3729 0.1035 0.06 Uiso 1 calc . .
C7 C 0.2791(5) 0.3387(5) 0.4085(3) 0.036(2) Uani 1 d . .
O7 O 0.3210(5) 0.3156(4) 0.4080(3) 0.055(2) Uani 1 d . .
N7 N 0.2565(5) 0.3579(4) 0.3742(3) 0.0407(19) Uani 1 d . .
H7 H 0.2283 0.3759 0.3784 0.049 Uiso 1 calc . .
C8 C 0.3205(6) 0.5690(6) 0.4079(3) 0.044(2) Uani 1 d . .
O8 O 0.3666(5) 0.6253(4) 0.4105(3) 0.061(2) Uani 1 d . .
N8 N 0.2735(5) 0.5436(4) 0.3755(3) 0.041(2) Uani 1 d . .
H8 H 0.242 0.5017 0.3763 0.049 Uiso 1 calc . .
C9 C 0.0289(6) 0.2767(6) 0.4669(4) 0.049(3) Uani 1 d . .
O9 O -0.0036(5) 0.2305(4) 0.4907(3) 0.072(3) Uani 1 d . .
N9 N 0.0201(6) 0.2742(5) 0.4247(4) 0.062(3) Uani 1 d . .
H9 H 0.0487 0.3096 0.4106 0.074 Uiso 1 calc . .
C10 C 0.1473(7) 0.6555(6) 0.1265(4) 0.051(3) Uani 1 d . .
O10 O 0.1911(5) 0.6790(5) 0.0996(3) 0.065(2) Uani 1 d . .
N10 N 0.1427(5) 0.6110(4) 0.1556(3) 0.045(2) Uani 1 d . .
H10 H 0.1095 0.5992 0.1748 0.054 Uiso 1 calc . .
C11 C 0.1508(6) 0.7471(5) 0.2748(4) 0.048(3) Uani 1 d . .
O11 O 0.1925(6) 0.7926(4) 0.2952(3) 0.081(3) Uani 1 d . .
N11 N 0.1219(5) 0.6835(4) 0.2839(3) 0.044(2) Uani 1 d . .
H11 H 0.0924 0.6553 0.2654 0.053 Uiso 1 calc . .
C12 C -0.1211(6) 0.6257(5) 0.2625(3) 0.039(2) Uani 1 d . .
O12 O -0.1749(4) 0.6269(3) 0.2723(2) 0.0462(17) Uani 1 d . .
N12 N -0.1074(5) 0.5732(4) 0.2675(3) 0.0389(19) Uani 1 d . .
H12 H -0.0664 0.5772 0.259 0.047 Uiso 1 calc . .
C13 C -0.4467(6) 0.0652(5) 0.1227(3) 0.044(2) Uani 1 d . .
C14 C -0.4637(6) 0.0791(7) 0.0824(4) 0.059(3) Uani 1 d . .
H13 H -0.4436 0.1238 0.0733 0.071 Uiso 1 calc . .
C15 C -0.5096(8) 0.0290(8) 0.0551(4) 0.069(4) Uani 1 d . .
H14 H -0.521 0.0393 0.028 0.083 Uiso 1 calc . .
C16 C -0.5389(7) -0.0377(9) 0.0689(5) 0.073(4) Uani 1 d . .
H15 H -0.5699 -0.0727 0.0509 0.088 Uiso 1 calc . .
C17 C -0.5228(7) -0.0505(7) 0.1067(6) 0.077(4) Uani 1 d . .
H16 H -0.5424 -0.0953 0.1155 0.092 Uiso 1 calc . .
C18 C -0.4765(6) 0.0009(6) 0.1352(4) 0.056(3) Uani 1 d . .
H17 H -0.4668 -0.0101 0.1627 0.068 Uiso 1 calc . .
C19 C -0.4050(6) 0.1995(5) 0.1433(4) 0.045(2) Uani 1 d . .
C20 C -0.3552(6) 0.2614(5) 0.1308(4) 0.052(3) Uani 1 d . .
H18 H -0.3073 0.2704 0.1279 0.063 Uiso 1 calc . .
C21 C -0.3753(8) 0.3104(6) 0.1226(5) 0.074(4) Uani 1 d . .
H19 H -0.3409 0.3529 0.1139 0.089 Uiso 1 calc . .
C22 C -0.4434(8) 0.2988(6) 0.1269(5) 0.064(4) Uani 1 d . .
H20 H -0.4562 0.3332 0.122 0.077 Uiso 1 calc . .
C23 C -0.4941(7) 0.2360(6) 0.1384(4) 0.056(3) Uani 1 d . .
H21 H -0.5421 0.227 0.1406 0.067 Uiso 1 calc . .
C24 C -0.4748(6) 0.1873(6) 0.1467(3) 0.046(3) Uani 1 d . .
H22 H -0.5095 0.1447 0.155 0.055 Uiso 1 calc . .
C25 C -0.4495(9) -0.0190(6) 0.2931(5) 0.073(4) Uani 1 d . .
C26 C -0.4841(9) -0.0612(7) 0.2598(5) 0.083(5) Uani 1 d . .
H23 H -0.4614 -0.0561 0.2334 0.1 Uiso 1 calc . .
C27 C -0.5524(12) -0.1110(8) 0.2652(8) 0.120(8) Uani 1 d . .
H24 H -0.5752 -0.1406 0.2423 0.144 Uiso 1 calc . .
C28 C -0.5878(16) -0.1189(12) 0.3018(12) 0.169(13) Uani 1 d . .
H25 H -0.6327 -0.1559 0.3057 0.202 Uiso 1 calc . .
C29 C -0.5591(15) -0.0751(12) 0.3312(11) 0.169(13) Uani 1 d . .
H26 H -0.5864 -0.0763 0.3551 0.203 Uiso 1 calc . .
C30 C -0.4886(12) -0.0254(10) 0.3291(7) 0.118(7) Uani 1 d . .
H27 H -0.4678 0.0038 0.3525 0.142 Uiso 1 calc . .
C31 C -0.3065(6) 0.0034(5) 0.2790(4) 0.106(3) Uani 1 d . .
C32 C -0.3308(6) -0.0619(5) 0.2917(4) 0.106(3) Uani 1 d . .
H28 H -0.3782 -0.0867 0.3006 0.127 Uiso 1 calc . .
C33 C -0.2858(7) -0.0909(4) 0.2912(4) 0.106(3) Uani 1 d . .
H29 H -0.3024 -0.1356 0.2998 0.127 Uiso 1 calc . .
C34 C -0.2164(6) -0.0546(5) 0.2781(4) 0.106(3) Uani 1 d . .
H30 H -0.1857 -0.0744 0.2778 0.127 Uiso 1 calc . .
C35 C -0.1922(6) 0.0107(5) 0.2655(4) 0.106(3) Uani 1 d . .
H31 H -0.1448 0.0355 0.2566 0.127 Uiso 1 calc . .
C36 C -0.2372(7) 0.0397(4) 0.2660(4) 0.106(3) Uani 1 d . .
H32 H -0.2206 0.0844 0.2573 0.127 Uiso 1 calc . .
C37 C -0.5082(5) 0.1259(6) 0.2412(4) 0.047(3) Uani 1 d . .
C38 C -0.5448(6) 0.1628(7) 0.2479(4) 0.057(3) Uani 1 d . .
H33 H -0.5214 0.2062 0.2597 0.069 Uiso 1 calc . .
C39 C -0.6153(7) 0.1351(8) 0.2372(5) 0.069(4) Uani 1 d . .
H34 H -0.6402 0.1605 0.2401 0.083 Uiso 1 calc . .
C40 C -0.6494(6) 0.0724(9) 0.2226(5) 0.075(4) Uani 1 d . .
H35 H -0.698 0.0542 0.2153 0.09 Uiso 1 calc . .
C41 C -0.6154(8) 0.0342(8) 0.2180(5) 0.079(4) Uani 1 d . .
H36 H -0.6413 -0.0107 0.2091 0.094 Uiso 1 calc . .
C42 C -0.5417(6) 0.0608(6) 0.2263(4) 0.050(3) Uani 1 d . .
H37 H -0.5168 0.0356 0.2221 0.06 Uiso 1 calc . .
C43 C -0.4109(6) 0.1739(7) 0.3104(3) 0.051(3) Uani 1 d . .
C44 C -0.4673(8) 0.1302(8) 0.3358(4) 0.074(4) Uani 1 d . .
H38 H -0.5054 0.0922 0.3237 0.089 Uiso 1 calc . .
C45 C -0.4661(10) 0.1441(10) 0.3789(5) 0.092(5) Uani 1 d . .
H39 H -0.5058 0.1168 0.3954 0.111 Uiso 1 calc . .
C46 C -0.4115(12) 0.1942(11) 0.3978(5) 0.096(6) Uani 1 d . .
H40 H -0.4103 0.2008 0.4276 0.115 Uiso 1 calc . .
C47 C -0.3573(10) 0.2356(9) 0.3728(5) 0.081(5) Uani 1 d . .
H41 H -0.3187 0.2725 0.3855 0.098 Uiso 1 calc . .
C48 C -0.3565(7) 0.2258(7) 0.3290(4) 0.057(3) Uani 1 d . .
H42 H -0.3179 0.2556 0.3127 0.068 Uiso 1 calc . .
C49 C 0.1587(6) 0.1358(5) 0.0194(3) 0.041(2) Uani 1 d . .
C50 C 0.2235(7) 0.1357(8) 0.0181(5) 0.076(4) Uani 1 d . .
H43 H 0.2638 0.1707 0.0309 0.091 Uiso 1 calc . .
C51 C 0.2291(8) 0.0838(10) -0.0023(5) 0.095(6) Uani 1 d . .
H44 H 0.2736 0.0841 -0.0045 0.114 Uiso 1 calc . .
C52 C 0.1701(10) 0.0325(9) -0.0192(5) 0.088(5) Uani 1 d . .
H45 H 0.1731 -0.005 -0.0304 0.106 Uiso 1 calc . .
C53 C 0.1077(8) 0.0342(7) -0.0201(4) 0.062(3) Uani 1 d . .
H46 H 0.0681 0.0003 -0.0342 0.075 Uiso 1 calc . .
C54 C 0.1021(6) 0.0854(6) -0.0004(4) 0.049(3) Uani 1 d . .
H47 H 0.0578 0.0861 -0.0005 0.059 Uiso 1 calc . .
C55 C 0.1514(6) 0.2584(5) 0.0093(4) 0.046(3) Uani 1 d . .
C56 C 0.1797(8) 0.2615(6) -0.0294(4) 0.069(4) Uani 1 d . .
H48 H 0.2034 0.2358 -0.0355 0.082 Uiso 1 calc . .
C57 C 0.1738(11) 0.3021(9) -0.0597(5) 0.097(6) Uani 1 d . .
H49 H 0.1907 0.3014 -0.0873 0.117 Uiso 1 calc . .
C58 C 0.1447(11) 0.3433(8) -0.0515(6) 0.097(6) Uani 1 d . .
H50 H 0.1434 0.3724 -0.0727 0.116 Uiso 1 calc . .
C59 C 0.1166(9) 0.3422(8) -0.0114(6) 0.085(5) Uani 1 d . .
H51 H 0.0975 0.3716 -0.0044 0.102 Uiso 1 calc . .
C60 C 0.1174(7) 0.2963(6) 0.0183(4) 0.058(3) Uani 1 d . .
H52 H 0.0944 0.2914 0.0446 0.069 Uiso 1 calc . .
C61 C 0.1111(5) 0.0728(5) 0.1274(3) 0.039(2) Uani 1 d . .
C62 C 0.0926(7) 0.0236(5) 0.0951(4) 0.051(3) Uani 1 d . .
H53 H 0.1267 0.0241 0.0757 0.062 Uiso 1 calc . .
C63 C 0.0238(8) -0.0245(6) 0.0929(5) 0.066(4) Uani 1 d . .
H54 H 0.0114 -0.0577 0.0715 0.08 Uiso 1 calc . .
C64 C -0.0273(7) -0.0276(6) 0.1190(5) 0.070(4) Uani 1 d . .
H55 H -0.0743 -0.0618 0.1159 0.083 Uiso 1 calc . .
C65 C -0.0108(7) 0.0176(7) 0.1488(5) 0.064(3) Uani 1 d . .
H56 H -0.0465 0.0154 0.1675 0.077 Uiso 1 calc . .
C66 C 0.0584(6) 0.0693(6) 0.1541(4) 0.050(3) Uani 1 d . .
H57 H 0.0687 0.1014 0.1759 0.06 Uiso 1 calc . .
C67 C 0.2539(5) 0.0966(5) 0.1210(3) 0.036(2) Uani 1 d . .
C68 C 0.2313(7) 0.0309(5) 0.1337(4) 0.052(3) Uani 1 d . .
H58 H 0.1885 0.0084 0.1487 0.062 Uiso 1 calc . .
C69 C 0.2714(7) -0.0010(6) 0.1242(5) 0.062(3) Uani 1 d . .
H59 H 0.2556 -0.0457 0.1324 0.074 Uiso 1 calc . .
C70 C 0.3337(8) 0.0315(7) 0.1031(5) 0.066(4) Uani 1 d . .
H60 H 0.3606 0.0088 0.0967 0.079 Uiso 1 calc . .
C71 C 0.3577(6) 0.0956(6) 0.0911(4) 0.052(3) Uani 1 d . .
H61 H 0.4009 0.1173 0.0762 0.062 Uiso 1 calc . .
C72 C 0.3189(6) 0.1295(6) 0.1006(3) 0.046(3) Uani 1 d . .
H62 H 0.3366 0.1748 0.0933 0.056 Uiso 1 calc . .
C73 C 0.3609(6) 0.3342(6) 0.0292(4) 0.073(4) Uani 1 d . .
C74 C 0.4031(7) 0.3051(7) 0.0413(3) 0.097(5) Uani 1 d . .
H63 H 0.4076 0.297 0.0703 0.117 Uiso 1 calc . .
C75 C 0.4388(8) 0.2878(8) 0.0110(5) 0.143(6) Uani 1 d . .
H64 H 0.4676 0.2679 0.0192 0.172 Uiso 1 calc . .
C76 C 0.4322(9) 0.2996(9) -0.0315(4) 0.143(6) Uani 1 d . .
H65 H 0.4566 0.2878 -0.0523 0.172 Uiso 1 calc . .
C77 C 0.3900(9) 0.3287(9) -0.0436(3) 0.143(6) Uani 1 d . .
H66 H 0.3856 0.3368 -0.0727 0.172 Uiso 1 calc . .
C78 C 0.3544(7) 0.3460(7) -0.0133(4) 0.115(7) Uani 1 d . .
H67 H 0.3255 0.3659 -0.0216 0.138 Uiso 1 calc . .
C79 C 0.3764(8) 0.4062(8) 0.1067(6) 0.089(2) Uani 1 d . .
C80 C 0.4435(8) 0.4409(8) 0.0943(6) 0.089(2) Uani 1 d . .
H68 H 0.4585 0.4346 0.0672 0.107 Uiso 1 calc . .
C81 C 0.4939(9) 0.4907(8) 0.1258(6) 0.089(2) Uani 1 d . .
H69 H 0.5422 0.5157 0.1186 0.107 Uiso 1 calc . .
C82 C 0.4733(8) 0.4999(8) 0.1616(6) 0.089(2) Uani 1 d . .
H70 H 0.5066 0.5311 0.1807 0.107 Uiso 1 calc . .
C83 C 0.4029(8) 0.4654(8) 0.1737(6) 0.089(2) Uani 1 d . .
H71 H 0.3877 0.4746 0.2 0.107 Uiso 1 calc . .
C84 C 0.3573(9) 0.4188(8) 0.1472(6) 0.089(2) Uani 1 d . .
H72 H 0.31 0.3932 0.1561 0.107 Uiso 1 calc . .
C85 C 0.2955(6) 0.3503(5) 0.5025(3) 0.044(2) Uani 1 d . .
C86 C 0.3387(7) 0.3200(7) 0.5024(4) 0.060(3) Uani 1 d . .
H73 H 0.3373 0.2935 0.4787 0.072 Uiso 1 calc . .
C87 C 0.3835(8) 0.3269(8) 0.5354(5) 0.071(4) Uani 1 d . .
H74 H 0.4136 0.3064 0.5344 0.085 Uiso 1 calc . .
C88 C 0.3842(8) 0.3649(8) 0.5708(5) 0.075(4) Uani 1 d . .
H75 H 0.4149 0.3701 0.594 0.09 Uiso 1 calc . .
C89 C 0.3396(8) 0.3954(7) 0.5720(4) 0.066(4) Uani 1 d . .
H76 H 0.3395 0.4211 0.5958 0.079 Uiso 1 calc . .
C90 C 0.2955(7) 0.3866(6) 0.5373(4) 0.053(3) Uani 1 d . .
H77 H 0.2646 0.4062 0.5377 0.064 Uiso 1 calc . .
C91 C 0.1715(6) 0.2556(5) 0.4597(4) 0.043(2) Uani 1 d . .
C92 C 0.1638(8) 0.2166(6) 0.4965(4) 0.061(3) Uani 1 d . .
H78 H 0.1911 0.2354 0.5213 0.073 Uiso 1 calc . .
C93 C 0.1151(8) 0.1504(6) 0.4944(5) 0.071(4) Uani 1 d . .
H79 H 0.1083 0.124 0.5188 0.086 Uiso 1 calc . .
C94 C 0.0784(8) 0.1228(6) 0.4607(5) 0.069(4) Uani 1 d . .
H80 H 0.0472 0.0766 0.4609 0.083 Uiso 1 calc . .
C95 C 0.0835(7) 0.1590(6) 0.4241(5) 0.064(4) Uani 1 d . .
H81 H 0.0554 0.1381 0.3999 0.077 Uiso 1 calc . .
C96 C 0.1312(6) 0.2270(5) 0.4240(4) 0.048(3) Uani 1 d . .
H82 H 0.1356 0.2529 0.3996 0.058 Uiso 1 calc . .
C97 C 0.3868(5) 0.4900(5) 0.4289(3) 0.038(2) Uani 1 d . .
C98 C 0.3986(6) 0.4895(6) 0.3857(4) 0.047(3) Uani 1 d . .
H83 H 0.3715 0.5006 0.3662 0.056 Uiso 1 calc . .
C99 C 0.4490(7) 0.4731(7) 0.3711(4) 0.063(3) Uani 1 d . .
H84 H 0.4558 0.4721 0.3415 0.076 Uiso 1 calc . .
C100 C 0.4906(6) 0.4578(7) 0.3987(5) 0.063(4) Uani 1 d . .
H85 H 0.5263 0.4477 0.3883 0.076 Uiso 1 calc . .
C101 C 0.4786(7) 0.4579(7) 0.4409(4) 0.059(3) Uani 1 d . .
H86 H 0.5059 0.4466 0.4601 0.071 Uiso 1 calc . .
C102 C 0.4278(6) 0.4739(5) 0.4569(4) 0.047(3) Uani 1 d . .
H87 H 0.4209 0.4739 0.4865 0.057 Uiso 1 calc . .
C103 C 0.3555(6) 0.5593(5) 0.4951(3) 0.043(2) Uani 1 d . .
C104 C 0.4230(7) 0.6113(6) 0.4931(4) 0.057(3) Uani 1 d . .
H88 H 0.4493 0.6186 0.4678 0.069 Uiso 1 calc . .
C105 C 0.4530(9) 0.6534(6) 0.5284(5) 0.072(4) Uani 1 d . .
H89 H 0.4994 0.689 0.5275 0.086 Uiso 1 calc . .
C106 C 0.4110(10) 0.6405(8) 0.5657(5) 0.078(5) Uani 1 d . .
H90 H 0.4292 0.6689 0.5897 0.093 Uiso 1 calc . .
C107 C 0.3490(8) 0.5911(7) 0.5670(4) 0.064(3) Uani 1 d . .
H91 H 0.3229 0.5827 0.5925 0.077 Uiso 1 calc . .
C108 C 0.3189(7) 0.5494(6) 0.5321(4) 0.053(3) Uani 1 d . .
H92 H 0.2725 0.5138 0.5339 0.064 Uiso 1 calc . .
C109 C 0.1035(8) 0.3543(9) 0.5419(4) 0.0773(18) Uani 1 d . .
C110 C 0.1306(8) 0.4144(9) 0.5646(4) 0.0773(18) Uani 1 d . .
H93 H 0.1308 0.4524 0.5519 0.093 Uiso 1 calc . .
C111 C 0.1573(8) 0.4190(9) 0.6056(4) 0.0773(18) Uani 1 d . .
H94 H 0.1757 0.4596 0.621 0.093 Uiso 1 calc . .
C112 C 0.1561(8) 0.3619(9) 0.6236(4) 0.0773(18) Uani 1 d . .
H95 H 0.1748 0.3643 0.6513 0.093 Uiso 1 calc . .
C113 C 0.1292(8) 0.3043(9) 0.6025(4) 0.0773(18) Uani 1 d . .
H96 H 0.1277 0.2664 0.6161 0.093 Uiso 1 calc . .
C114 C 0.1025(8) 0.2974(9) 0.5602(4) 0.0773(18) Uani 1 d . .
H97 H 0.0849 0.2565 0.5452 0.093 Uiso 1 calc . .
C115 C 0.0266(6) 0.3948(6) 0.4824(4) 0.047(3) Uani 1 d . .
C116 C 0.0215(6) 0.4248(6) 0.4448(4) 0.047(3) Uani 1 d . .
H98 H 0.0537 0.4312 0.4226 0.056 Uiso 1 calc . .
C117 C -0.0292(7) 0.4447(6) 0.4401(4) 0.055(3) Uani 1 d . .
H99 H -0.0303 0.4681 0.4155 0.066 Uiso 1 calc . .
C118 C -0.0796(8) 0.4308(7) 0.4714(5) 0.072(4) Uani 1 d . .
H100 H -0.1168 0.4424 0.4673 0.086 Uiso 1 calc . .
C119 C -0.0759(7) 0.4017(7) 0.5066(5) 0.069(4) Uani 1 d . .
H101 H -0.1095 0.394 0.5281 0.083 Uiso 1 calc . .
C120 C -0.0226(7) 0.3815(7) 0.5130(4) 0.061(3) Uani 1 d . .
H102 H -0.0211 0.3593 0.5381 0.073 Uiso 1 calc . .
C121 C 0.0095(7) 0.5987(6) 0.0979(4) 0.053(3) Uani 1 d . .
C122 C -0.0283(7) 0.5380(7) 0.1166(4) 0.062(3) Uani 1 d . .
H103 H -0.0265 0.5347 0.1465 0.074 Uiso 1 calc . .
C123 C -0.0686(8) 0.4819(8) 0.0930(5) 0.077(4) Uani 1 d . .
H104 H -0.0949 0.4402 0.1061 0.093 Uiso 1 calc . .
C124 C -0.0696(10) 0.4884(11) 0.0490(6) 0.092(6) Uani 1 d . .
H105 H -0.0969 0.4499 0.0324 0.11 Uiso 1 calc . .
C125 C -0.0344(10) 0.5450(10) 0.0295(5) 0.082(5) Uani 1 d . .
H106 H -0.0373 0.5472 -0.0004 0.099 Uiso 1 calc . .
C126 C 0.0072(9) 0.6021(8) 0.0531(4) 0.073(4) Uani 1 d . .
H107 H 0.0338 0.643 0.0392 0.088 Uiso 1 calc . .
C127 C 0.0829(7) 0.7410(6) 0.0939(4) 0.054(3) Uani 1 d . .
C128 C 0.0264(8) 0.7557(6) 0.0893(4) 0.062(3) Uani 1 d . .
H108 H -0.0159 0.7314 0.1045 0.074 Uiso 1 calc . .
C129 C 0.0320(9) 0.8061(7) 0.0623(5) 0.071(4) Uani 1 d . .
H109 H -0.0072 0.8148 0.0583 0.085 Uiso 1 calc . .
C130 C 0.0936(12) 0.8433(11) 0.0414(6) 0.114(7) Uani 1 d . .
H110 H 0.0998 0.8815 0.0261 0.137 Uiso 1 calc . .
C131 C 0.1437(13) 0.8250(13) 0.0430(9) 0.165(13) Uani 1 d . .
H111 H 0.1799 0.8427 0.0226 0.198 Uiso 1 calc . .
C132 C 0.1476(11) 0.7805(11) 0.0734(7) 0.122(8) Uani 1 d . .
H112 H 0.1898 0.7775 0.0793 0.146 Uiso 1 calc . .
C133 C 0.2088(6) 0.7773(5) 0.1928(4) 0.053(3) Uani 1 d . .
C134 C 0.2437(7) 0.7415(6) 0.2039(5) 0.059(3) Uani 1 d . .
H113 H 0.2235 0.708 0.2247 0.071 Uiso 1 calc . .
C135 C 0.3059(6) 0.7520(6) 0.1864(5) 0.064(4) Uani 1 d . .
H114 H 0.3304 0.7282 0.1954 0.077 Uiso 1 calc . .
C136 C 0.3323(8) 0.7993(7) 0.1545(7) 0.101(7) Uani 1 d . .
H115 H 0.3743 0.8061 0.1405 0.122 Uiso 1 calc . .
C137 C 0.2983(10) 0.8367(8) 0.1430(7) 0.107(7) Uani 1 d . .
H116 H 0.3178 0.87 0.1221 0.129 Uiso 1 calc . .
C138 C 0.2373(9) 0.8249(7) 0.1619(6) 0.095(6) Uani 1 d . .
H117 H 0.2135 0.8498 0.1539 0.114 Uiso 1 calc . .
C139 C 0.1295(6) 0.8444(5) 0.2206(4) 0.043(2) Uani 1 d . .
C140 C 0.0806(7) 0.8549(6) 0.1957(4) 0.054(3) Uani 1 d . .
H118 H 0.051 0.8219 0.176 0.065 Uiso 1 calc . .
C141 C 0.0760(8) 0.9135(6) 0.2000(4) 0.061(3) Uani 1 d . .
H119 H 0.0418 0.92 0.184 0.073 Uiso 1 calc . .
C142 C 0.1192(8) 0.9609(6) 0.2265(5) 0.073(4) Uani 1 d . .
H120 H 0.1148 1.0005 0.2296 0.088 Uiso 1 calc . .
C143 C 0.1690(8) 0.9534(6) 0.2489(5) 0.068(4) Uani 1 d . .
H121 H 0.2009 0.9891 0.2662 0.082 Uiso 1 calc . .
C144 C 0.1749(7) 0.8948(6) 0.2475(5) 0.066(4) Uani 1 d . .
H122 H 0.2089 0.8894 0.2643 0.08 Uiso 1 calc . .
C145 C -0.0870(7) 0.7533(5) 0.2308(4) 0.053(3) Uani 1 d . .
C146 C -0.0932(8) 0.7672(6) 0.1884(4) 0.063(3) Uani 1 d . .
H123 H -0.0754 0.7501 0.1667 0.076 Uiso 1 calc . .
C147 C -0.1248(11) 0.8053(8) 0.1785(6) 0.097(3) Uani 1 d . .
H124 H -0.1282 0.8153 0.1497 0.117 Uiso 1 calc . .
C148 C -0.1521(11) 0.8297(8) 0.2090(6) 0.097(3) Uani 1 d . .
H125 H -0.1738 0.8567 0.2015 0.117 Uiso 1 calc . .
C149 C -0.1477(11) 0.8150(8) 0.2500(6) 0.097(3) Uani 1 d . .
H126 H -0.1665 0.832 0.2713 0.117 Uiso 1 calc . .
C150 C -0.1163(8) 0.7753(7) 0.2617(5) 0.071(4) Uani 1 d . .
H127 H -0.1151 0.7638 0.2905 0.085 Uiso 1 calc . .
C151 C -0.0015(6) 0.7388(5) 0.2968(3) 0.046(3) Uani 1 d . .
C152 C 0.0264(7) 0.8058(6) 0.3049(4) 0.063(3) Uani 1 d . .
H128 H 0.0246 0.8349 0.284 0.076 Uiso 1 calc . .
C153 C 0.0578(9) 0.8304(8) 0.3446(6) 0.092(6) Uani 1 d . .
H129 H 0.0758 0.8763 0.3507 0.11 Uiso 1 calc . .
C154 C 0.0630(8) 0.7878(9) 0.3759(5) 0.083(5) Uani 1 d . .
H130 H 0.0844 0.8049 0.4026 0.1 Uiso 1 calc . .
C155 C 0.0360(7) 0.7208(8) 0.3663(4) 0.066(3) Uani 1 d . .
H131 H 0.0402 0.6915 0.3861 0.079 Uiso 1 calc . .
C156 C 0.0027(6) 0.6966(6) 0.3275(3) 0.051(3) Uani 1 d . .
H132 H -0.0176 0.6504 0.3217 0.061 Uiso 1 calc . .
C157 C -0.1749(6) 0.2174(7) 0.1163(5) 0.130(5) Uani 1 d . .
C158 C -0.1581(6) 0.2004(7) 0.0767(5) 0.130(5) Uani 1 d . .
H133 H -0.1899 0.1618 0.0587 0.156 Uiso 1 calc . .
C159 C -0.0883(6) 0.2459(7) 0.0676(5) 0.130(5) Uani 1 d . .
H134 H -0.0616 0.2455 0.0418 0.156 Uiso 1 calc . .
C160 C -0.0618(6) 0.2910(7) 0.1015(5) 0.130(5) Uani 1 d . .
H135 H -0.0137 0.3296 0.1036 0.156 Uiso 1 calc . .
C161 C -0.1154(6) 0.2734(7) 0.1316(6) 0.130(5) Uani 1 d . .
H136 H -0.1124 0.2978 0.1586 0.156 Uiso 1 calc . .
C162 C -0.0142(6) 0.1678(7) 0.1275(4) 0.059(3) Uani 1 d . .
C163 C -0.0798(7) 0.1141(7) 0.1169(5) 0.071(4) Uani 1 d . .
H137 H -0.0923 0.0842 0.0916 0.086 Uiso 1 calc . .
C164 C -0.1253(7) 0.1114(8) 0.1525(5) 0.069(4) Uani 1 d . .
H138 H -0.1762 0.0784 0.1549 0.083 Uiso 1 calc . .
C165 C -0.0894(8) 0.1558(8) 0.1813(5) 0.070(4) Uani 1 d . .
H139 H -0.1088 0.1629 0.2084 0.084 Uiso 1 calc . .
C166 C -0.0205(7) 0.1926(7) 0.1677(4) 0.063(3) Uani 1 d . .
H140 H 0.0178 0.2306 0.1833 0.076 Uiso 1 calc . .
C167 C 0.1723(6) 0.1937(5) 0.2519(3) 0.042(2) Uani 1 d . .
C168 C 0.1254(6) 0.2157(6) 0.2663(3) 0.050(3) Uani 1 d . .
H141 H 0.0978 0.2317 0.2482 0.06 Uiso 1 calc . .
C169 C 0.1230(6) 0.2117(6) 0.3105(4) 0.051(3) Uani 1 d . .
H142 H 0.093 0.2235 0.3295 0.061 Uiso 1 calc . .
C170 C 0.1717(7) 0.1876(6) 0.3234(4) 0.055(3) Uani 1 d . .
H143 H 0.1816 0.1796 0.3532 0.067 Uiso 1 calc . .
C171 C 0.2020(6) 0.1764(5) 0.2873(3) 0.046(3) Uani 1 d . .
H144 H 0.2374 0.1589 0.2865 0.055 Uiso 1 calc . .
C172 C 0.2735(6) 0.3519(5) 0.3320(3) 0.045(2) Uani 1 d . .
C173 C 0.2431(7) 0.3706(6) 0.2968(4) 0.052(3) Uani 1 d . .
H145 H 0.2072 0.3874 0.2984 0.063 Uiso 1 calc . .
C174 C 0.2740(9) 0.3605(7) 0.2594(4) 0.071(4) Uani 1 d . .
H146 H 0.2629 0.3685 0.2298 0.085 Uiso 1 calc . .
C175 C 0.3233(8) 0.3365(7) 0.2713(5) 0.077(4) Uani 1 d . .
H147 H 0.352 0.3245 0.2513 0.092 Uiso 1 calc . .
C176 C 0.3230(6) 0.3308(6) 0.3159(4) 0.055(3) Uani 1 d . .
H148 H 0.3518 0.3148 0.3331 0.066 Uiso 1 calc . .
C177 C 0.1878(8) 0.4391(7) 0.0764(4) 0.067(3) Uani 1 d . .
C178 C 0.1184(8) 0.4175(8) 0.0976(6) 0.089(4) Uani 1 d . .
H149 H 0.093 0.3777 0.1157 0.107 Uiso 1 calc . .
C179 C 0.0952(12) 0.4663(11) 0.0856(8) 0.122(7) Uani 1 d . .
H150 H 0.0505 0.4669 0.0944 0.147 Uiso 1 calc . .
C180 C 0.1480(16) 0.5133(12) 0.0604(7) 0.127(7) Uani 1 d . .
H151 H 0.1464 0.5533 0.0483 0.152 Uiso 1 calc . .
C181 C 0.2064(12) 0.4971(8) 0.0548(5) 0.094(4) Uani 1 d . .
H152 H 0.2503 0.5224 0.0381 0.113 Uiso 1 calc . .
C182 C 0.1898(6) 0.5816(5) 0.1567(4) 0.048(3) Uani 1 d . .
C183 C 0.1731(8) 0.5216(7) 0.1797(4) 0.067(4) Uani 1 d . .
H153 H 0.1294 0.4945 0.1961 0.081 Uiso 1 calc . .
C184 C 0.2339(8) 0.5096(7) 0.1745(4) 0.066(4) Uani 1 d . .
H154 H 0.2384 0.4709 0.1862 0.08 Uiso 1 calc . .
C185 C 0.2827(8) 0.5577(7) 0.1500(5) 0.066(4) Uani 1 d . .
H155 H 0.3291 0.5606 0.1415 0.079 Uiso 1 calc . .
C186 C 0.2566(7) 0.6039(6) 0.1390(4) 0.060(3) Uani 1 d . .
H156 H 0.2817 0.6446 0.1215 0.072 Uiso 1 calc . .
C187 C 0.2730(7) 0.5819(5) 0.3409(3) 0.045(3) Uani 1 d . .
C188 C 0.2280(8) 0.5515(6) 0.3050(4) 0.059(3) Uani 1 d . .
H157 H 0.1944 0.5035 0.3013 0.071 Uiso 1 calc . .
C189 C 0.2408(9) 0.6037(7) 0.2749(4) 0.065(4) Uani 1 d . .
H158 H 0.2174 0.5985 0.2466 0.078 Uiso 1 calc . .
C190 C 0.2933(8) 0.6642(7) 0.2932(4) 0.062(3) Uani 1 d . .
H159 H 0.3127 0.709 0.28 0.075 Uiso 1 calc . .
C191 C 0.3118(7) 0.6500(7) 0.3337(4) 0.061(3) Uani 1 d . .
H160 H 0.3468 0.6832 0.3538 0.074 Uiso 1 calc . .
C192 C 0.1352(6) 0.6580(6) 0.3215(4) 0.050(3) Uani 1 d . .
C193 C 0.1001(6) 0.5908(6) 0.3324(4) 0.061(4) Uani 1 d . .
H161 H 0.0634 0.5538 0.3153 0.074 Uiso 1 calc . .
C194 C 0.1265(8) 0.5861(8) 0.3736(4) 0.069(4) Uani 1 d . .
H162 H 0.1118 0.5442 0.3898 0.083 Uiso 1 calc . .
C195 C 0.1761(8) 0.6472(7) 0.3866(4) 0.065(4) Uani 1 d . .
H163 H 0.2033 0.6572 0.4139 0.078 Uiso 1 calc . .
C196 C 0.1819(8) 0.6941(7) 0.3561(4) 0.064(3) Uani 1 d . .
H164 H 0.2136 0.7429 0.3575 0.076 Uiso 1 calc . .
C197 C -0.0295(10) 0.2215(10) 0.4009(8) 0.118(4) Uani 1 d . .
C198 C -0.0350(10) 0.2227(10) 0.3562(8) 0.118(4) Uani 1 d . .
H165 H -0.0052 0.2616 0.3383 0.141 Uiso 1 calc . .
C199 C -0.0868(11) 0.1628(10) 0.3406(8) 0.118(4) Uani 1 d . .
H166 H -0.1002 0.151 0.3102 0.141 Uiso 1 calc . .
C200 C -0.1171(11) 0.1234(10) 0.3745(8) 0.118(4) Uani 1 d . .
H167 H -0.1571 0.0775 0.3727 0.141 Uiso 1 calc . .
C201 C -0.0832(10) 0.1580(9) 0.4146(8) 0.118(4) Uani 1 d . .
H168 H -0.0937 0.1407 0.4441 0.141 Uiso 1 calc . .
C202 C -0.2247(7) 0.1932(7) 0.3578(5) 0.128(5) Uani 1 d . .
C203 C -0.1700(7) 0.2588(7) 0.3486(5) 0.128(5) Uani 1 d . .
H169 H -0.1558 0.2782 0.3198 0.154 Uiso 1 calc . .
C204 C -0.1383(7) 0.2910(7) 0.3881(5) 0.128(5) Uani 1 d . .
H170 H -0.0987 0.3368 0.3916 0.154 Uiso 1 calc . .
C205 C -0.1734(7) 0.2454(7) 0.4218(5) 0.128(5) Uani 1 d . .
H171 H -0.1624 0.2539 0.4527 0.154 Uiso 1 calc . .
C206 C -0.2268(7) 0.1849(7) 0.4031(5) 0.128(5) Uani 1 d . .
H172 H -0.2589 0.1441 0.4187 0.154 Uiso 1 calc . .
C207 C -0.1560(6) 0.5114(5) 0.2860(3) 0.047(3) Uani 1 d . .
C208 C -0.2287(6) 0.4877(5) 0.2930(4) 0.049(3) Uani 1 d . .
H173 H -0.2581 0.5107 0.2869 0.059 Uiso 1 calc . .
C209 C -0.2514(8) 0.4229(6) 0.3116(4) 0.065(4) Uani 1 d . .
H174 H -0.3008 0.3922 0.32 0.078 Uiso 1 calc . .
C210 C -0.1929(8) 0.4105(6) 0.3163(4) 0.065(4) Uani 1 d . .
H175 H -0.1943 0.369 0.3279 0.078 Uiso 1 calc . .
C211 C -0.1329(8) 0.4641(5) 0.3000(4) 0.057(3) Uani 1 d . .
H176 H -0.084 0.4688 0.2987 0.069 Uiso 1 calc . .
C212 C -0.2622(8) 0.3425(6) 0.2163(4) 0.064(3) Uani 1 d . .
C213 C -0.2802(11) 0.3903(6) 0.2054(4) 0.082(4) Uani 1 d . .
H177 H -0.3293 0.3855 0.2061 0.098 Uiso 1 calc . .
C214 C -0.2207(16) 0.4471(9) 0.1923(6) 0.128(7) Uani 1 d . .
H178 H -0.2196 0.4889 0.1816 0.153 Uiso 1 calc . .
C215 C -0.1665(14) 0.4339(8) 0.1963(6) 0.124(8) Uani 1 d . .
H179 H -0.1167 0.4655 0.1893 0.149 Uiso 1 calc . .
C216 C -0.1890(9) 0.3679(7) 0.2128(5) 0.095(5) Uani 1 d . .
H180 H -0.1598 0.3444 0.2179 0.114 Uiso 1 calc . .
Cl5 Cl -0.20639(17) 0.20680(18) 0.23854(14) 0.0747(10) Uani 1 d . .
Cl6 Cl 0.16747(16) 0.30422(14) 0.15935(9) 0.0492(6) Uani 1 d . .
Cl7 Cl 0.13125(17) 0.39606(17) 0.36879(9) 0.0558(7) Uani 1 d . .
Cl8 Cl 0.02476(16) 0.56220(13) 0.22757(9) 0.0503(6) Uani 1 d . .
C217 C 0.0420(9) 0.3647(8) 0.2688(6) 0.086(5) Uiso 1 d . .
H181 H 0.0613 0.3644 0.2977 0.104 Uiso 1 calc . .
Cl9 Cl 0.0969(3) 0.3615(2) 0.23135(15) 0.0946(12) Uiso 1 d . .
Cl10 Cl -0.0435(3) 0.2960(3) 0.2625(2) 0.1211(17) Uiso 1 d . .
Cl11 Cl 0.0316(3) 0.4371(3) 0.26202(19) 0.1143(16) Uiso 1 d . .
C218 C 0.0232(12) 0.0303(14) 0.3096(7) 0.150(11) Uani 1 d . .
H182 H 0.0557 0.0763 0.3005 0.18 Uiso 1 calc . .
Cl12 Cl -0.0138(7) -0.0076(10) 0.2659(5) 0.305(5) Uani 1 d . .
Cl13 Cl 0.0749(7) 0.0067(10) 0.3353(5) 0.305(5) Uani 1 d . .
Cl14 Cl -0.0344(7) 0.0394(9) 0.3383(5) 0.305(5) Uani 1 d . .
C219 C 0.5451(13) 0.3792(10) 0.2813(9) 0.138(9) Uani 1 d . .
H183 H 0.5842 0.3686 0.2734 0.165 Uiso 1 calc . .
Cl15 Cl 0.4999(5) 0.3718(7) 0.2337(3) 0.230(6) Uani 1 d . .
Cl16 Cl 0.4951(4) 0.3175(3) 0.3157(2) 0.132(2) Uani 1 d . .
Cl17 Cl 0.5855(5) 0.4537(4) 0.3016(4) 0.246(7) Uani 1 d . .
C220 C 0.3719(14) 0.7461(9) 0.4607(7) 0.125(8) Uani 1 d . .
H184 H 0.376 0.7081 0.4472 0.15 Uiso 1 calc . .
Cl18 Cl 0.3040(5) 0.7146(5) 0.4982(3) 0.188(4) Uani 1 d . .
Cl19 Cl 0.4517(5) 0.7978(4) 0.4846(3) 0.185(3) Uani 1 d . .
Cl20 Cl 0.3516(7) 0.7889(4) 0.4213(3) 0.230(6) Uani 1 d . .
C221 C 0.6985(10) 0.5003(10) 0.0622(8) 0.113(7) Uani 1 d . .
H185 H 0.715 0.5358 0.0404 0.135 Uiso 1 calc . .
Cl21 Cl 0.6921(4) 0.5360(5) 0.1122(3) 0.174(3) Uani 1 d . .
Cl22 Cl 0.7640(3) 0.4774(3) 0.0711(3) 0.145(3) Uani 1 d . .
Cl23 Cl 0.6164(4) 0.4367(4) 0.0459(3) 0.153(3) Uani 1 d . .
C222 C 0.3488(11) 1.0029(12) -0.0497(6) 0.108(7) Uani 1 d . .
H186 H 0.3769 0.9829 -0.0632 0.13 Uiso 1 calc . .
Cl24 Cl 0.2831(6) 0.9928(6) -0.08253(19) 0.211(5) Uani 1 d . .
Cl25 Cl 0.4073(5) 1.0877(4) -0.0370(3) 0.182(4) Uani 1 d . .
Cl26 Cl 0.3176(4) 0.9635(4) -0.00168(19) 0.133(2) Uani 1 d . .
C223 C 0.3319(12) 0.1817(9) 0.4018(9) 0.127(9) Uani 1 d . .
H187 H 0.3356 0.2272 0.3998 0.153 Uiso 1 calc . .
Cl27 Cl 0.3938(5) 0.1848(4) 0.4390(4) 0.202(4) Uani 1 d . .
Cl28 Cl 0.2493(4) 0.1299(4) 0.4186(3) 0.166(3) Uani 1 d . .
Cl29 Cl 0.3500(5) 0.1607(5) 0.3533(3) 0.180(3) Uani 1 d . .
C224 C 0.0812(14) 0.9167(12) 0.4807(8) 0.128(8) Uiso 1 d . .
H188 H 0.0451 0.8755 0.4943 0.154 Uiso 1 calc . .
Cl30 Cl 0.1081(6) 0.9862(5) 0.5169(3) 0.199(4) Uiso 1 d . .
Cl31 Cl 0.0478(6) 0.9331(6) 0.4391(4) 0.215(4) Uiso 1 d . .
Cl32 Cl 0.1552(7) 0.9080(6) 0.4696(4) 0.234(5) Uiso 1 d . .

loop_
_atom_site_aniso_label
_atom_site_aniso_U_11
_atom_site_aniso_U_22
_atom_site_aniso_U_33
_atom_site_aniso_U_23
_atom_site_aniso_U_13
_atom_site_aniso_U_12
Pt1 0.0305(2) 0.0352(2) 0.0424(2) -0.00624(16) -0.00603(17) 0.01626(16)
Cl1 0.0604(17) 0.0569(15) 0.0540(16) -0.0138(13) -0.0089(14) 0.0401(14)
Pt2 0.0314(2) 0.03363(19) 0.0385(2) -0.00680(15) -0.00558(16) 0.01960(16)
Cl2 0.0427(14) 0.0458(13) 0.0550(15) -0.0118(12) -0.0197(12) 0.0236(11)
Pt3 0.0386(2) 0.0402(2) 0.0301(2) -0.00812(15) -0.00542(16) 0.02520(17)
Cl3 0.0459(14) 0.0450(13) 0.0530(15) -0.0092(11) -0.0018(12) 0.0304(12)
Pt4 0.0448(2) 0.0334(2) 0.0359(2) 0.00111(15) -0.00213(17) 0.02149(17)
Cl4 0.0470(15) 0.0507(14) 0.0411(13) -0.0059(11) -0.0069(12) 0.0238(12)
Fe1 0.0424(10) 0.0823(13) 0.1204(18) 0.0357(13) 0.0301(11) 0.0394(10)
Fe2 0.0447(9) 0.0521(8) 0.0342(8) -0.0130(6) -0.0018(7) 0.0263(7)
Fe3 0.0751(12) 0.0566(10) 0.0653(11) -0.0204(8) -0.0303(10) 0.0475(10)
Fe4 0.0511(9) 0.0459(8) 0.0407(8) -0.0007(7) -0.0108(7) 0.0253(7)
Fe5 0.0966(18) 0.128(2) 0.157(3) -0.107(2) -0.0934(19) 0.0855(17)
Fe6 0.0748(12) 0.0317(8) 0.0510(10) -0.0066(7) 0.0076(9) 0.0121(8)
P1 0.0297(13) 0.0423(13) 0.0445(14) -0.0011(11) -0.0005(11) 0.0186(11)
P2 0.0621(19) 0.0470(15) 0.0465(16) -0.0083(13) -0.0189(15) 0.0299(14)
P3 0.0276(12) 0.0411(13) 0.0447(15) -0.0054(11) -0.0002(11) 0.0168(11)
P4 0.0325(13) 0.0413(13) 0.0345(13) -0.0064(10) -0.0054(11) 0.0222(11)
P5 0.0352(13) 0.0328(12) 0.0348(13) -0.0074(10) -0.0026(11) 0.0200(10)
P6 0.0414(15) 0.0404(14) 0.0525(16) 0.0002(12) 0.0020(13) 0.0204(12)
P7 0.0429(14) 0.0406(13) 0.0335(13) -0.0069(10) -0.0071(11) 0.0260(12)
P8 0.0377(14) 0.0405(13) 0.0371(13) -0.0106(11) -0.0088(11) 0.0238(11)
P9 0.0393(14) 0.0468(14) 0.0338(13) -0.0080(11) -0.0051(11) 0.0229(12)
P10 0.0569(18) 0.0528(16) 0.0373(14) 0.0038(12) 0.0016(13) 0.0351(14)
P11 0.0438(15) 0.0321(12) 0.0479(15) 0.0048(11) -0.0016(13) 0.0179(11)
P12 0.0461(15) 0.0303(12) 0.0407(14) -0.0031(10) -0.0005(12) 0.0196(11)
C1 0.047(7) 0.075(8) 0.062(8) 0.019(7) 0.013(6) 0.039(7)
O1 0.059(6) 0.152(10) 0.052(6) 0.029(6) 0.020(5) 0.057(7)
N1 0.037(5) 0.062(6) 0.088(8) 0.013(6) 0.018(6) 0.027(5)
C2 0.089(11) 0.087(10) 0.057(9) -0.026(8) -0.029(8) 0.061(10)
O2 0.134(11) 0.121(10) 0.047(6) -0.011(6) -0.017(7) 0.060(9)
N2 0.060(7) 0.082(8) 0.070(7) -0.046(6) -0.036(6) 0.049(6)
C3 0.048(6) 0.035(5) 0.058(7) -0.009(5) -0.002(6) 0.022(5)
O3 0.056(5) 0.060(5) 0.076(6) -0.005(4) 0.003(5) 0.039(4)
N3 0.037(5) 0.037(4) 0.054(5) -0.017(4) 0.002(4) 0.008(4)
C4 0.031(5) 0.047(6) 0.064(7) -0.006(5) -0.009(5) 0.022(5)
O4 0.039(4) 0.075(6) 0.071(6) -0.023(5) -0.011(4) 0.025(4)
N4 0.042(5) 0.071(6) 0.053(6) -0.015(5) 0.000(5) 0.039(5)
C5 0.042(6) 0.040(5) 0.038(5) -0.013(4) -0.005(5) 0.018(5)
O5 0.060(5) 0.042(4) 0.040(4) -0.004(3) -0.010(4) 0.029(4)
N5 0.058(6) 0.046(5) 0.037(5) -0.008(4) -0.004(4) 0.035(4)
C6 0.079(9) 0.029(5) 0.065(8) -0.005(5) -0.018(7) 0.025(6)
O6 0.096(8) 0.068(6) 0.076(6) 0.033(5) 0.017(6) 0.041(6)
N6 0.065(6) 0.048(5) 0.051(5) -0.007(4) -0.005(5) 0.038(5)
C7 0.039(5) 0.041(5) 0.036(5) -0.007(4) 0.003(4) 0.026(5)
O7 0.061(5) 0.066(5) 0.057(5) -0.012(4) -0.006(4) 0.044(4)
N7 0.044(5) 0.050(5) 0.035(4) -0.013(4) -0.003(4) 0.028(4)
C8 0.049(6) 0.055(7) 0.041(6) -0.003(5) -0.008(5) 0.035(6)
O8 0.060(5) 0.050(5) 0.065(5) 0.001(4) -0.024(5) 0.019(4)
N8 0.043(5) 0.037(4) 0.048(5) -0.002(4) -0.007(4) 0.022(4)
C9 0.043(6) 0.050(6) 0.065(8) -0.007(6) -0.015(6) 0.032(5)
O9 0.057(5) 0.050(5) 0.101(8) 0.004(5) -0.007(5) 0.017(4)
N9 0.057(6) 0.048(5) 0.087(8) -0.023(5) -0.033(6) 0.030(5)
C10 0.054(7) 0.057(7) 0.047(6) 0.002(5) 0.000(6) 0.031(6)
O10 0.066(6) 0.083(6) 0.064(6) 0.011(5) 0.016(5) 0.048(5)
N10 0.050(5) 0.038(4) 0.051(5) -0.009(4) -0.006(4) 0.024(4)
C11 0.052(7) 0.042(6) 0.047(6) 0.000(5) -0.011(6) 0.020(5)
O11 0.095(7) 0.050(5) 0.081(7) -0.006(5) -0.040(6) 0.018(5)
N11 0.050(5) 0.042(5) 0.043(5) 0.005(4) -0.010(4) 0.023(4)
C12 0.042(6) 0.039(5) 0.039(5) 0.000(4) -0.001(5) 0.022(5)
O12 0.047(4) 0.042(4) 0.053(4) -0.003(3) 0.001(4) 0.024(3)
N12 0.040(5) 0.034(4) 0.044(5) -0.001(4) 0.000(4) 0.018(4)
C13 0.040(6) 0.057(6) 0.042(6) -0.003(5) 0.003(5) 0.029(5)
C14 0.041(6) 0.087(9) 0.057(7) -0.008(7) -0.005(6) 0.038(7)
C15 0.060(8) 0.104(11) 0.055(8) -0.022(8) -0.014(7) 0.048(8)
C16 0.049(8) 0.104(12) 0.070(9) -0.037(8) -0.018(7) 0.039(8)
C17 0.045(7) 0.051(7) 0.118(13) -0.012(8) -0.019(8) 0.009(6)
C18 0.037(6) 0.051(7) 0.063(8) -0.004(6) -0.001(6) 0.005(5)
C19 0.045(6) 0.051(6) 0.048(6) 0.003(5) 0.005(5) 0.030(5)
C20 0.045(6) 0.044(6) 0.057(7) 0.006(5) 0.000(6) 0.012(5)
C21 0.078(10) 0.046(7) 0.092(11) 0.016(7) -0.019(9) 0.022(7)
C22 0.078(9) 0.048(7) 0.081(9) 0.003(6) -0.017(8) 0.042(7)
C23 0.061(8) 0.076(8) 0.049(7) -0.004(6) -0.012(6) 0.049(7)
C24 0.037(6) 0.063(7) 0.047(6) -0.002(5) -0.002(5) 0.032(5)
C25 0.087(10) 0.040(6) 0.070(9) 0.009(6) -0.010(8) 0.011(7)
C26 0.103(12) 0.049(7) 0.072(10) 0.005(7) -0.018(9) 0.013(8)
C27 0.124(17) 0.048(9) 0.122(17) -0.002(10) -0.026(14) -0.017(10)
C28 0.15(3) 0.078(15) 0.21(3) 0.012(15) 0.06(2) -0.005(15)
C29 0.15(2) 0.082(14) 0.20(3) 0.014(14) 0.09(2) -0.007(15)
C30 0.129(18) 0.103(14) 0.084(13) 0.009(11) 0.023(13) 0.018(13)
C31 0.143(7) 0.101(6) 0.117(6) -0.021(5) -0.044(6) 0.094(6)
C32 0.143(7) 0.101(6) 0.117(6) -0.021(5) -0.044(6) 0.094(6)
C33 0.143(7) 0.101(6) 0.117(6) -0.021(5) -0.044(6) 0.094(6)
C34 0.143(7) 0.101(6) 0.117(6) -0.021(5) -0.044(6) 0.094(6)
C35 0.143(7) 0.101(6) 0.117(6) -0.021(5) -0.044(6) 0.094(6)
C36 0.143(7) 0.101(6) 0.117(6) -0.021(5) -0.044(6) 0.094(6)
C37 0.024(5) 0.061(7) 0.049(6) 0.005(5) 0.004(5) 0.014(5)
C38 0.035(6) 0.074(8) 0.061(8) -0.004(6) -0.002(6) 0.024(6)
C39 0.038(7) 0.095(11) 0.077(9) -0.008(8) -0.007(7) 0.032(7)
C40 0.023(6) 0.112(12) 0.080(10) 0.015(9) 0.000(6) 0.023(7)
C41 0.053(8) 0.065(8) 0.095(11) 0.013(8) -0.005(8) 0.007(7)
C42 0.030(5) 0.058(7) 0.052(7) 0.006(5) -0.001(5) 0.011(5)
C43 0.050(7) 0.083(8) 0.034(6) -0.010(5) -0.005(5) 0.043(6)
C44 0.060(8) 0.096(11) 0.056(8) 0.013(8) 0.013(7) 0.027(8)
C45 0.082(12) 0.130(15) 0.060(9) 0.018(10) 0.016(9) 0.044(11)
C46 0.107(15) 0.143(17) 0.055(9) -0.014(10) -0.007(10) 0.073(14)
C47 0.094(12) 0.111(12) 0.066(9) -0.044(9) -0.035(9) 0.070(11)
C48 0.057(7) 0.068(8) 0.056(7) -0.019(6) -0.013(6) 0.038(6)
C49 0.044(6) 0.051(6) 0.039(5) -0.006(5) -0.007(5) 0.031(5)
C50 0.045(7) 0.117(12) 0.080(10) -0.047(9) -0.011(7) 0.050(8)
C51 0.068(9) 0.157(16) 0.102(12) -0.075(12) -0.035(9) 0.089(11)
C52 0.109(13) 0.125(14) 0.073(10) -0.055(10) -0.041(10) 0.092(12)
C53 0.078(9) 0.064(8) 0.054(7) -0.032(6) -0.015(7) 0.041(7)
C54 0.044(6) 0.060(7) 0.049(6) -0.018(5) -0.012(5) 0.028(6)
C55 0.043(6) 0.043(6) 0.049(6) -0.005(5) -0.017(5) 0.018(5)
C56 0.082(10) 0.054(7) 0.063(8) 0.001(6) 0.003(8) 0.025(7)
C57 0.120(15) 0.091(12) 0.061(10) 0.015(9) -0.002(10) 0.032(11)
C58 0.116(15) 0.070(10) 0.088(13) 0.020(9) -0.041(12) 0.028(10)
C59 0.087(11) 0.083(10) 0.105(13) 0.002(9) -0.032(10) 0.057(9)
C60 0.062(8) 0.048(6) 0.069(8) -0.005(6) -0.025(7) 0.031(6)
C61 0.037(5) 0.042(5) 0.042(6) -0.003(4) -0.005(5) 0.022(4)
C62 0.054(7) 0.048(6) 0.052(7) -0.011(5) -0.018(6) 0.023(6)
C63 0.068(9) 0.049(7) 0.076(9) -0.011(6) -0.029(8) 0.023(6)
C64 0.047(8) 0.052(7) 0.096(11) 0.002(7) -0.028(8) 0.010(6)
C65 0.052(7) 0.073(9) 0.073(9) 0.013(7) -0.001(7) 0.033(7)
C66 0.044(6) 0.047(6) 0.056(7) 0.002(5) -0.006(6) 0.017(5)
C67 0.033(5) 0.041(5) 0.041(5) -0.007(4) -0.004(4) 0.022(4)
C68 0.067(8) 0.046(6) 0.057(7) -0.002(5) 0.006(6) 0.039(6)
C69 0.070(9) 0.046(6) 0.083(9) -0.002(6) 0.006(8) 0.037(6)
C70 0.072(9) 0.076(9) 0.078(9) -0.010(7) -0.003(8) 0.059(8)
C71 0.039(6) 0.070(8) 0.052(7) -0.004(6) 0.005(5) 0.029(6)
C72 0.052(7) 0.051(6) 0.046(6) -0.002(5) 0.002(5) 0.032(5)
C73 0.058(8) 0.084(10) 0.069(9) -0.017(8) 0.014(7) 0.025(8)
C74 0.089(12) 0.105(13) 0.114(14) -0.004(11) 0.021(11) 0.057(11)
C75 0.156(13) 0.193(14) 0.122(10) 0.004(11) 0.055(11) 0.114(11)
C76 0.156(13) 0.193(14) 0.122(10) 0.004(11) 0.055(11) 0.114(11)
C77 0.156(13) 0.193(14) 0.122(10) 0.004(11) 0.055(11) 0.114(11)
C78 0.113(16) 0.119(16) 0.132(18) 0.018(14) 0.019(15) 0.068(14)
C79 0.059(4) 0.086(4) 0.103(5) -0.029(4) -0.019(4) 0.017(3)
C80 0.059(4) 0.086(4) 0.103(5) -0.029(4) -0.019(4) 0.017(3)
C81 0.059(4) 0.086(4) 0.103(5) -0.029(4) -0.019(4) 0.017(3)
C82 0.059(4) 0.086(4) 0.103(5) -0.029(4) -0.019(4) 0.017(3)
C83 0.059(4) 0.086(4) 0.103(5) -0.029(4) -0.019(4) 0.017(3)
C84 0.059(4) 0.086(4) 0.103(5) -0.029(4) -0.019(4) 0.017(3)
C85 0.049(6) 0.046(6) 0.046(6) -0.006(5) -0.014(5) 0.030(5)
C86 0.080(9) 0.074(8) 0.044(6) 0.001(6) -0.013(6) 0.052(7)
C87 0.069(9) 0.087(10) 0.076(9) -0.002(8) -0.016(8) 0.054(8)
C88 0.065(9) 0.099(11) 0.055(8) 0.003(8) -0.023(7) 0.033(8)
C89 0.080(10) 0.088(9) 0.042(7) -0.009(6) -0.017(7) 0.048(8)
C90 0.065(8) 0.058(7) 0.043(6) -0.010(5) -0.019(6) 0.034(6)
C91 0.052(6) 0.034(5) 0.056(6) 0.000(5) -0.001(5) 0.030(5)
C92 0.081(9) 0.058(7) 0.047(7) -0.001(6) -0.011(7) 0.034(7)
C93 0.087(10) 0.050(7) 0.078(10) 0.012(7) -0.008(9) 0.032(7)
C94 0.071(9) 0.038(6) 0.086(10) -0.012(7) -0.002(8) 0.014(6)
C95 0.063(8) 0.051(7) 0.079(9) -0.031(7) -0.024(7) 0.027(6)
C96 0.054(7) 0.048(6) 0.045(6) -0.008(5) 0.002(5) 0.026(5)
C97 0.039(6) 0.039(5) 0.038(5) -0.009(4) -0.006(5) 0.019(4)
C98 0.048(6) 0.054(6) 0.043(6) -0.011(5) -0.007(5) 0.028(5)
C99 0.060(8) 0.083(9) 0.054(7) -0.016(7) 0.003(6) 0.040(7)
C100 0.039(6) 0.075(8) 0.089(10) -0.027(7) -0.004(7) 0.037(6)
C101 0.051(7) 0.080(8) 0.063(8) -0.024(7) -0.020(6) 0.046(7)
C102 0.044(6) 0.042(6) 0.057(7) -0.014(5) -0.020(5) 0.021(5)
C103 0.039(6) 0.053(6) 0.046(6) -0.013(5) -0.010(5) 0.029(5)
C104 0.073(9) 0.059(7) 0.051(7) -0.014(6) -0.026(6) 0.041(7)
C105 0.081(10) 0.050(7) 0.081(10) -0.030(7) -0.039(9) 0.028(7)
C106 0.108(13) 0.083(10) 0.059(9) -0.041(8) -0.047(9) 0.059(10)
C107 0.067(9) 0.082(9) 0.047(7) -0.030(7) -0.015(7) 0.039(8)
C108 0.062(8) 0.064(7) 0.043(6) -0.016(5) -0.010(6) 0.037(6)
C109 0.064(4) 0.129(6) 0.039(3) 0.000(3) 0.002(3) 0.044(4)
C110 0.064(4) 0.129(6) 0.039(3) 0.000(3) 0.002(3) 0.044(4)
C111 0.064(4) 0.129(6) 0.039(3) 0.000(3) 0.002(3) 0.044(4)
C112 0.064(4) 0.129(6) 0.039(3) 0.000(3) 0.002(3) 0.044(4)
C113 0.064(4) 0.129(6) 0.039(3) 0.000(3) 0.002(3) 0.044(4)
C114 0.064(4) 0.129(6) 0.039(3) 0.000(3) 0.002(3) 0.044(4)
C115 0.039(6) 0.057(6) 0.051(6) -0.014(5) 0.001(5) 0.029(5)
C116 0.043(6) 0.061(7) 0.046(6) -0.004(5) 0.001(5) 0.031(5)
C117 0.053(7) 0.053(6) 0.070(8) -0.008(6) -0.002(6) 0.034(6)
C118 0.078(10) 0.084(9) 0.086(10) -0.033(8) -0.024(8) 0.066(9)
C119 0.050(8) 0.086(9) 0.086(10) -0.028(8) 0.000(7) 0.044(7)
C120 0.047(7) 0.080(9) 0.060(8) -0.019(7) 0.007(6) 0.033(7)
C121 0.067(8) 0.068(8) 0.043(6) -0.020(6) -0.019(6) 0.049(7)
C122 0.057(8) 0.078(9) 0.058(8) -0.030(7) -0.013(6) 0.038(7)
C123 0.069(9) 0.093(10) 0.078(10) -0.051(8) -0.018(8) 0.045(8)
C124 0.084(12) 0.123(15) 0.097(13) -0.062(12) -0.040(10) 0.072(12)
C125 0.113(14) 0.121(14) 0.055(8) -0.039(9) -0.036(9) 0.090(13)
C126 0.106(12) 0.103(11) 0.056(8) -0.020(8) -0.015(8) 0.087(10)
C127 0.069(8) 0.070(8) 0.036(6) 0.018(5) 0.014(6) 0.041(7)
C128 0.085(9) 0.058(7) 0.055(7) 0.009(6) -0.002(7) 0.044(7)
C129 0.088(10) 0.069(8) 0.066(9) 0.019(7) 0.001(8) 0.045(8)
C130 0.144(18) 0.136(16) 0.102(14) 0.054(13) 0.026(14) 0.096(16)
C131 0.134(19) 0.19(2) 0.20(3) 0.16(2) 0.098(19) 0.102(18)
C132 0.125(16) 0.154(18) 0.126(16) 0.091(15) 0.042(14) 0.097(15)
C133 0.053(7) 0.038(6) 0.067(8) 0.000(5) 0.004(6) 0.019(5)
C134 0.048(7) 0.040(6) 0.090(10) -0.008(6) -0.013(7) 0.020(5)
C135 0.036(6) 0.049(7) 0.104(11) -0.011(7) -0.008(7) 0.016(5)
C136 0.060(9) 0.051(8) 0.19(2) -0.004(10) 0.059(12) 0.019(7)
C137 0.111(14) 0.064(9) 0.157(18) 0.060(11) 0.070(14) 0.047(10)
C138 0.099(12) 0.058(8) 0.141(15) 0.048(9) 0.071(12) 0.045(8)
C139 0.046(6) 0.035(5) 0.049(6) 0.003(5) 0.006(5) 0.018(5)
C140 0.071(8) 0.047(6) 0.045(6) 0.009(5) 0.002(6) 0.026(6)
C141 0.074(9) 0.041(6) 0.072(8) 0.012(6) 0.013(7) 0.028(6)
C142 0.080(10) 0.038(6) 0.104(12) 0.011(7) 0.029(9) 0.028(7)
C143 0.076(9) 0.033(6) 0.080(9) -0.008(6) 0.024(8) 0.011(6)
C144 0.062(8) 0.037(6) 0.091(10) 0.002(6) -0.005(8) 0.014(6)
C145 0.059(7) 0.040(6) 0.067(8) 0.006(5) -0.001(6) 0.029(5)
C146 0.080(9) 0.065(8) 0.051(7) 0.013(6) 0.000(7) 0.039(7)
C147 0.127(9) 0.088(6) 0.116(8) 0.019(6) 0.010(7) 0.084(7)
C148 0.127(9) 0.088(6) 0.116(8) 0.019(6) 0.010(7) 0.084(7)
C149 0.127(9) 0.088(6) 0.116(8) 0.019(6) 0.010(7) 0.084(7)
C150 0.090(10) 0.071(8) 0.080(9) 0.002(7) 0.014(8) 0.060(8)
C151 0.045(6) 0.047(6) 0.041(6) -0.006(5) 0.007(5) 0.016(5)
C152 0.070(9) 0.041(6) 0.057(7) -0.014(5) -0.009(7) 0.008(6)
C153 0.086(12) 0.057(8) 0.103(13) -0.041(9) 0.012(10) 0.008(8)
C154 0.067(10) 0.105(13) 0.059(9) -0.028(9) -0.006(8) 0.023(9)
C155 0.053(7) 0.086(10) 0.054(8) -0.001(7) -0.005(6) 0.027(7)
C156 0.043(6) 0.071(7) 0.033(6) -0.015(5) -0.002(5) 0.022(6)
C157 0.059(4) 0.121(7) 0.234(14) 0.090(8) 0.063(6) 0.060(5)
C158 0.059(4) 0.121(7) 0.234(14) 0.090(8) 0.063(6) 0.060(5)
C159 0.059(4) 0.121(7) 0.234(14) 0.090(8) 0.063(6) 0.060(5)
C160 0.059(4) 0.121(7) 0.234(14) 0.090(8) 0.063(6) 0.060(5)
C161 0.059(4) 0.121(7) 0.234(14) 0.090(8) 0.063(6) 0.060(5)
C162 0.039(6) 0.071(8) 0.072(8) 0.010(7) 0.003(6) 0.030(6)
C163 0.043(7) 0.076(9) 0.096(11) 0.010(8) 0.024(7) 0.027(7)
C164 0.047(7) 0.097(11) 0.074(9) 0.032(9) 0.018(7) 0.042(8)
C165 0.060(9) 0.096(10) 0.073(9) 0.002(8) 0.020(8) 0.051(8)
C166 0.058(8) 0.076(8) 0.063(8) -0.006(7) 0.017(7) 0.038(7)
C167 0.042(6) 0.056(6) 0.034(5) -0.007(5) -0.005(5) 0.026(5)
C168 0.051(7) 0.065(7) 0.035(6) -0.013(5) -0.005(5) 0.029(6)
C169 0.047(6) 0.056(7) 0.046(6) -0.007(5) 0.011(5) 0.021(5)
C170 0.075(9) 0.062(7) 0.033(6) -0.008(5) -0.010(6) 0.034(7)
C171 0.060(7) 0.050(6) 0.037(5) -0.005(5) -0.006(5) 0.034(6)
C172 0.043(6) 0.045(6) 0.041(6) -0.011(5) 0.001(5) 0.015(5)
C173 0.061(7) 0.057(7) 0.040(6) -0.007(5) 0.004(6) 0.029(6)
C174 0.086(10) 0.060(8) 0.045(7) 0.004(6) 0.020(7) 0.014(7)
C175 0.070(9) 0.083(10) 0.061(8) -0.030(7) 0.023(8) 0.020(8)
C176 0.048(7) 0.067(7) 0.047(7) -0.024(6) -0.003(6) 0.024(6)
C177 0.095(9) 0.072(7) 0.066(8) -0.029(6) -0.039(7) 0.065(8)
C178 0.069(8) 0.075(8) 0.139(13) -0.061(7) -0.058(7) 0.047(7)
C179 0.117(12) 0.117(13) 0.18(2) -0.103(11) -0.107(10) 0.100(11)
C180 0.23(2) 0.129(14) 0.101(14) -0.066(9) -0.099(13) 0.149(15)
C181 0.181(14) 0.081(9) 0.064(8) -0.025(6) -0.046(8) 0.098(10)
C182 0.057(7) 0.046(6) 0.044(6) -0.013(5) -0.015(5) 0.026(5)
C183 0.085(10) 0.082(9) 0.062(8) -0.015(7) -0.024(7) 0.063(8)
C184 0.086(10) 0.081(9) 0.054(7) -0.017(7) -0.036(8) 0.057(9)
C185 0.066(9) 0.071(8) 0.070(9) -0.022(7) -0.020(8) 0.041(7)
C186 0.050(7) 0.057(7) 0.077(9) -0.026(6) -0.016(7) 0.028(6)
C187 0.065(7) 0.050(6) 0.032(5) -0.003(4) -0.008(5) 0.036(6)
C188 0.085(9) 0.057(7) 0.047(7) -0.012(5) -0.016(7) 0.041(7)
C189 0.110(12) 0.078(9) 0.036(6) 0.000(6) -0.008(7) 0.068(9)
C190 0.076(9) 0.077(9) 0.044(7) 0.014(6) -0.001(7) 0.045(8)
C191 0.057(8) 0.073(8) 0.057(7) 0.010(6) 0.003(6) 0.033(7)
C192 0.056(7) 0.051(6) 0.049(6) 0.005(5) -0.003(6) 0.031(6)
C193 0.046(7) 0.058(7) 0.071(8) 0.031(6) -0.005(6) 0.017(6)
C194 0.073(9) 0.096(11) 0.048(7) 0.029(7) 0.001(7) 0.047(9)
C195 0.081(10) 0.087(10) 0.044(7) -0.004(7) -0.008(7) 0.054(9)
C196 0.069(8) 0.079(9) 0.051(7) -0.014(6) -0.026(7) 0.041(7)
C197 0.103(7) 0.105(6) 0.175(9) -0.098(6) -0.090(7) 0.076(6)
C198 0.103(7) 0.105(6) 0.175(9) -0.098(6) -0.090(7) 0.076(6)
C199 0.103(7) 0.105(6) 0.175(9) -0.098(6) -0.090(7) 0.076(6)
C200 0.103(7) 0.105(6) 0.175(9) -0.098(6) -0.090(7) 0.076(6)
C201 0.103(7) 0.105(6) 0.175(9) -0.098(6) -0.090(7) 0.076(6)
C202 0.105(7) 0.155(9) 0.166(9) -0.114(8) -0.095(7) 0.097(7)
C203 0.105(7) 0.155(9) 0.166(9) -0.114(8) -0.095(7) 0.097(7)
C204 0.105(7) 0.155(9) 0.166(9) -0.114(8) -0.095(7) 0.097(7)
C205 0.105(7) 0.155(9) 0.166(9) -0.114(8) -0.095(7) 0.097(7)
C206 0.105(7) 0.155(9) 0.166(9) -0.114(8) -0.095(7) 0.097(7)
C207 0.061(7) 0.027(5) 0.043(6) -0.001(4) -0.004(5) 0.012(5)
C208 0.056(7) 0.041(6) 0.045(6) 0.001(5) 0.005(5) 0.017(5)
C209 0.085(10) 0.041(6) 0.045(7) -0.009(5) 0.006(7) 0.007(6)
C210 0.100(11) 0.035(6) 0.056(7) 0.006(5) -0.011(8) 0.028(7)
C211 0.077(9) 0.037(6) 0.061(7) 0.002(5) 0.000(7) 0.028(6)
C212 0.081(7) 0.038(5) 0.047(7) -0.018(5) 0.006(6) 0.006(5)
C213 0.142(11) 0.032(6) 0.049(7) -0.006(5) -0.004(8) 0.021(7)
C214 0.20(2) 0.059(8) 0.057(10) 0.002(8) 0.014(15) 0.003(10)
C215 0.153(13) 0.047(7) 0.080(12) -0.031(7) 0.063(13) -0.035(8)
C216 0.084(8) 0.057(7) 0.095(12) -0.033(7) 0.048(9) -0.011(6)
Cl5 0.0393(16) 0.075(2) 0.110(3) -0.039(2) -0.0168(18) 0.0273(15)
Cl6 0.0577(16) 0.0585(15) 0.0457(14) -0.0090(12) -0.0044(13) 0.0391(14)
Cl7 0.0658(19) 0.082(2) 0.0367(14) -0.0034(13) -0.0019(13) 0.0491(17)
Cl8 0.0553(16) 0.0453(14) 0.0552(16) 0.0007(12) -0.0051(13) 0.0273(13)
C218 0.078(13) 0.17(2) 0.20(3) -0.11(2) -0.032(16) 0.053(15)
Cl12 0.217(7) 0.478(14) 0.272(8) -0.131(9) -0.051(7) 0.206(9)
Cl13 0.217(7) 0.478(14) 0.272(8) -0.131(9) -0.051(7) 0.206(9)
Cl14 0.217(7) 0.478(14) 0.272(8) -0.131(9) -0.051(7) 0.206(9)
C219 0.116(17) 0.085(13) 0.18(2) 0.030(15) -0.011(18) 0.016(12)
Cl15 0.188(8) 0.382(15) 0.217(9) 0.140(10) 0.083(7) 0.211(10)
Cl16 0.165(6) 0.114(4) 0.128(4) -0.004(3) 0.037(4) 0.073(4)
Cl17 0.201(9) 0.123(5) 0.396(16) -0.030(7) 0.181(10) 0.055(6)
C220 0.17(2) 0.069(11) 0.109(15) 0.014(11) 0.027(16) 0.036(13)
Cl18 0.177(8) 0.171(7) 0.173(7) 0.000(6) -0.039(7) 0.042(6)
Cl19 0.199(9) 0.149(6) 0.178(8) 0.002(6) -0.023(7) 0.055(6)
Cl20 0.325(14) 0.144(6) 0.164(7) 0.018(6) -0.081(9) 0.059(8)
C221 0.077(12) 0.109(14) 0.150(19) 0.058(14) 0.041(13) 0.040(11)
Cl21 0.144(6) 0.245(9) 0.132(5) 0.017(6) 0.039(5) 0.086(6)
Cl22 0.102(4) 0.132(5) 0.209(7) 0.066(5) 0.011(4) 0.059(4)
Cl23 0.116(4) 0.154(5) 0.172(6) 0.074(5) 0.004(4) 0.046(4)
C222 0.107(14) 0.20(2) 0.080(11) -0.001(12) 0.025(11) 0.121(16)
Cl24 0.272(10) 0.420(14) 0.086(4) -0.085(6) -0.060(5) 0.285(11)
Cl25 0.173(7) 0.181(7) 0.239(9) 0.014(7) 0.075(7) 0.121(6)
Cl26 0.118(4) 0.171(6) 0.097(4) -0.023(4) -0.027(3) 0.055(4)
C223 0.131(18) 0.066(10) 0.21(3) -0.030(13) -0.020(18) 0.067(12)
Cl27 0.164(7) 0.167(7) 0.286(11) -0.094(7) -0.114(8) 0.087(6)
Cl28 0.120(5) 0.195(7) 0.201(8) 0.042(6) 0.005(5) 0.088(5)
Cl29 0.221(9) 0.222(9) 0.165(7) 0.040(6) 0.038(7) 0.159(8)

loop_
_atom_type_symbol
_atom_type_description
_atom_type_scat_dispersion_real
_atom_type_scat_dispersion_imag
_atom_type_scat_source
C C 0.0033 0.0016 'International Tables Vol C Tables 4.2.6.8 and 6.1.1.4'
H H 0 0 'International Tables Vol C Tables 4.2.6.8 and 6.1.1.4'
Fe Fe 0.3463 0.8444 'International Tables Vol C Tables 4.2.6.8 and 6.1.1.4'
N N 0.0061 0.0033 'International Tables Vol C Tables 4.2.6.8 and 6.1.1.4'
O O 0.0106 0.006 'International Tables Vol C Tables 4.2.6.8 and 6.1.1.4'
P P 0.1023 0.0942 'International Tables Vol C Tables 4.2.6.8 and 6.1.1.4'
Pt Pt -1.7033 8.3905 'International Tables Vol C Tables 4.2.6.8 and 6.1.1.4'
Cl Cl 0.1484 0.1585 'International Tables Vol C Tables 4.2.6.8 and 6.1.1.4'

loop_
_geom_angle_atom_site_label_1
_geom_angle_atom_site_label_2
_geom_angle_atom_site_label_3
_geom_angle
_geom_angle_site_symmetry_1
_geom_angle_site_symmetry_3
P3 Pt1 P1 94.17(9) . .
P3 Pt1 P2 95.55(10) . .
P1 Pt1 P2 166.23(10) . .
P3 Pt1 Cl1 174.24(10) . .
P1 Pt1 Cl1 81.18(9) . .
P2 Pt1 Cl1 88.47(10) . .
P4 Pt2 P5 94.22(9) . .
P4 Pt2 P6 98.02(10) . .
P5 Pt2 P6 164.49(9) . .
P4 Pt2 Cl2 171.51(9) . .
P5 Pt2 Cl2 80.09(9) . .
P6 Pt2 Cl2 86.64(10) . .
P7 Pt3 P8 93.74(9) . .
P7 Pt3 P9 96.79(10) . .
P8 Pt3 P9 164.20(9) . .
P7 Pt3 Cl3 172.38(10) . .
P8 Pt3 Cl3 80.13(9) . .
P9 Pt3 Cl3 88.32(9) . .
P11 Pt4 P12 93.75(10) . .
P11 Pt4 P10 95.31(11) . .
P12 Pt4 P10 167.57(10) . .
P11 Pt4 Cl4 171.49(9) . .
P12 Pt4 Cl4 81.31(10) . .
P10 Pt4 Cl4 88.63(10) . .
C164 Fe1 C161 132.3(6) . .
C164 Fe1 C160 173.1(6) . .
C161 Fe1 C160 40.9(3) . .
C164 Fe1 C157 107.4(5) . .
C161 Fe1 C157 40.8(3) . .
C160 Fe1 C157 68.1(4) . .
C164 Fe1 C162 68.0(5) . .
C161 Fe1 C162 147.7(6) . .
C160 Fe1 C162 117.1(5) . .
C157 Fe1 C162 171.2(6) . .
C164 Fe1 C165 37.6(6) . .
C161 Fe1 C165 112.0(6) . .
C160 Fe1 C165 138.5(7) . .
C157 Fe1 C165 114.2(6) . .
C162 Fe1 C165 67.2(5) . .
C164 Fe1 C163 42.6(6) . .
C161 Fe1 C163 172.1(5) . .
C160 Fe1 C163 144.3(6) . .
C157 Fe1 C163 131.6(6) . .
C162 Fe1 C163 40.0(5) . .
C165 Fe1 C163 67.5(6) . .
C164 Fe1 C166 65.4(6) . .
C161 Fe1 C166 117.8(6) . .
C160 Fe1 C166 115.1(6) . .
C157 Fe1 C166 145.8(6) . .
C162 Fe1 C166 40.2(5) . .
C165 Fe1 C166 39.3(5) . .
C163 Fe1 C166 67.2(6) . .
C164 Fe1 C159 144.2(7) . .
C161 Fe1 C159 67.7(4) . .
C160 Fe1 C159 39.9(3) . .
C157 Fe1 C159 67.0(4) . .
C162 Fe1 C159 111.9(5) . .
C165 Fe1 C159 177.9(7) . .
C163 Fe1 C159 113.1(6) . .
C166 Fe1 C159 138.9(5) . .
C164 Fe1 C158 113.2(6) . .
C161 Fe1 C158 67.6(4) . .
C160 Fe1 C158 67.0(4) . .
C157 Fe1 C158 39.8(3) . .
C162 Fe1 C158 134.0(6) . .
C165 Fe1 C158 142.6(6) . .
C163 Fe1 C158 107.7(6) . .
C166 Fe1 C158 174.1(6) . .
C159 Fe1 C158 39.3(3) . .
C170 Fe2 C172 111.6(4) . .
C170 Fe2 C171 40.1(5) . .
C172 Fe2 C171 138.5(4) . .
C170 Fe2 C169 41.4(5) . .
C172 Fe2 C169 112.4(5) . .
C171 Fe2 C169 68.4(5) . .
C170 Fe2 C168 68.3(5) . .
C172 Fe2 C168 140.5(5) . .
C171 Fe2 C168 68.1(5) . .
C169 Fe2 C168 40.1(5) . .
C170 Fe2 C167 67.7(4) . .
C172 Fe2 C167 179.3(4) . .
C171 Fe2 C167 40.9(4) . .
C169 Fe2 C167 67.2(4) . .
C168 Fe2 C167 39.5(4) . .
C170 Fe2 C173 139.0(5) . .
C172 Fe2 C173 41.3(5) . .
C171 Fe2 C173 179.1(5) . .
C169 Fe2 C173 110.7(5) . .
C168 Fe2 C173 111.5(5) . .
C167 Fe2 C173 139.3(4) . .
C170 Fe2 C174 179.2(6) . .
C172 Fe2 C174 68.7(5) . .
C171 Fe2 C174 140.2(5) . .
C169 Fe2 C174 137.8(6) . .
C168 Fe2 C174 111.0(6) . .
C167 Fe2 C174 112.1(5) . .
C173 Fe2 C174 40.7(5) . .
C170 Fe2 C176 112.0(5) . .
C172 Fe2 C176 41.1(4) . .
C171 Fe2 C176 111.0(5) . .
C169 Fe2 C176 141.1(5) . .
C168 Fe2 C176 178.3(5) . .
C167 Fe2 C176 138.9(4) . .
C173 Fe2 C176 69.4(5) . .
C174 Fe2 C176 68.7(6) . .
C170 Fe2 C175 140.0(6) . .
C172 Fe2 C175 68.3(5) . .
C171 Fe2 C175 112.1(6) . .
C169 Fe2 C175 178.4(6) . .
C168 Fe2 C175 138.5(5) . .
C167 Fe2 C175 112.2(5) . .
C173 Fe2 C175 68.7(6) . .
C174 Fe2 C175 40.9(6) . .
C176 Fe2 C175 40.3(5) . .
C180 Fe3 C185 141.2(11) . .
C180 Fe3 C182 111.3(5) . .
C185 Fe3 C182 68.5(5) . .
C180 Fe3 C186 112.3(8) . .
C185 Fe3 C186 41.3(5) . .
C182 Fe3 C186 40.2(5) . .
C180 Fe3 C181 42.3(8) . .
C185 Fe3 C181 112.4(8) . .
C182 Fe3 C181 141.1(5) . .
C186 Fe3 C181 113.5(7) . .
C180 Fe3 C184 179.6(8) . .
C185 Fe3 C184 39.0(6) . .
C182 Fe3 C184 68.4(5) . .
C186 Fe3 C184 67.6(6) . .
C181 Fe3 C184 138.0(6) . .
C180 Fe3 C177 67.7(5) . .
C185 Fe3 C177 113.4(5) . .
C182 Fe3 C177 178.0(6) . .
C186 Fe3 C177 141.7(6) . .
C181 Fe3 C177 39.3(6) . .
C184 Fe3 C177 112.6(5) . .
C180 Fe3 C179 40.4(10) . .
C185 Fe3 C179 176.9(8) . .
C182 Fe3 C179 108.6(6) . .
C186 Fe3 C179 136.9(6) . .
C181 Fe3 C179 70.5(10) . .
C184 Fe3 C179 139.5(10) . .
C177 Fe3 C179 69.5(6) . .
C180 Fe3 C183 138.3(8) . .
C185 Fe3 C183 68.5(6) . .
C182 Fe3 C183 41.2(5) . .
C186 Fe3 C183 68.7(6) . .
C181 Fe3 C183 177.6(6) . .
C184 Fe3 C183 41.3(5) . .
C177 Fe3 C183 138.4(6) . .
C179 Fe3 C183 108.7(9) . .
C180 Fe3 C178 68.8(9) . .
C185 Fe3 C178 140.1(6) . .
C182 Fe3 C178 135.6(6) . .
C186 Fe3 C178 175.7(7) . .
C181 Fe3 C178 70.3(8) . .
C184 Fe3 C178 111.3(7) . .
C177 Fe3 C178 42.6(7) . .
C179 Fe3 C178 41.4(6) . .
C183 Fe3 C178 107.6(8) . .
C195 Fe4 C194 39.3(6) . .
C195 Fe4 C192 68.7(5) . .
C194 Fe4 C192 68.1(5) . .
C195 Fe4 C193 68.7(6) . .
C194 Fe4 C193 41.5(5) . .
C192 Fe4 C193 40.4(5) . .
C195 Fe4 C191 109.6(6) . .
C194 Fe4 C191 134.8(5) . .
C192 Fe4 C191 143.2(5) . .
C193 Fe4 C191 175.8(5) . .
C195 Fe4 C187 111.8(5) . .
C194 Fe4 C187 110.1(5) . .
C192 Fe4 C187 176.7(5) . .
C193 Fe4 C187 136.4(5) . .
C191 Fe4 C187 40.1(5) . .
C195 Fe4 C188 141.2(5) . .
C194 Fe4 C188 113.3(6) . .
C192 Fe4 C188 136.7(5) . .
C193 Fe4 C188 110.1(6) . .
C191 Fe4 C188 68.6(6) . .
C187 Fe4 C188 41.0(5) . .
C195 Fe4 C189 176.6(6) . .
C194 Fe4 C189 143.9(7) . .
C192 Fe4 C189 110.8(5) . .
C193 Fe4 C189 113.2(6) . .
C191 Fe4 C189 68.7(6) . .
C187 Fe4 C189 68.9(4) . .
C188 Fe4 C189 41.4(5) . .
C195 Fe4 C190 136.2(6) . .
C194 Fe4 C190 174.6(6) . .
C192 Fe4 C190 114.2(5) . .
C193 Fe4 C190 143.3(5) . .
C191 Fe4 C190 40.5(5) . .
C187 Fe4 C190 67.9(5) . .
C188 Fe4 C190 68.8(6) . .
C189 Fe4 C190 40.7(6) . .
C195 Fe4 C196 40.1(5) . .
C194 Fe4 C196 66.9(6) . .
C192 Fe4 C196 41.3(5) . .
C193 Fe4 C196 68.5(6) . .
C191 Fe4 C196 112.9(6) . .
C187 Fe4 C196 141.0(4) . .
C188 Fe4 C196 178.0(5) . .
C189 Fe4 C196 137.4(5) . .
C190 Fe4 C196 111.3(6) . .
C200 Fe5 C198 66.6(9) . .
C200 Fe5 C204 179.0(6) . .
C198 Fe5 C204 112.8(7) . .
C200 Fe5 C205 138.5(10) . .
C198 Fe5 C205 142.5(6) . .
C204 Fe5 C205 41.5(3) . .
C200 Fe5 C203 139.5(7) . .
C198 Fe5 C203 110.3(8) . .
C204 Fe5 C203 41.3(3) . .
C205 Fe5 C203 69.6(4) . .
C200 Fe5 C206 111.0(9) . .
C198 Fe5 C206 176.1(6) . .
C204 Fe5 C206 69.6(4) . .
C205 Fe5 C206 41.3(3) . .
C203 Fe5 C206 69.3(4) . .
C200 Fe5 C202 111.5(6) . .
C198 Fe5 C202 136.2(8) . .
C204 Fe5 C202 69.5(4) . .
C205 Fe5 C202 69.5(4) . .
C203 Fe5 C202 41.1(3) . .
C206 Fe5 C202 41.1(3) . .
C200 Fe5 C199 39.2(9) . .
C198 Fe5 C199 39.9(7) . .
C204 Fe5 C199 140.8(9) . .
C205 Fe5 C199 177.3(9) . .
C203 Fe5 C199 111.4(8) . .
C206 Fe5 C199 136.4(7) . .
C202 Fe5 C199 109.5(6) . .
C200 Fe5 C201 42.8(7) . .
C198 Fe5 C201 68.8(10) . .
C204 Fe5 C201 136.3(6) . .
C205 Fe5 C201 109.4(8) . .
C203 Fe5 C201 177.3(6) . .
C206 Fe5 C201 111.7(9) . .
C202 Fe5 C201 141.3(8) . .
C199 Fe5 C201 69.7(9) . .
C200 Fe5 C197 68.7(7) . .
C198 Fe5 C197 40.6(9) . .
C204 Fe5 C197 110.4(6) . .
C205 Fe5 C197 112.7(6) . .
C203 Fe5 C197 136.8(8) . .
C206 Fe5 C197 142.1(9) . .
C202 Fe5 C197 176.7(9) . .
C199 Fe5 C197 68.4(7) . .
C201 Fe5 C197 41.0(9) . .
C207 Fe6 C215 109.0(6) . .
C207 Fe6 C213 138.2(5) . .
C215 Fe6 C213 65.3(9) . .
C207 Fe6 C209 68.2(5) . .
C215 Fe6 C209 176.7(6) . .
C213 Fe6 C209 115.5(7) . .
C207 Fe6 C216 138.1(6) . .
C215 Fe6 C216 42.0(8) . .
C213 Fe6 C216 66.9(8) . .
C209 Fe6 C216 141.3(6) . .
C207 Fe6 C214 108.6(6) . .
C215 Fe6 C214 38.0(10) . .
C213 Fe6 C214 40.2(8) . .
C209 Fe6 C214 140.5(10) . .
C216 Fe6 C214 68.2(10) . .
C207 Fe6 C208 40.6(5) . .
C215 Fe6 C208 135.0(7) . .
C213 Fe6 C208 112.4(6) . .
C209 Fe6 C208 41.7(5) . .
C216 Fe6 C208 177.0(6) . .
C214 Fe6 C208 109.3(8) . .
C207 Fe6 C211 41.4(4) . .
C215 Fe6 C211 110.8(9) . .
C213 Fe6 C211 176.1(6) . .
C209 Fe6 C211 68.3(6) . .
C216 Fe6 C211 110.9(7) . .
C214 Fe6 C211 136.3(8) . .
C208 Fe6 C211 69.7(5) . .
C207 Fe6 C212 175.1(5) . .
C215 Fe6 C212 66.7(6) . .
C213 Fe6 C212 38.6(6) . .
C209 Fe6 C212 116.1(5) . .
C216 Fe6 C212 40.0(6) . .
C214 Fe6 C212 66.7(6) . .
C208 Fe6 C212 141.0(6) . .
C211 Fe6 C212 141.4(5) . .
C207 Fe6 C210 67.7(4) . .
C215 Fe6 C210 140.9(10) . .
C213 Fe6 C210 143.6(6) . .
C209 Fe6 C210 40.2(6) . .
C216 Fe6 C210 113.4(7) . .
C214 Fe6 C210 176.0(7) . .
C208 Fe6 C210 69.0(5) . .
C211 Fe6 C210 39.9(5) . .
C212 Fe6 C210 117.0(5) . .
C13 P1 C19 102.4(5) . .
C13 P1 C1 100.4(6) . .
C19 P1 C1 101.1(5) . .
C13 P1 Pt1 113.5(4) . .
C19 P1 Pt1 123.1(4) . .
C1 P1 Pt1 113.4(4) . .
C25 P2 C31 105.7(7) . .
C25 P2 C2 108.1(8) . .
C31 P2 C2 98.1(6) . .
C25 P2 Pt1 107.9(5) . .
C31 P2 Pt1 115.5(4) . .
C2 P2 Pt1 120.4(5) . .
C43 P3 C37 103.8(5) . .
C43 P3 C3 97.6(6) . .
C37 P3 C3 106.0(5) . .
C43 P3 Pt1 123.2(4) . .
C37 P3 Pt1 111.0(4) . .
C3 P3 Pt1 113.3(4) . .
C55 P4 C49 103.6(5) . .
C55 P4 C4 98.8(5) . .
C49 P4 C4 105.1(5) . .
C55 P4 Pt2 120.7(4) . .
C49 P4 Pt2 109.9(3) . .
C4 P4 Pt2 116.9(4) . .
C67 P5 C61 103.7(5) . .
C67 P5 C5 103.8(5) . .
C61 P5 C5 98.8(5) . .
C67 P5 Pt2 113.3(3) . .
C61 P5 Pt2 123.0(3) . .
C5 P5 Pt2 111.7(3) . .
C79 P6 C73 104.3(7) . .
C79 P6 C6 96.8(7) . .
C73 P6 C6 109.3(6) . .
C79 P6 Pt2 117.4(6) . .
C73 P6 Pt2 107.0(4) . .
C6 P6 Pt2 120.7(4) . .
C85 P7 C91 103.4(5) . .
C85 P7 C7 107.9(5) . .
C91 P7 C7 96.3(5) . .
C85 P7 Pt3 112.0(3) . .
C91 P7 Pt3 122.3(3) . .
C7 P7 Pt3 113.3(3) . .
C97 P8 C103 104.4(5) . .
C97 P8 C8 99.4(5) . .
C103 P8 C8 102.5(5) . .
C97 P8 Pt3 122.7(3) . .
C103 P8 Pt3 112.5(4) . .
C8 P8 Pt3 112.9(4) . .
C109 P9 C115 106.4(6) . .
C109 P9 C9 106.6(7) . .
C115 P9 C9 95.7(5) . .
C109 P9 Pt3 104.7(5) . .
C115 P9 Pt3 118.3(4) . .
C9 P9 Pt3 123.7(4) . .
C121 P10 C127 105.1(6) . .
C121 P10 C10 95.7(5) . .
C127 P10 C10 108.2(6) . .
C121 P10 Pt4 116.0(4) . .
C127 P10 Pt4 108.1(4) . .
C10 P10 Pt4 122.1(4) . .
C139 P11 C133 103.9(5) . .
C139 P11 C11 105.6(5) . .
C133 P11 C11 97.4(6) . .
C139 P11 Pt4 110.2(4) . .
C133 P11 Pt4 120.8(4) . .
C11 P11 Pt4 117.1(4) . .
C145 P12 C151 104.1(6) . .
C145 P12 C12 100.3(5) . .
C151 P12 C12 101.3(5) . .
C145 P12 Pt4 114.5(4) . .
C151 P12 Pt4 120.6(4) . .
C12 P12 Pt4 113.4(3) . .
O1 C1 N1 127.2(12) . .
O1 C1 P1 117.6(10) . .
N1 C1 P1 115.1(10) . .
C1 N1 C157 121.9(13) . .
C1 N1 H1 119.1 . .
C157 N1 H1 119.1 . .
O2 C2 N2 125.5(14) . .
O2 C2 P2 120.9(13) . .
N2 C2 P2 113.3(12) . .
C2 N2 C202 128.3(14) . .
C2 N2 H2 115.9 . .
C202 N2 H2 115.9 . .
O3 C3 N3 126.1(10) . .
O3 C3 P3 120.5(9) . .
N3 C3 P3 113.1(7) . .
C3 N3 C212 122.8(10) . .
C3 N3 H3 118.6 . .
C212 N3 H3 118.6 . .
O4 C4 N4 125.5(10) . .
O4 C4 P4 118.0(9) . .
N4 C4 P4 116.4(8) . .
C4 N4 C162 127.1(11) . .
C4 N4 H4 116.5 . .
C162 N4 H4 116.5 . .
O5 C5 N5 125.4(10) . .
O5 C5 P5 118.2(8) . .
N5 C5 P5 116.1(7) . .
C5 N5 C167 125.3(9) . .
C5 N5 H5 117.3 . .
C167 N5 H5 117.3 . .
O6 C6 N6 128.6(11) . .
O6 C6 P6 120.0(11) . .
N6 C6 P6 111.3(8) . .
C6 N6 C177 122.4(11) . .
C6 N6 H6 118.8 . .
C177 N6 H6 118.8 . .
O7 C7 N7 124.6(9) . .
O7 C7 P7 120.4(8) . .
N7 C7 P7 114.8(7) . .
C7 N7 C172 126.4(9) . .
C7 N7 H7 116.8 . .
C172 N7 H7 116.8 . .
O8 C8 N8 125.4(10) . .
O8 C8 P8 119.0(8) . .
N8 C8 P8 115.4(8) . .
C8 N8 C187 122.5(9) . .
C8 N8 H8 118.8 . .
C187 N8 H8 118.8 . .
O9 C9 N9 124.6(12) . .
O9 C9 P9 122.7(10) . .
N9 C9 P9 112.4(9) . .
C9 N9 C197 126.8(15) . .
C9 N9 H9 116.6 . .
C197 N9 H9 116.6 . .
O10 C10 N10 127.2(11) . .
O10 C10 P10 121.5(8) . .
N10 C10 P10 110.9(9) . .
C10 N10 C182 122.6(10) . .
C10 N10 H10 118.7 . .
C182 N10 H10 118.7 . .
O11 C11 N11 128.2(10) . .
O11 C11 P11 119.3(8) . .
N11 C11 P11 112.2(8) . .
C11 N11 C192 124.2(10) . .
C11 N11 H11 117.9 . .
C192 N11 H11 117.9 . .
O12 C12 N12 125.3(10) . .
O12 C12 P12 119.7(7) . .
N12 C12 P12 114.5(8) . .
C12 N12 C207 123.8(9) . .
C12 N12 H12 118.1 . .
C207 N12 H12 118.1 . .
C18 C13 C14 118.2(12) . .
C18 C13 P1 123.4(9) . .
C14 C13 P1 118.2(9) . .
C15 C14 C13 121.7(13) . .
C15 C14 H13 119.1 . .
C13 C14 H13 119.1 . .
C14 C15 C16 118.7(13) . .
C14 C15 H14 120.7 . .
C16 C15 H14 120.7 . .
C17 C16 C15 119.4(14) . .
C17 C16 H15 120.3 . .
C15 C16 H15 120.3 . .
C16 C17 C18 122.4(14) . .
C16 C17 H16 118.8 . .
C18 C17 H16 118.8 . .
C13 C18 C17 119.6(12) . .
C13 C18 H17 120.2 . .
C17 C18 H17 120.2 . .
C20 C19 C24 119.1(10) . .
C20 C19 P1 121.7(9) . .
C24 C19 P1 119.2(8) . .
C19 C20 C21 119.6(12) . .
C19 C20 H18 120.2 . .
C21 C20 H18 120.2 . .
C22 C21 C20 121.2(12) . .
C22 C21 H19 119.4 . .
C20 C21 H19 119.4 . .
C21 C22 C23 119.4(10) . .
C21 C22 H20 120.3 . .
C23 C22 H20 120.3 . .
C24 C23 C22 119.9(12) . .
C24 C23 H21 120 . .
C22 C23 H21 120 . .
C23 C24 C19 120.8(11) . .
C23 C24 H22 119.6 . .
C19 C24 H22 119.6 . .
C26 C25 C30 116.7(16) . .
C26 C25 P2 116.2(13) . .
C30 C25 P2 126.6(13) . .
C25 C26 C27 119.5(18) . .
C25 C26 H23 120.3 . .
C27 C26 H23 120.3 . .
C28 C27 C26 122(2) . .
C28 C27 H24 118.8 . .
C26 C27 H24 118.8 . .
C29 C28 C27 118(2) . .
C29 C28 H25 120.9 . .
C27 C28 H25 120.9 . .
C28 C29 C30 122(3) . .
C28 C29 H26 118.9 . .
C30 C29 H26 118.9 . .
C25 C30 C29 120(2) . .
C25 C30 H27 120 . .
C29 C30 H27 120 . .
C32 C31 C36 120 . .
C32 C31 P2 121.6(7) . .
C36 C31 P2 118.3(7) . .
C31 C32 C33 120 . .
C31 C32 H28 120 . .
C33 C32 H28 120 . .
C34 C33 C32 120 . .
C34 C33 H29 120 . .
C32 C33 H29 120 . .
C33 C34 C35 120 . .
C33 C34 H30 120 . .
C35 C34 H30 120 . .
C36 C35 C34 120 . .
C36 C35 H31 120 . .
C34 C35 H31 120 . .
C35 C36 C31 120 . .
C35 C36 H32 120 . .
C31 C36 H32 120 . .
C42 C37 C38 122.1(10) . .
C42 C37 P3 116.9(8) . .
C38 C37 P3 120.9(9) . .
C39 C38 C37 118.8(13) . .
C39 C38 H33 120.6 . .
C37 C38 H33 120.6 . .
C40 C39 C38 120.7(14) . .
C40 C39 H34 119.7 . .
C38 C39 H34 119.7 . .
C39 C40 C41 121.3(12) . .
C39 C40 H35 119.3 . .
C41 C40 H35 119.3 . .
C40 C41 C42 120.8(14) . .
C40 C41 H36 119.6 . .
C42 C41 H36 119.6 . .
C37 C42 C41 116.1(12) . .
C37 C42 H37 122 . .
C41 C42 H37 122 . .
C48 C43 C44 118.7(12) . .
C48 C43 P3 121.8(10) . .
C44 C43 P3 119.5(10) . .
C45 C44 C43 118.9(15) . .
C45 C44 H38 120.6 . .
C43 C44 H38 120.6 . .
C46 C45 C44 122.7(17) . .
C46 C45 H39 118.7 . .
C44 C45 H39 118.7 . .
C45 C46 C47 117.4(16) . .
C45 C46 H40 121.3 . .
C47 C46 H40 121.3 . .
C46 C47 C48 122.7(16) . .
C46 C47 H41 118.7 . .
C48 C47 H41 118.7 . .
C43 C48 C47 119.5(15) . .
C43 C48 H42 120.2 . .
C47 C48 H42 120.2 . .
C54 C49 C50 118.8(11) . .
C54 C49 P4 124.6(8) . .
C50 C49 P4 116.5(9) . .
C49 C50 C51 119.3(13) . .
C49 C50 H43 120.3 . .
C51 C50 H43 120.3 . .
C52 C51 C50 119.7(12) . .
C52 C51 H44 120.2 . .
C50 C51 H44 120.2 . .
C53 C52 C51 121.0(13) . .
C53 C52 H45 119.5 . .
C51 C52 H45 119.5 . .
C52 C53 C54 119.3(13) . .
C52 C53 H46 120.4 . .
C54 C53 H46 120.4 . .
C53 C54 C49 121.6(11) . .
C53 C54 H47 119.2 . .
C49 C54 H47 119.2 . .
C56 C55 C60 119.9(11) . .
C56 C55 P4 121.4(9) . .
C60 C55 P4 118.7(10) . .
C55 C56 C57 119.7(15) . .
C55 C56 H48 120.2 . .
C57 C56 H48 120.2 . .
C58 C57 C56 122.4(17) . .
C58 C57 H49 118.8 . .
C56 C57 H49 118.8 . .
C57 C58 C59 119.0(14) . .
C57 C58 H50 120.5 . .
C59 C58 H50 120.5 . .
C58 C59 C60 118.1(14) . .
C58 C59 H51 121 . .
C60 C59 H51 121 . .
C55 C60 C59 120.6(14) . .
C55 C60 H52 119.7 . .
C59 C60 H52 119.7 . .
C66 C61 C62 117.9(10) . .
C66 C61 P5 121.5(8) . .
C62 C61 P5 120.6(9) . .
C63 C62 C61 117.7(13) . .
C63 C62 H53 121.2 . .
C61 C62 H53 121.2 . .
C64 C63 C62 124.1(13) . .
C64 C63 H54 117.9 . .
C62 C63 H54 117.9 . .
C65 C64 C63 118.6(13) . .
C65 C64 H55 120.7 . .
C63 C64 H55 120.7 . .
C64 C65 C66 122.1(14) . .
C64 C65 H56 119 . .
C66 C65 H56 119 . .
C61 C66 C65 119.6(12) . .
C61 C66 H57 120.2 . .
C65 C66 H57 120.2 . .
C72 C67 C68 118.6(9) . .
C72 C67 P5 121.5(7) . .
C68 C67 P5 119.8(8) . .
C69 C68 C67 119.9(12) . .
C69 C68 H58 120.1 . .
C67 C68 H58 120.1 . .
C70 C69 C68 120.5(11) . .
C70 C69 H59 119.8 . .
C68 C69 H59 119.8 . .
C71 C70 C69 121.1(11) . .
C71 C70 H60 119.5 . .
C69 C70 H60 119.5 . .
C70 C71 C72 119.9(11) . .
C70 C71 H61 120 . .
C72 C71 H61 120 . .
C71 C72 C67 120.0(10) . .
C71 C72 H62 120 . .
C67 C72 H62 120 . .
C74 C73 C78 120 . .
C74 C73 P6 114.1(7) . .
C78 C73 P6 125.6(7) . .
C73 C74 C75 120 . .
C73 C74 H63 120 . .
C75 C74 H63 120 . .
C74 C75 C76 120 . .
C74 C75 H64 120 . .
C76 C75 H64 120 . .
C75 C76 C77 120 . .
C75 C76 H65 120 . .
C77 C76 H65 120 . .
C76 C77 C78 120 . .
C76 C77 H66 120 . .
C78 C77 H66 120 . .
C77 C78 C73 120 . .
C77 C78 H67 120 . .
C73 C78 H67 120 . .
C80 C79 C84 119.0(16) . .
C80 C79 P6 121.3(15) . .
C84 C79 P6 119.7(13) . .
C79 C80 C81 116.4(17) . .
C79 C80 H68 121.8 . .
C81 C80 H68 121.8 . .
C82 C81 C80 121.5(17) . .
C82 C81 H69 119.3 . .
C80 C81 H69 119.3 . .
C81 C82 C83 121.9(17) . .
C81 C82 H70 119.1 . .
C83 C82 H70 119.1 . .
C84 C83 C82 118.2(18) . .
C84 C83 H71 120.9 . .
C82 C83 H71 120.9 . .
C83 C84 C79 123.0(17) . .
C83 C84 H72 118.5 . .
C79 C84 H72 118.5 . .
C90 C85 C86 119.1(10) . .
C90 C85 P7 117.6(8) . .
C86 C85 P7 123.2(9) . .
C87 C86 C85 122.0(12) . .
C87 C86 H73 119 . .
C85 C86 H73 119 . .
C86 C87 C88 118.8(12) . .
C86 C87 H74 120.6 . .
C88 C87 H74 120.6 . .
C87 C88 C89 120.2(12) . .
C87 C88 H75 119.9 . .
C89 C88 H75 119.9 . .
C90 C89 C88 118.0(12) . .
C90 C89 H76 121 . .
C88 C89 H76 121 . .
C85 C90 C89 121.8(11) . .
C85 C90 H77 119.1 . .
C89 C90 H77 119.1 . .
C96 C91 C92 120.2(10) . .
C96 C91 P7 119.3(8) . .
C92 C91 P7 120.5(9) . .
C93 C92 C91 117.3(12) . .
C93 C92 H78 121.4 . .
C91 C92 H78 121.4 . .
C94 C93 C92 123.0(13) . .
C94 C93 H79 118.5 . .
C92 C93 H79 118.5 . .
C93 C94 C95 121.8(12) . .
C93 C94 H80 119.1 . .
C95 C94 H80 119.1 . .
C94 C95 C96 118.7(12) . .
C94 C95 H81 120.7 . .
C96 C95 H81 120.7 . .
C91 C96 C95 119.0(11) . .
C91 C96 H82 120.5 . .
C95 C96 H82 120.5 . .
C98 C97 C102 118.7(10) . .
C98 C97 P8 120.7(8) . .
C102 C97 P8 120.5(8) . .
C99 C98 C97 120.2(11) . .
C99 C98 H83 119.9 . .
C97 C98 H83 119.9 . .
C98 C99 C100 121.6(12) . .
C98 C99 H84 119.2 . .
C100 C99 H84 119.2 . .
C101 C100 C99 118.1(11) . .
C101 C100 H85 121 . .
C99 C100 H85 121 . .
C100 C101 C102 122.1(11) . .
C100 C101 H86 119 . .
C102 C101 H86 119 . .
C101 C102 C97 119.4(11) . .
C101 C102 H87 120.3 . .
C97 C102 H87 120.3 . .
C108 C103 C104 118.7(11) . .
C108 C103 P8 121.8(9) . .
C104 C103 P8 119.5(9) . .
C103 C104 C105 120.4(14) . .
C103 C104 H88 119.8 . .
C105 C104 H88 119.8 . .
C104 C105 C106 117.7(14) . .
C104 C105 H89 121.2 . .
C106 C105 H89 121.2 . .
C107 C106 C105 120.8(12) . .
C107 C106 H90 119.6 . .
C105 C106 H90 119.6 . .
C106 C107 C108 121.7(14) . .
C106 C107 H91 119.1 . .
C108 C107 H91 119.1 . .
C103 C108 C107 120.7(13) . .
C103 C108 H92 119.6 . .
C107 C108 H92 119.6 . .
C110 C109 C114 120.6(13) . .
C110 C109 P9 114.4(12) . .
C114 C109 P9 123.5(13) . .
C111 C110 C109 120.7(16) . .
C111 C110 H93 119.7 . .
C109 C110 H93 119.7 . .
C110 C111 C112 118.4(16) . .
C110 C111 H94 120.8 . .
C112 C111 H94 120.8 . .
C113 C112 C111 121.2(14) . .
C113 C112 H95 119.4 . .
C111 C112 H95 119.4 . .
C112 C113 C114 122.5(16) . .
C112 C113 H96 118.7 . .
C114 C113 H96 118.7 . .
C109 C114 C113 116.6(16) . .
C109 C114 H97 121.7 . .
C113 C114 H97 121.7 . .
C120 C115 C116 119.8(11) . .
C120 C115 P9 119.9(9) . .
C116 C115 P9 119.6(8) . .
C117 C116 C115 120.1(11) . .
C117 C116 H98 120 . .
C115 C116 H98 120 . .
C116 C117 C118 120.0(12) . .
C116 C117 H99 120 . .
C118 C117 H99 120 . .
C119 C118 C117 120.1(12) . .
C119 C118 H100 119.9 . .
C117 C118 H100 119.9 . .
C118 C119 C120 121.3(14) . .
C118 C119 H101 119.3 . .
C120 C119 H101 119.3 . .
C115 C120 C119 118.5(13) . .
C115 C120 H102 120.7 . .
C119 C120 H102 120.7 . .
C122 C121 C126 118.2(12) . .
C122 C121 P10 121.8(9) . .
C126 C121 P10 119.8(11) . .
C123 C122 C121 121.4(14) . .
C123 C122 H103 119.3 . .
C121 C122 H103 119.3 . .
C122 C123 C124 117.9(17) . .
C122 C123 H104 121.1 . .
C124 C123 H104 121.1 . .
C125 C124 C123 123.2(16) . .
C125 C124 H105 118.4 . .
C123 C124 H105 118.4 . .
C124 C125 C126 119.6(15) . .
C124 C125 H106 120.2 . .
C126 C125 H106 120.2 . .
C125 C126 C121 119.8(16) . .
C125 C126 H107 120.1 . .
C121 C126 H107 120.1 . .
C128 C127 C132 119.8(11) . .
C128 C127 P10 115.1(9) . .
C132 C127 P10 125.1(10) . .
C129 C128 C127 119.9(14) . .
C129 C128 H108 120.1 . .
C127 C128 H108 120.1 . .
C130 C129 C128 120.6(15) . .
C130 C129 H109 119.7 . .
C128 C129 H109 119.7 . .
C131 C130 C129 118.5(16) . .
C131 C130 H110 120.7 . .
C129 C130 H110 120.7 . .
C130 C131 C132 124.6(19) . .
C130 C131 H111 117.7 . .
C132 C131 H111 117.7 . .
C127 C132 C131 114.2(16) . .
C127 C132 H112 122.9 . .
C131 C132 H112 122.9 . .
C134 C133 C138 118.8(13) . .
C134 C133 P11 120.8(10) . .
C138 C133 P11 120.4(10) . .
C135 C134 C133 122.6(13) . .
C135 C134 H113 118.7 . .
C133 C134 H113 118.7 . .
C134 C135 C136 117.1(12) . .
C134 C135 H114 121.5 . .
C136 C135 H114 121.5 . .
C137 C136 C135 121.3(14) . .
C137 C136 H115 119.3 . .
C135 C136 H115 119.3 . .
C138 C137 C136 119.0(14) . .
C138 C137 H116 120.5 . .
C136 C137 H116 120.5 . .
C137 C138 C133 121.2(14) . .
C137 C138 H117 119.4 . .
C133 C138 H117 119.4 . .
C144 C139 C140 119.1(10) . .
C144 C139 P11 123.1(9) . .
C140 C139 P11 117.7(9) . .
C141 C140 C139 119.6(12) . .
C141 C140 H118 120.2 . .
C139 C140 H118 120.2 . .
C142 C141 C140 120.4(13) . .
C142 C141 H119 119.8 . .
C140 C141 H119 119.8 . .
C141 C142 C143 121.1(12) . .
C141 C142 H120 119.5 . .
C143 C142 H120 119.5 . .
C142 C143 C144 121.6(14) . .
C142 C143 H121 119.2 . .
C144 C143 H121 119.2 . .
C139 C144 C143 118.1(13) . .
C139 C144 H122 120.9 . .
C143 C144 H122 120.9 . .
C150 C145 C146 119.7(11) . .
C150 C145 P12 119.2(10) . .
C146 C145 P12 121.1(10) . .
C147 C146 C145 119.5(15) . .
C147 C146 H123 120.3 . .
C145 C146 H123 120.3 . .
C146 C147 C148 121.6(17) . .
C146 C147 H124 119.2 . .
C148 C147 H124 119.2 . .
C149 C148 C147 119.1(14) . .
C149 C148 H125 120.4 . .
C147 C148 H125 120.4 . .
C148 C149 C150 121.3(17) . .
C148 C149 H126 119.3 . .
C150 C149 H126 119.3 . .
C145 C150 C149 118.6(15) . .
C145 C150 H127 120.7 . .
C149 C150 H127 120.7 . .
C152 C151 C156 120.0(11) . .
C152 C151 P12 120.9(9) . .
C156 C151 P12 119.1(8) . .
C151 C152 C153 119.0(13) . .
C151 C152 H128 120.5 . .
C153 C152 H128 120.5 . .
C152 C153 C154 121.3(13) . .
C152 C153 H129 119.3 . .
C154 C153 H129 119.3 . .
C155 C154 C153 118.3(14) . .
C155 C154 H130 120.9 . .
C153 C154 H130 120.9 . .
C154 C155 C156 119.8(14) . .
C154 C155 H131 120.1 . .
C156 C155 H131 120.1 . .
C155 C156 C151 121.5(12) . .
C155 C156 H132 119.2 . .
C151 C156 H132 119.2 . .
N1 C157 C161 121.7(12) . .
N1 C157 C158 130.2(12) . .
C161 C157 C158 108 . .
N1 C157 Fe1 128.3(9) . .
C161 C157 Fe1 68.1(5) . .
C158 C157 Fe1 72.2(6) . .
C159 C158 C157 108 . .
C159 C158 Fe1 70.1(4) . .
C157 C158 Fe1 68.0(5) . .
C159 C158 H133 126 . .
C157 C158 H133 126 . .
Fe1 C158 H133 126 . .
C160 C159 C158 108 . .
C160 C159 Fe1 67.8(5) . .
C158 C159 Fe1 70.5(4) . .
C160 C159 H134 126 . .
C158 C159 H134 126 . .
Fe1 C159 H134 126 . .
C159 C160 C161 108 . .
C159 C160 Fe1 72.3(6) . .
C161 C160 Fe1 68.4(5) . .
C159 C160 H135 126 . .
C161 C160 H135 126 . .
Fe1 C160 H135 126 . .
C157 C161 C160 108 . .
C157 C161 Fe1 71.1(5) . .
C160 C161 Fe1 70.7(4) . .
C157 C161 H136 126 . .
C160 C161 H136 126 . .
Fe1 C161 H136 126 . .
C163 C162 C166 107.9(12) . .
C163 C162 N4 127.5(13) . .
C166 C162 N4 124.0(12) . .
C163 C162 Fe1 70.1(7) . .
C166 C162 Fe1 70.5(8) . .
N4 C162 Fe1 131.5(9) . .
C162 C163 C164 103.8(14) . .
C162 C163 Fe1 69.9(8) . .
C164 C163 Fe1 66.4(8) . .
C162 C163 H137 128.1 . .
C164 C163 H137 128.1 . .
Fe1 C163 H137 128.1 . .
C165 C164 C163 110.7(13) . .
C165 C164 Fe1 73.8(10) . .
C163 C164 Fe1 71.0(7) . .
C165 C164 H138 124.6 . .
C163 C164 H138 124.6 . .
Fe1 C164 H138 124.6 . .
C164 C165 C166 109.2(13) . .
C164 C165 Fe1 68.6(9) . .
C166 C165 Fe1 70.9(9) . .
C164 C165 H139 125.4 . .
C166 C165 H139 125.4 . .
Fe1 C165 H139 125.4 . .
C165 C166 C162 108.3(14) . .
C165 C166 Fe1 69.8(9) . .
C162 C166 Fe1 69.3(8) . .
C165 C166 H140 125.9 . .
C162 C166 H140 125.9 . .
Fe1 C166 H140 125.9 . .
C168 C167 N5 124.0(9) . .
C168 C167 C171 108.9(9) . .
N5 C167 C171 127.1(9) . .
C168 C167 Fe2 70.0(6) . .
N5 C167 Fe2 127.3(8) . .
C171 C167 Fe2 69.2(6) . .
C167 C168 C169 108.7(10) . .
C167 C168 Fe2 70.5(7) . .
C169 C168 Fe2 69.9(7) . .
C167 C168 H141 125.6 . .
C169 C168 H141 125.6 . .
Fe2 C168 H141 125.6 . .
C168 C169 C170 107.0(10) . .
C168 C169 Fe2 70.0(7) . .
C170 C169 Fe2 68.5(7) . .
C168 C169 H142 126.5 . .
C170 C169 H142 126.5 . .
Fe2 C169 H142 126.5 . .
C171 C170 C169 108.5(10) . .
C171 C170 Fe2 70.7(7) . .
C169 C170 Fe2 70.1(7) . .
C171 C170 H143 125.7 . .
C169 C170 H143 125.7 . .
Fe2 C170 H143 125.7 . .
C170 C171 C167 106.9(10) . .
C170 C171 Fe2 69.1(7) . .
C167 C171 Fe2 69.9(6) . .
C170 C171 H144 126.6 . .
C167 C171 H144 126.6 . .
Fe2 C171 H144 126.6 . .
N7 C172 C176 129.0(10) . .
N7 C172 C173 122.3(10) . .
C176 C172 C173 108.7(10) . .
N7 C172 Fe2 127.9(8) . .
C176 C172 Fe2 70.3(6) . .
C173 C172 Fe2 69.8(6) . .
C174 C173 C172 107.0(11) . .
C174 C173 Fe2 69.7(7) . .
C172 C173 Fe2 68.9(6) . .
C174 C173 H145 126.5 . .
C172 C173 H145 126.5 . .
Fe2 C173 H145 126.5 . .
C173 C174 C175 108.4(12) . .
C173 C174 Fe2 69.6(7) . .
C175 C174 Fe2 70.1(8) . .
C173 C174 H146 125.8 . .
C175 C174 H146 125.8 . .
Fe2 C174 H146 125.8 . .
C176 C175 C174 108.6(12) . .
C176 C175 Fe2 69.7(8) . .
C174 C175 Fe2 69.0(8) . .
C176 C175 H147 125.7 . .
C174 C175 H147 125.7 . .
Fe2 C175 H147 125.7 . .
C175 C176 C172 107.3(12) . .
C175 C176 Fe2 70.0(8) . .
C172 C176 Fe2 68.6(6) . .
C175 C176 H148 126.4 . .
C172 C176 H148 126.4 . .
Fe2 C176 H148 126.4 . .
C181 C177 N6 131.5(16) . .
C181 C177 C178 110.8(13) . .
N6 C177 C178 117.7(13) . .
C181 C177 Fe3 69.9(8) . .
N6 C177 Fe3 127.6(8) . .
C178 C177 Fe3 69.1(7) . .
C179 C178 C177 105.1(18) . .
C179 C178 Fe3 69.0(9) . .
C177 C178 Fe3 68.3(8) . .
C179 C178 H149 127.5 . .
C177 C178 H149 127.5 . .
Fe3 C178 H149 127.5 . .
C180 C179 C178 107.3(18) . .
C180 C179 Fe3 68.0(11) . .
C178 C179 Fe3 69.7(8) . .
C180 C179 H150 126.3 . .
C178 C179 H150 126.3 . .
Fe3 C179 H150 126.3 . .
C179 C180 C181 111.2(15) . .
C179 C180 Fe3 71.6(11) . .
C181 C180 Fe3 70.1(9) . .
C179 C180 H151 124.4 . .
C181 C180 H151 124.4 . .
Fe3 C180 H151 124.4 . .
C177 C181 C180 106(2) . .
C177 C181 Fe3 70.8(9) . .
C180 C181 Fe3 67.6(10) . .
C177 C181 H152 127.2 . .
C180 C181 H152 127.2 . .
Fe3 C181 H152 127.2 . .
C186 C182 N10 129.4(10) . .
C186 C182 C183 108.8(11) . .
N10 C182 C183 121.7(11) . .
C186 C182 Fe3 70.0(7) . .
N10 C182 Fe3 127.4(8) . .
C183 C182 Fe3 70.2(7) . .
C182 C183 C184 105.1(14) . .
C182 C183 Fe3 68.5(7) . .
C184 C183 Fe3 68.9(8) . .
C182 C183 H153 127.5 . .
C184 C183 H153 127.5 . .
Fe3 C183 H153 127.5 . .
C185 C184 C183 109.9(12) . .
C185 C184 Fe3 69.9(8) . .
C183 C184 Fe3 69.7(7) . .
C185 C184 H154 125 . .
C183 C184 H154 125 . .
Fe3 C184 H154 125 . .
C184 C185 C186 108.5(13) . .
C184 C185 Fe3 71.1(8) . .
C186 C185 Fe3 69.5(7) . .
C184 C185 H155 125.8 . .
C186 C185 H155 125.8 . .
Fe3 C185 H155 125.8 . .
C182 C186 C185 107.7(13) . .
C182 C186 Fe3 69.9(7) . .
C185 C186 Fe3 69.2(7) . .
C182 C186 H156 126.1 . .
C185 C186 H156 126.1 . .
Fe3 C186 H156 126.1 . .
C191 C187 N8 130.5(11) . .
C191 C187 C188 108.9(10) . .
N8 C187 C188 120.7(10) . .
C191 C187 Fe4 69.9(7) . .
N8 C187 Fe4 126.6(8) . .
C188 C187 Fe4 69.7(6) . .
C187 C188 C189 107.0(11) . .
C187 C188 Fe4 69.3(6) . .
C189 C188 Fe4 69.5(7) . .
C187 C188 H157 126.5 . .
C189 C188 H157 126.5 . .
Fe4 C188 H157 126.5 . .
C190 C189 C188 107.2(10) . .
C190 C189 Fe4 69.8(7) . .
C188 C189 Fe4 69.1(7) . .
C190 C189 H158 126.4 . .
C188 C189 H158 126.4 . .
Fe4 C189 H158 126.4 . .
C191 C190 C189 108.3(11) . .
C191 C190 Fe4 69.2(8) . .
C189 C190 Fe4 69.5(8) . .
C191 C190 H159 125.8 . .
C189 C190 H159 125.8 . .
Fe4 C190 H159 125.8 . .
C187 C191 C190 108.7(12) . .
C187 C191 Fe4 70.0(7) . .
C190 C191 Fe4 70.3(8) . .
C187 C191 H160 125.7 . .
C190 C191 H160 125.7 . .
Fe4 C191 H160 125.7 . .
C193 C192 N11 123.7(11) . .
C193 C192 C196 108.2(11) . .
N11 C192 C196 128.0(11) . .
C193 C192 Fe4 70.0(7) . .
N11 C192 Fe4 128.0(9) . .
C196 C192 Fe4 70.5(7) . .
C192 C193 C194 106.1(12) . .
C192 C193 Fe4 69.6(7) . .
C194 C193 Fe4 69.0(8) . .
C192 C193 H161 126.9 . .
C194 C193 H161 126.9 . .
Fe4 C193 H161 126.9 . .
C195 C194 C193 109.6(11) . .
C195 C194 Fe4 70.2(8) . .
C193 C194 Fe4 69.5(7) . .
C195 C194 H162 125.2 . .
C193 C194 H162 125.2 . .
Fe4 C194 H162 125.2 . .
C194 C195 C196 109.2(12) . .
C194 C195 Fe4 70.5(8) . .
C196 C195 Fe4 71.3(8) . .
C194 C195 H163 125.4 . .
C196 C195 H163 125.4 . .
Fe4 C195 H163 125.4 . .
C195 C196 C192 106.9(12) . .
C195 C196 Fe4 68.5(8) . .
C192 C196 Fe4 68.1(7) . .
C195 C196 H164 126.6 . .
C192 C196 H164 126.6 . .
Fe4 C196 H164 126.6 . .
N9 C197 C198 123(2) . .
N9 C197 C201 130(2) . .
C198 C197 C201 107.1(16) . .
N9 C197 Fe5 128.1(10) . .
C198 C197 Fe5 67.8(10) . .
C201 C197 Fe5 69.1(10) . .
C199 C198 C197 111(2) . .
C199 C198 Fe5 71.3(13) . .
C197 C198 Fe5 71.6(13) . .
C199 C198 H165 124.4 . .
C197 C198 H165 124.4 . .
Fe5 C198 H165 124.4 . .
C200 C199 C198 107(2) . .
C200 C199 Fe5 69.0(13) . .
C198 C199 Fe5 68.8(11) . .
C200 C199 H166 126.4 . .
C198 C199 H166 126.4 . .
Fe5 C199 H166 126.4 . .
C199 C200 C201 111(2) . .
C199 C200 Fe5 71.8(12) . .
C201 C200 Fe5 70.1(9) . .
C199 C200 H167 124.6 . .
C201 C200 H167 124.6 . .
Fe5 C200 H167 124.6 . .
C197 C201 C200 104(2) . .
C197 C201 Fe5 69.9(11) . .
C200 C201 Fe5 67.1(10) . .
C197 C201 H168 128.1 . .
C200 C201 H168 128.1 . .
Fe5 C201 H168 128.1 . .
N2 C202 C203 123.9(12) . .
N2 C202 C206 128.1(12) . .
C203 C202 C206 108 . .
N2 C202 Fe5 128.6(9) . .
C203 C202 Fe5 69.1(5) . .
C206 C202 Fe5 69.1(5) . .
C202 C203 C204 108 . .
C202 C203 Fe5 69.8(5) . .
C204 C203 Fe5 68.8(4) . .
C202 C203 H169 126 . .
C204 C203 H169 126 . .
Fe5 C203 H169 126 . .
C205 C204 C203 108 . .
C205 C204 Fe5 69.3(6) . .
C203 C204 Fe5 69.9(5) . .
C205 C204 H170 126 . .
C203 C204 H170 126 . .
Fe5 C204 H170 126 . .
C206 C205 C204 108 . .
C206 C205 Fe5 69.9(5) . .
C204 C205 Fe5 69.3(6) . .
C206 C205 H171 126 . .
C204 C205 H171 126 . .
Fe5 C205 H171 126 . .
C205 C206 C202 108 . .
C205 C206 Fe5 68.8(4) . .
C202 C206 Fe5 69.8(5) . .
C205 C206 H172 126 . .
C202 C206 H172 126 . .
Fe5 C206 H172 126 . .
C208 C207 N12 128.2(10) . .
C208 C207 C211 110.8(10) . .
N12 C207 C211 121.0(11) . .
C208 C207 Fe6 70.9(7) . .
N12 C207 Fe6 125.0(8) . .
C211 C207 Fe6 70.8(7) . .
C207 C208 C209 104.8(11) . .
C207 C208 Fe6 68.5(7) . .
C209 C208 Fe6 68.3(7) . .
C207 C208 H173 127.6 . .
C209 C208 H173 127.6 . .
Fe6 C208 H173 127.6 . .
C210 C209 C208 109.2(12) . .
C210 C209 Fe6 71.3(8) . .
C208 C209 Fe6 70.0(7) . .
C210 C209 H174 125.4 . .
C208 C209 H174 125.4 . .
Fe6 C209 H174 125.4 . .
C209 C210 C211 109.2(10) . .
C209 C210 Fe6 68.5(7) . .
C211 C210 Fe6 69.7(7) . .
C209 C210 H175 125.4 . .
C211 C210 H175 125.4 . .
Fe6 C210 H175 125.4 . .
C210 C211 C207 106.0(12) . .
C210 C211 Fe6 70.4(8) . .
C207 C211 Fe6 67.8(7) . .
C210 C211 H176 127 . .
C207 C211 H176 127 . .
Fe6 C211 H176 127 . .
C213 C212 C216 108.6(14) . .
C213 C212 N3 131.3(15) . .
C216 C212 N3 120.1(14) . .
C213 C212 Fe6 69.2(8) . .
C216 C212 Fe6 68.8(8) . .
N3 C212 Fe6 128.5(9) . .
C212 C213 C214 110(2) . .
C212 C213 Fe6 72.1(9) . .
C214 C213 Fe6 70.7(12) . .
C212 C213 H177 124.9 . .
C214 C213 H177 124.9 . .
Fe6 C213 H177 124.9 . .
C215 C214 C213 106.4(19) . .
C215 C214 Fe6 69.8(14) . .
C213 C214 Fe6 69.1(10) . .
C215 C214 H178 126.8 . .
C213 C214 H178 126.8 . .
Fe6 C214 H178 126.8 . .
C214 C215 C216 110.8(18) . .
C214 C215 Fe6 72.2(13) . .
C216 C215 Fe6 69.4(9) . .
C214 C215 H179 124.6 . .
C216 C215 H179 124.6 . .
Fe6 C215 H179 124.6 . .
C212 C216 C215 104(2) . .
C212 C216 Fe6 71.3(8) . .
C215 C216 Fe6 68.6(9) . .
C212 C216 H180 127.9 . .
C215 C216 H180 127.9 . .
Fe6 C216 H180 127.9 . .
Cl9 C217 Cl11 109.4(9) . .
Cl9 C217 Cl10 109.9(10) . .
Cl11 C217 Cl10 106.7(10) . .
Cl9 C217 Cl7 108.2(8) . .
Cl11 C217 Cl7 101.9(7) . .
Cl10 C217 Cl7 120.0(8) . .
Cl9 C217 H181 110.2 . .
Cl11 C217 H181 110.2 . .
Cl10 C217 H181 110.2 . .
Cl7 C217 H181 10.7 . .
C217 Cl9 Cl6 161.5(6) . .
C217 Cl10 Cl5 162.6(6) . .
C217 Cl11 Cl8 165.9(7) . .
Cl12 C218 Cl14 109.5(14) . .
Cl12 C218 Cl13 118.8(15) . .
Cl14 C218 Cl13 115.1(17) . .
Cl12 C218 H182 103.8 . .
Cl14 C218 H182 103.8 . .
Cl13 C218 H182 103.8 . .
Cl17 C219 Cl16 115.7(18) . .
Cl17 C219 Cl15 115.8(14) . .
Cl16 C219 Cl15 111.3(13) . .
Cl17 C219 H183 104 . .
Cl16 C219 H183 104 . .
Cl15 C219 H183 104 . .
Cl19 C220 Cl20 110.2(11) . .
Cl19 C220 Cl18 110.8(13) . .
Cl20 C220 Cl18 110.3(16) . .
Cl19 C220 H184 108.5 . .
Cl20 C220 H184 108.5 . .
Cl18 C220 H184 108.5 . .
Cl22 C221 Cl23 116.0(12) . .
Cl22 C221 Cl21 103.6(13) . .
Cl23 C221 Cl21 111.5(11) . .
Cl22 C221 H185 108.5 . .
Cl23 C221 H185 108.5 . .
Cl21 C221 H185 108.5 . .
Cl24 C222 Cl26 111.8(12) . .
Cl24 C222 Cl25 114.1(12) . .
Cl26 C222 Cl25 106.3(11) . .
Cl24 C222 H186 108.2 . .
Cl26 C222 H186 108.2 . .
Cl25 C222 H186 108.2 . .
Cl28 C223 Cl29 113.1(13) . .
Cl28 C223 Cl27 109.7(15) . .
Cl29 C223 Cl27 110.6(12) . .
Cl28 C223 H187 107.7 . .
Cl29 C223 H187 107.7 . .
Cl27 C223 H187 107.7 . .
Cl31 C224 Cl32 112.3(16) . .
Cl31 C224 Cl30 107.8(14) . .
Cl32 C224 Cl30 106.9(15) . .
Cl31 C224 H188 109.9 . .
Cl32 C224 H188 109.9 . .
Cl30 C224 H188 109.9 . .

loop_
_geom_bond_atom_site_label_1
_geom_bond_atom_site_label_2
_geom_bond_distance
_geom_bond_site_symmetry_2
Pt1 P3 2.263(3) .
Pt1 P1 2.341(3) .
Pt1 P2 2.344(3) .
Pt1 Cl1 2.350(3) .
Pt2 P4 2.270(2) .
Pt2 P5 2.323(2) .
Pt2 P6 2.339(3) .
Pt2 Cl2 2.364(2) .
Pt3 P7 2.256(2) .
Pt3 P8 2.316(3) .
Pt3 P9 2.337(3) .
Pt3 Cl3 2.358(2) .
Pt4 P11 2.256(3) .
Pt4 P12 2.328(3) .
Pt4 P10 2.337(3) .
Pt4 Cl4 2.364(3) .
Fe1 C164 1.995(14) .
Fe1 C161 1.993(13) .
Fe1 C160 2.024(12) .
Fe1 C157 2.032(11) .
Fe1 C162 2.057(12) .
Fe1 C165 2.059(15) .
Fe1 C163 2.059(15) .
Fe1 C166 2.073(15) .
Fe1 C159 2.082(14) .
Fe1 C158 2.087(15) .
Fe2 C170 2.019(12) .
Fe2 C172 2.039(11) .
Fe2 C171 2.040(10) .
Fe2 C169 2.041(12) .
Fe2 C168 2.042(12) .
Fe2 C167 2.048(11) .
Fe2 C173 2.050(12) .
Fe2 C174 2.050(13) .
Fe2 C176 2.061(12) .
Fe2 C175 2.065(15) .
Fe3 C180 2.006(16) .
Fe3 C185 2.033(14) .
Fe3 C182 2.035(11) .
Fe3 C186 2.037(12) .
Fe3 C181 2.040(16) .
Fe3 C184 2.047(12) .
Fe3 C177 2.052(12) .
Fe3 C179 2.054(16) .
Fe3 C183 2.058(14) .
Fe3 C178 2.063(14) .
Fe4 C195 2.026(13) .
Fe4 C194 2.029(14) .
Fe4 C192 2.030(11) .
Fe4 C193 2.035(12) .
Fe4 C191 2.044(13) .
Fe4 C187 2.045(11) .
Fe4 C188 2.049(12) .
Fe4 C189 2.054(13) .
Fe4 C190 2.058(14) .
Fe4 C196 2.063(14) .
Fe5 C200 2.014(16) .
Fe5 C198 2.02(2) .
Fe5 C204 2.037(12) .
Fe5 C205 2.037(13) .
Fe5 C203 2.052(14) .
Fe5 C206 2.052(15) .
Fe5 C202 2.061(12) .
Fe5 C199 2.05(2) .
Fe5 C201 2.056(19) .
Fe5 C197 2.067(16) .
Fe6 C207 2.015(11) .
Fe6 C215 2.017(17) .
Fe6 C213 2.025(16) .
Fe6 C209 2.025(13) .
Fe6 C216 2.028(15) .
Fe6 C214 2.05(2) .
Fe6 C208 2.047(12) .
Fe6 C211 2.054(14) .
Fe6 C212 2.060(11) .
Fe6 C210 2.062(12) .
P1 C13 1.797(12) .
P1 C19 1.832(10) .
P1 C1 1.913(12) .
P2 C25 1.811(15) .
P2 C31 1.813(8) .
P2 C2 1.881(14) .
P3 C43 1.803(11) .
P3 C37 1.819(10) .
P3 C3 1.887(10) .
P4 C55 1.828(10) .
P4 C49 1.831(10) .
P4 C4 1.890(11) .
P5 C67 1.807(9) .
P5 C61 1.811(10) .
P5 C5 1.889(10) .
P6 C79 1.804(16) .
P6 C73 1.833(9) .
P6 C6 1.892(11) .
P7 C85 1.821(10) .
P7 C91 1.822(11) .
P7 C7 1.873(10) .
P8 C97 1.815(10) .
P8 C103 1.819(11) .
P8 C8 1.885(10) .
P9 C109 1.792(13) .
P9 C115 1.834(11) .
P9 C9 1.866(12) .
P10 C121 1.804(12) .
P10 C127 1.820(11) .
P10 C10 1.911(12) .
P11 C139 1.823(10) .
P11 C133 1.836(13) .
P11 C11 1.935(11) .
P12 C145 1.815(11) .
P12 C151 1.831(12) .
P12 C12 1.874(11) .
C1 O1 1.209(16) .
C1 N1 1.316(17) .
N1 C157 1.422(15) .
N1 H1 0.88 .
C2 O2 1.227(19) .
C2 N2 1.33(2) .
N2 C202 1.357(15) .
N2 H2 0.88 .
C3 O3 1.224(12) .
C3 N3 1.351(14) .
N3 C212 1.438(14) .
N3 H3 0.88 .
C4 O4 1.242(13) .
C4 N4 1.323(15) .
N4 C162 1.424(15) .
N4 H4 0.88 .
C5 O5 1.211(12) .
C5 N5 1.334(13) .
N5 C167 1.407(13) .
N5 H5 0.88 .
C6 O6 1.238(15) .
C6 N6 1.325(17) .
N6 C177 1.421(14) .
N6 H6 0.88 .
C7 O7 1.223(12) .
C7 N7 1.337(13) .
N7 C172 1.407(13) .
N7 H7 0.88 .
C8 O8 1.206(14) .
C8 N8 1.355(14) .
N8 C187 1.404(13) .
N8 H8 0.88 .
C9 O9 1.223(15) .
C9 N9 1.346(16) .
N9 C197 1.393(18) .
N9 H9 0.88 .
C10 O10 1.201(14) .
C10 N10 1.341(14) .
N10 C182 1.436(14) .
N10 H10 0.88 .
C11 O11 1.190(14) .
C11 N11 1.318(13) .
N11 C192 1.408(13) .
N11 H11 0.88 .
C12 O12 1.204(12) .
C12 N12 1.360(12) .
N12 C207 1.438(13) .
N12 H12 0.88 .
C13 C18 1.360(16) .
C13 C14 1.401(16) .
C14 C15 1.398(19) .
C14 H13 0.95 .
C15 C16 1.42(2) .
C15 H14 0.95 .
C16 C17 1.31(2) .
C16 H15 0.95 .
C17 C18 1.440(18) .
C17 H16 0.95 .
C18 H17 0.95 .
C19 C20 1.378(15) .
C19 C24 1.387(15) .
C20 C21 1.389(17) .
C20 H18 0.95 .
C21 C22 1.36(2) .
C21 H19 0.95 .
C22 C23 1.391(19) .
C22 H20 0.95 .
C23 C24 1.370(15) .
C23 H21 0.95 .
C24 H22 0.95 .
C25 C26 1.38(2) .
C25 C30 1.38(2) .
C26 C27 1.39(3) .
C26 H23 0.95 .
C27 C28 1.35(3) .
C27 H24 0.95 .
C28 C29 1.28(4) .
C28 H25 0.95 .
C29 C30 1.41(3) .
C29 H26 0.95 .
C30 H27 0.95 .
C31 C32 1.39 .
C31 C36 1.39 .
C32 C33 1.39 .
C32 H28 0.95 .
C33 C34 1.39 .
C33 H29 0.95 .
C34 C35 1.39 .
C34 H30 0.95 .
C35 C36 1.39 .
C35 H31 0.95 .
C36 H32 0.95 .
C37 C42 1.391(17) .
C37 C38 1.394(17) .
C38 C39 1.378(17) .
C38 H33 0.95 .
C39 C40 1.34(2) .
C39 H34 0.95 .
C40 C41 1.37(2) .
C40 H35 0.95 .
C41 C42 1.423(18) .
C41 H36 0.95 .
C42 H37 0.95 .
C43 C48 1.348(17) .
C43 C44 1.417(18) .
C44 C45 1.39(2) .
C44 H38 0.95 .
C45 C46 1.33(3) .
C45 H39 0.95 .
C46 C47 1.37(3) .
C46 H40 0.95 .
C47 C48 1.40(2) .
C47 H41 0.95 .
C48 H42 0.95 .
C49 C54 1.371(15) .
C49 C50 1.382(16) .
C50 C51 1.391(19) .
C50 H43 0.95 .
C51 C52 1.37(2) .
C51 H44 0.95 .
C52 C53 1.35(2) .
C52 H45 0.95 .
C53 C54 1.368(16) .
C53 H46 0.95 .
C54 H47 0.95 .
C55 C56 1.356(18) .
C55 C60 1.385(16) .
C56 C57 1.38(2) .
C56 H48 0.95 .
C57 C58 1.36(3) .
C57 H49 0.95 .
C58 C59 1.40(3) .
C58 H50 0.95 .
C59 C60 1.412(18) .
C59 H51 0.95 .
C60 H52 0.95 .
C61 C66 1.383(16) .
C61 C62 1.424(15) .
C62 C63 1.370(18) .
C62 H53 0.95 .
C63 C64 1.35(2) .
C63 H54 0.95 .
C64 C65 1.31(2) .
C64 H55 0.95 .
C65 C66 1.411(18) .
C65 H56 0.95 .
C66 H57 0.95 .
C67 C72 1.402(15) .
C67 C68 1.403(14) .
C68 C69 1.382(16) .
C68 H58 0.95 .
C69 C70 1.371(19) .
C69 H59 0.95 .
C70 C71 1.360(18) .
C70 H60 0.95 .
C71 C72 1.396(15) .
C71 H61 0.95 .
C72 H62 0.95 .
C73 C74 1.39 .
C73 C78 1.39 .
C74 C75 1.39 .
C74 H63 0.95 .
C75 C76 1.39 .
C75 H64 0.95 .
C76 C77 1.39 .
C76 H65 0.95 .
C77 C78 1.39 .
C77 H66 0.95 .
C78 H67 0.95 .
C79 C80 1.34(2) .
C79 C84 1.41(2) .
C80 C81 1.51(2) .
C80 H68 0.95 .
C81 C82 1.27(2) .
C81 H69 0.95 .
C82 C83 1.39(2) .
C82 H70 0.95 .
C83 C84 1.34(2) .
C83 H71 0.95 .
C84 H72 0.95 .
C85 C90 1.371(16) .
C85 C86 1.376(15) .
C86 C87 1.370(17) .
C86 H73 0.95 .
C87 C88 1.41(2) .
C87 H74 0.95 .
C88 C89 1.41(2) .
C88 H75 0.95 .
C89 C90 1.392(16) .
C89 H76 0.95 .
C90 H77 0.95 .
C91 C96 1.380(16) .
C91 C92 1.430(15) .
C92 C93 1.382(19) .
C92 H78 0.95 .
C93 C94 1.29(2) .
C93 H79 0.95 .
C94 C95 1.40(2) .
C94 H80 0.95 .
C95 C96 1.407(17) .
C95 H81 0.95 .
C96 H82 0.95 .
C97 C98 1.394(15) .
C97 C102 1.401(14) .
C98 C99 1.370(16) .
C98 H83 0.95 .
C99 C100 1.393(18) .
C99 H84 0.95 .
C100 C101 1.363(19) .
C100 H85 0.95 .
C101 C102 1.388(16) .
C101 H86 0.95 .
C102 H87 0.95 .
C103 C108 1.373(16) .
C103 C104 1.383(18) .
C104 C105 1.409(17) .
C104 H88 0.95 .
C105 C106 1.44(2) .
C105 H89 0.95 .
C106 C107 1.29(2) .
C106 H90 0.95 .
C107 C108 1.399(17) .
C107 H91 0.95 .
C108 H92 0.95 .
C109 C110 1.40(2) .
C109 C114 1.41(2) .
C110 C111 1.397(18) .
C110 H93 0.95 .
C111 C112 1.41(2) .
C111 H94 0.95 .
C112 C113 1.34(2) .
C112 H95 0.95 .
C113 C114 1.429(19) .
C113 H96 0.95 .
C114 H97 0.95 .
C115 C120 1.361(16) .
C115 C116 1.400(16) .
C116 C117 1.355(15) .
C116 H98 0.95 .
C117 C118 1.39(2) .
C117 H99 0.95 .
C118 C119 1.32(2) .
C118 H100 0.95 .
C119 C120 1.418(18) .
C119 H101 0.95 .
C120 H102 0.95 .
C121 C122 1.378(19) .
C121 C126 1.423(17) .
C122 C123 1.377(18) .
C122 H103 0.95 .
C123 C124 1.40(2) .
C123 H104 0.95 .
C124 C125 1.31(3) .
C124 H105 0.95 .
C125 C126 1.40(2) .
C125 H106 0.95 .
C126 H107 0.95 .
C127 C128 1.398(18) .
C127 C132 1.42(2) .
C128 C129 1.390(16) .
C128 H108 0.95 .
C129 C130 1.37(3) .
C129 H109 0.95 .
C130 C131 1.31(3) .
C130 H110 0.95 .
C131 C132 1.43(2) .
C131 H111 0.95 .
C132 H112 0.95 .
C133 C134 1.374(16) .
C133 C138 1.381(18) .
C134 C135 1.358(18) .
C134 H113 0.95 .
C135 C136 1.40(2) .
C135 H114 0.95 .
C136 C137 1.39(2) .
C136 H115 0.95 .
C137 C138 1.35(2) .
C137 H116 0.95 .
C138 H117 0.95 .
C139 C144 1.389(17) .
C139 C140 1.408(16) .
C140 C141 1.382(16) .
C140 H118 0.95 .
C141 C142 1.34(2) .
C141 H119 0.95 .
C142 C143 1.34(2) .
C142 H120 0.95 .
C143 C144 1.392(18) .
C143 H121 0.95 .
C144 H122 0.95 .
C145 C150 1.373(18) .
C145 C146 1.400(17) .
C146 C147 1.352(18) .
C146 H123 0.95 .
C147 C148 1.37(2) .
C147 H124 0.95 .
C148 C149 1.36(2) .
C148 H125 0.95 .
C149 C150 1.395(18) .
C149 H126 0.95 .
C150 H127 0.95 .
C151 C152 1.377(16) .
C151 C156 1.397(16) .
C152 C153 1.40(2) .
C152 H128 0.95 .
C153 C154 1.42(2) .
C153 H129 0.95 .
C154 C155 1.39(2) .
C154 H130 0.95 .
C155 C156 1.391(17) .
C155 H131 0.95 .
C156 H132 0.95 .
C157 C161 1.403(10) .
C157 C158 1.403(10) .
C158 C159 1.403(10) .
C158 H133 1 .
C159 C160 1.403(10) .
C159 H134 1 .
C160 C161 1.403(10) .
C160 H135 1 .
C161 H136 1 .
C162 C163 1.408(19) .
C162 C166 1.420(19) .
C163 C164 1.473(19) .
C163 H137 1 .
C164 C165 1.31(2) .
C164 H138 1 .
C165 C166 1.39(2) .
C165 H139 1 .
C166 H140 1 .
C167 C168 1.382(15) .
C167 C171 1.428(14) .
C168 C169 1.401(16) .
C168 H141 1 .
C169 C170 1.434(17) .
C169 H142 1 .
C170 C171 1.393(16) .
C170 H143 1 .
C171 H144 1 .
C172 C176 1.439(16) .
C172 C173 1.442(16) .
C173 C174 1.426(18) .
C173 H145 1 .
C174 C175 1.44(2) .
C174 H146 1 .
C175 C176 1.420(19) .
C175 H147 1 .
C176 H148 1 .
C177 C181 1.37(2) .
C177 C178 1.49(2) .
C178 C179 1.45(2) .
C178 H149 1 .
C179 C180 1.40(3) .
C179 H150 1 .
C180 C181 1.46(3) .
C180 H151 1 .
C181 H152 1 .
C182 C186 1.398(18) .
C182 C183 1.442(18) .
C183 C184 1.449(19) .
C183 H153 1 .
C184 C185 1.36(2) .
C184 H154 1 .
C185 C186 1.437(17) .
C185 H155 1 .
C186 H156 1 .
C187 C191 1.401(17) .
C187 C188 1.433(16) .
C188 C189 1.450(17) .
C188 H157 1 .
C189 C190 1.43(2) .
C189 H158 1 .
C190 C191 1.420(17) .
C190 H159 1 .
C191 H160 1 .
C192 C193 1.403(16) .
C192 C196 1.444(17) .
C193 C194 1.440(17) .
C193 H161 1 .
C194 C195 1.36(2) .
C194 H162 1 .
C195 C196 1.403(18) .
C195 H163 1 .
C196 H164 1 .
C197 C198 1.42(3) .
C197 C201 1.44(3) .
C198 C199 1.39(2) .
C198 H165 1 .
C199 C200 1.36(3) .
C199 H166 1 .
C200 C201 1.48(2) .
C200 H167 1 .
C201 H168 1 .
C202 C203 1.443(10) .
C202 C206 1.443(10) .
C203 C204 1.443(10) .
C203 H169 1 .
C204 C205 1.443(10) .
C204 H170 1 .
C205 C206 1.443(10) .
C205 H171 1 .
C206 H172 1 .
C207 C208 1.408(17) .
C207 C211 1.439(15) .
C208 C209 1.450(16) .
C208 H173 1 .
C209 C210 1.40(2) .
C209 H174 1 .
C210 C211 1.405(19) .
C210 H175 1 .
C211 H176 1 .
C212 C213 1.35(2) .
C212 C216 1.40(2) .
C213 C214 1.40(3) .
C213 H177 1 .
C214 C215 1.32(3) .
C214 H178 1 .
C215 C216 1.45(3) .
C215 H179 1 .
C216 H180 1 .
Cl5 Cl10 3.202(7) .
Cl6 Cl9 3.308(6) .
Cl7 C217 3.574(19) .
Cl8 Cl11 3.110(6) .
C217 Cl9 1.696(18) .
C217 Cl11 1.769(17) .
C217 Cl10 1.784(18) .
C217 H181 1 .
C218 Cl12 1.619(17) .
C218 Cl14 1.619(17) .
C218 Cl13 1.64(3) .
C218 H182 1 .
C219 Cl17 1.63(2) .
C219 Cl16 1.72(2) .
C219 Cl15 1.75(3) .
C219 H183 1 .
C220 Cl19 1.73(3) .
C220 Cl20 1.75(2) .
C220 Cl18 1.76(2) .
C220 H184 1 .
C221 Cl22 1.72(2) .
C221 Cl23 1.76(2) .
C221 Cl21 1.81(3) .
C221 H185 1 .
C222 Cl24 1.666(19) .
C222 Cl26 1.74(2) .
C222 Cl25 1.79(2) .
C222 H186 1 .
C223 Cl28 1.70(3) .
C223 Cl29 1.70(3) .
C223 Cl27 1.74(2) .
C223 H187 1 .
C224 Cl31 1.61(2) .
C224 Cl32 1.71(3) .
C224 Cl30 1.81(3) .
C224 H188 1 .

loop_
_geom_hbond_atom_site_label_D
_geom_hbond_atom_site_label_H
_geom_hbond_atom_site_label_A
_geom_hbond_distance_DH
_geom_hbond_distance_HA
_geom_hbond_distance_DA
_geom_hbond_angle_DHA
_geom_hbond_site_symmetry_A
N1 H1 Cl5 0.88 2.37 3.221(13) 164.1 .
N2 H2 Cl5 0.88 2.28 3.147(14) 169.3 .
N3 H3 Cl5 0.88 2.27 3.127(10) 165.5 .
N4 H4 Cl6 0.88 2.27 3.138(11) 166.8 .
N5 H5 Cl6 0.88 2.36 3.224(8) 166.9 .
N6 H6 Cl6 0.88 2.27 3.141(10) 169.9 .
N7 H7 Cl7 0.88 2.33 3.165(9) 158.3 .
N8 H8 Cl7 0.88 2.49 3.339(9) 163.3 .
N9 H9 Cl7 0.88 2.37 3.240(13) 172.7 .
N10 H10 Cl8 0.88 2.33 3.207(10) 175.4 .
N11 H11 Cl8 0.88 2.27 3.120(10) 163.6 .
N12 H12 Cl8 0.88 2.35 3.205(9) 165.3 .

loop_
_geom_torsion_atom_site_label_1
_geom_torsion_atom_site_label_2
_geom_torsion_atom_site_label_3
_geom_torsion_atom_site_label_4
_geom_torsion
_geom_torsion_site_symmetry_1
_geom_torsion_site_symmetry_2
_geom_torsion_site_symmetry_3
_geom_torsion_site_symmetry_4
O1 C1 N1 C157 2(2) . . . .
P1 C1 N1 C157 -174.0(9) . . . .
C25 P2 C2 O2 21.4(14) . . . .
C31 P2 C2 O2 -88.1(13) . . . .
Pt1 P2 C2 O2 145.9(11) . . . .
C25 P2 C2 N2 -164.8(9) . . . .
C31 P2 C2 N2 85.7(10) . . . .
Pt1 P2 C2 N2 -40.2(11) . . . .
O2 C2 N2 C202 -2(2) . . . .
P2 C2 N2 C202 -175.9(9) . . . .
C43 P3 C3 O3 -77.6(11) . . . .
C37 P3 C3 O3 29.2(11) . . . .
Pt1 P3 C3 O3 151.2(9) . . . .
C43 P3 C3 N3 97.9(9) . . . .
C37 P3 C3 N3 -155.3(9) . . . .
Pt1 P3 C3 N3 -33.3(10) . . . .
O3 C3 N3 C212 -4.4(19) . . . .
P3 C3 N3 C212 -179.5(8) . . . .
C55 P4 C4 O4 71.2(9) . . . .
C49 P4 C4 O4 -35.5(10) . . . .
Pt2 P4 C4 O4 -157.7(7) . . . .
C55 P4 C4 N4 -105.5(9) . . . .
C49 P4 C4 N4 147.8(8) . . . .
Pt2 P4 C4 N4 25.6(9) . . . .
O4 C4 N4 C162 7.0(18) . . . .
P4 C4 N4 C162 -176.6(9) . . . .
C67 P5 C5 O5 -22.5(10) . . . .
C61 P5 C5 O5 84.1(9) . . . .
Pt2 P5 C5 O5 -145.0(8) . . . .
C67 P5 C5 N5 163.6(8) . . . .
C61 P5 C5 N5 -89.8(9) . . . .
Pt2 P5 C5 N5 41.1(9) . . . .
O5 C5 N5 C167 -6.9(18) . . . .
P5 C5 N5 C167 166.5(9) . . . .
C79 P6 C6 O6 92.9(12) . . . .
C73 P6 C6 O6 -14.8(12) . . . .
Pt2 P6 C6 O6 -139.5(9) . . . .
C79 P6 C6 N6 -83.2(10) . . . .
C73 P6 C6 N6 169.1(8) . . . .
Pt2 P6 C6 N6 44.4(10) . . . .
O6 C6 N6 C177 0(2) . . . .
P6 C6 N6 C177 175.3(9) . . . .
C85 P7 C7 O7 28.8(10) . . . .
C91 P7 C7 O7 -77.4(9) . . . .
Pt3 P7 C7 O7 153.4(8) . . . .
C85 P7 C7 N7 -156.0(8) . . . .
C91 P7 C7 N7 97.8(8) . . . .
Pt3 P7 C7 N7 -31.4(9) . . . .
O7 C7 N7 C172 3.4(17) . . . .
P7 C7 N7 C172 -171.5(8) . . . .
C97 P8 C8 O8 -77.8(10) . . . .
C103 P8 C8 O8 29.2(11) . . . .
Pt3 P8 C8 O8 150.5(9) . . . .
C97 P8 C8 N8 96.4(8) . . . .
C103 P8 C8 N8 -156.5(8) . . . .
Pt3 P8 C8 N8 -35.2(9) . . . .
O8 C8 N8 C187 -0.8(17) . . . .
P8 C8 N8 C187 -174.6(8) . . . .
C109 P9 C9 O9 11.7(12) . . . .
C115 P9 C9 O9 -97.3(10) . . . .
Pt3 P9 C9 O9 132.9(9) . . . .
C109 P9 C9 N9 -173.8(9) . . . .
C115 P9 C9 N9 77.2(9) . . . .
Pt3 P9 C9 N9 -52.7(9) . . . .
O9 C9 N9 C197 4.6(19) . . . .
P9 C9 N9 C197 -169.8(10) . . . .
O10 C10 N10 C182 -3.7(19) . . . .
P10 C10 N10 C182 169.4(8) . . . .
O11 C11 N11 C192 2(2) . . . .
P11 C11 N11 C192 175.1(9) . . . .
C145 P12 C12 O12 -20.8(10) . . . .
C151 P12 C12 O12 86.0(9) . . . .
Pt4 P12 C12 O12 -143.3(8) . . . .
C145 P12 C12 N12 167.3(8) . . . .
C151 P12 C12 N12 -85.8(8) . . . .
Pt4 P12 C12 N12 44.9(8) . . . .
O12 C12 N12 C207 -0.7(17) . . . .
P12 C12 N12 C207 170.6(8) . . . .
C19 P1 C13 C18 -143.7(10) . . . .
C1 P1 C13 C18 112.5(10) . . . .
Pt1 P1 C13 C18 -8.8(11) . . . .
C19 P1 C13 C14 40.9(10) . . . .
C1 P1 C13 C14 -63.0(9) . . . .
Pt1 P1 C13 C14 175.7(7) . . . .
C18 C13 C14 C15 -0.4(17) . . . .
P1 C13 C14 C15 175.2(9) . . . .
C13 C14 C15 C16 -0.6(19) . . . .
C14 C15 C16 C17 1(2) . . . .
C15 C16 C17 C18 0(2) . . . .
C14 C13 C18 C17 1.4(18) . . . .
P1 C13 C18 C17 -174.0(10) . . . .
C16 C17 C18 C13 -1(2) . . . .
C13 P1 C19 C20 -129.5(10) . . . .
C1 P1 C19 C20 -26.1(12) . . . .
Pt1 P1 C19 C20 101.5(10) . . . .
C13 P1 C19 C24 48.6(10) . . . .
C1 P1 C19 C24 151.9(10) . . . .
Pt1 P1 C19 C24 -80.5(10) . . . .
C24 C19 C20 C21 0.8(19) . . . .
P1 C19 C20 C21 178.9(10) . . . .
C19 C20 C21 C22 0(2) . . . .
C20 C21 C22 C23 -2(2) . . . .
C21 C22 C23 C24 2(2) . . . .
C22 C23 C24 C19 -0.8(18) . . . .
C20 C19 C24 C23 -0.7(18) . . . .
P1 C19 C24 C23 -178.8(9) . . . .
C31 P2 C25 C26 -72.1(13) . . . .
C2 P2 C25 C26 -176.3(11) . . . .
Pt1 P2 C25 C26 52.0(13) . . . .
C31 P2 C25 C30 116.0(17) . . . .
C2 P2 C25 C30 11.8(18) . . . .
Pt1 P2 C25 C30 -119.8(16) . . . .
C30 C25 C26 C27 -6(3) . . . .
P2 C25 C26 C27 -178.9(14) . . . .
C25 C26 C27 C28 2(3) . . . .
C26 C27 C28 C29 6(5) . . . .
C27 C28 C29 C30 -10(6) . . . .
C26 C25 C30 C29 3(3) . . . .
P2 C25 C30 C29 175(2) . . . .
C28 C29 C30 C25 5(5) . . . .
C25 P2 C31 C32 -12.4(9) . . . .
C2 P2 C31 C32 99.0(8) . . . .
Pt1 P2 C31 C32 -131.7(6) . . . .
C25 P2 C31 C36 172.1(7) . . . .
C2 P2 C31 C36 -76.5(9) . . . .
Pt1 P2 C31 C36 52.9(7) . . . .
C36 C31 C32 C33 0 . . . .
P2 C31 C32 C33 -175.4(9) . . . .
C31 C32 C33 C34 0 . . . .
C32 C33 C34 C35 0 . . . .
C33 C34 C35 C36 0 . . . .
C34 C35 C36 C31 0 . . . .
C32 C31 C36 C35 0 . . . .
P2 C31 C36 C35 175.6(9) . . . .
C43 P3 C37 C42 -114.5(9) . . . .
C3 P3 C37 C42 143.2(9) . . . .
Pt1 P3 C37 C42 19.8(10) . . . .
C43 P3 C37 C38 62.5(11) . . . .
C3 P3 C37 C38 -39.8(11) . . . .
Pt1 P3 C37 C38 -163.2(9) . . . .
C42 C37 C38 C39 -4.0(19) . . . .
P3 C37 C38 C39 179.1(10) . . . .
C37 C38 C39 C40 4(2) . . . .
C38 C39 C40 C41 0(2) . . . .
C39 C40 C41 C42 -3(2) . . . .
C38 C37 C42 C41 0.8(18) . . . .
P3 C37 C42 C41 177.7(10) . . . .
C40 C41 C42 C37 3(2) . . . .
C37 P3 C43 C48 -144.9(10) . . . .
C3 P3 C43 C48 -36.2(11) . . . .
Pt1 P3 C43 C48 88.1(10) . . . .
C37 P3 C43 C44 33.2(12) . . . .
C3 P3 C43 C44 141.8(11) . . . .
Pt1 P3 C43 C44 -93.8(10) . . . .
C48 C43 C44 C45 3(2) . . . .
P3 C43 C44 C45 -175.4(12) . . . .
C43 C44 C45 C46 -5(3) . . . .
C44 C45 C46 C47 5(3) . . . .
C45 C46 C47 C48 -2(3) . . . .
C44 C43 C48 C47 -0.4(18) . . . .
P3 C43 C48 C47 177.7(10) . . . .
C46 C47 C48 C43 0(2) . . . .
C55 P4 C49 C54 -77.7(10) . . . .
C4 P4 C49 C54 25.5(11) . . . .
Pt2 P4 C49 C54 152.1(9) . . . .
C55 P4 C49 C50 104.8(11) . . . .
C4 P4 C49 C50 -152.0(11) . . . .
Pt2 P4 C49 C50 -25.5(11) . . . .
C54 C49 C50 C51 -2(2) . . . .
P4 C49 C50 C51 175.9(14) . . . .
C49 C50 C51 C52 -3(3) . . . .
C50 C51 C52 C53 7(3) . . . .
C51 C52 C53 C54 -6(3) . . . .
C52 C53 C54 C49 1(2) . . . .
C50 C49 C54 C53 2.4(19) . . . .
P4 C49 C54 C53 -175.1(10) . . . .
C49 P4 C55 C56 -26.9(11) . . . .
C4 P4 C55 C56 -134.9(11) . . . .
Pt2 P4 C55 C56 96.5(10) . . . .
C49 P4 C55 C60 151.2(9) . . . .
C4 P4 C55 C60 43.2(10) . . . .
Pt2 P4 C55 C60 -85.4(9) . . . .
C60 C55 C56 C57 -1(2) . . . .
P4 C55 C56 C57 177.5(12) . . . .
C55 C56 C57 C58 5(3) . . . .
C56 C57 C58 C59 -3(3) . . . .
C57 C58 C59 C60 -2(3) . . . .
C56 C55 C60 C59 -5.0(19) . . . .
P4 C55 C60 C59 176.9(11) . . . .
C58 C59 C60 C55 6(2) . . . .
C67 P5 C61 C66 142.6(8) . . . .
C5 P5 C61 C66 36.0(9) . . . .
Pt2 P5 C61 C66 -87.2(9) . . . .
C67 P5 C61 C62 -37.7(9) . . . .
C5 P5 C61 C62 -144.4(8) . . . .
Pt2 P5 C61 C62 92.5(8) . . . .
C66 C61 C62 C63 -0.6(15) . . . .
P5 C61 C62 C63 179.7(8) . . . .
C61 C62 C63 C64 0.7(18) . . . .
C62 C63 C64 C65 -1(2) . . . .
C63 C64 C65 C66 0.4(19) . . . .
C62 C61 C66 C65 0.5(15) . . . .
P5 C61 C66 C65 -179.9(8) . . . .
C64 C65 C66 C61 -0.4(18) . . . .
C61 P5 C67 C72 146.4(9) . . . .
C5 P5 C67 C72 -110.8(9) . . . .
Pt2 P5 C67 C72 10.6(10) . . . .
C61 P5 C67 C68 -36.0(10) . . . .
C5 P5 C67 C68 66.9(10) . . . .
Pt2 P5 C67 C68 -171.7(8) . . . .
C72 C67 C68 C69 -3.0(17) . . . .
P5 C67 C68 C69 179.2(10) . . . .
C67 C68 C69 C70 1(2) . . . .
C68 C69 C70 C71 0(2) . . . .
C69 C70 C71 C72 1(2) . . . .
C70 C71 C72 C67 -2.6(18) . . . .
C68 C67 C72 C71 3.8(16) . . . .
P5 C67 C72 C71 -178.5(9) . . . .
C79 P6 C73 C74 67.0(9) . . . .
C6 P6 C73 C74 169.6(7) . . . .
Pt2 P6 C73 C74 -58.1(7) . . . .
C79 P6 C73 C78 -119.9(10) . . . .
C6 P6 C73 C78 -17.3(9) . . . .
Pt2 P6 C73 C78 115.0(8) . . . .
C78 C73 C74 C75 0 . . . .
P6 C73 C74 C75 173.6(9) . . . .
C73 C74 C75 C76 0 . . . .
C74 C75 C76 C77 0 . . . .
C75 C76 C77 C78 0 . . . .
C76 C77 C78 C73 0 . . . .
C74 C73 C78 C77 0 . . . .
P6 C73 C78 C77 -172.8(10) . . . .
C73 P6 C79 C80 11.9(18) . . . .
C6 P6 C79 C80 -100.1(17) . . . .
Pt2 P6 C79 C80 130.1(15) . . . .
C73 P6 C79 C84 -169.5(15) . . . .
C6 P6 C79 C84 78.6(16) . . . .
Pt2 P6 C79 C84 -51.3(17) . . . .
C84 C79 C80 C81 1(3) . . . .
P6 C79 C80 C81 179.8(13) . . . .
C79 C80 C81 C82 -1(3) . . . .
C80 C81 C82 C83 -1(3) . . . .
C81 C82 C83 C84 4(3) . . . .
C82 C83 C84 C79 -4(3) . . . .
C80 C79 C84 C83 2(3) . . . .
P6 C79 C84 C83 -177.1(15) . . . .
C91 P7 C85 C90 -111.8(10) . . . .
C7 P7 C85 C90 147.0(10) . . . .
Pt3 P7 C85 C90 21.7(11) . . . .
C91 P7 C85 C86 66.3(12) . . . .
C7 P7 C85 C86 -34.9(12) . . . .
Pt3 P7 C85 C86 -160.2(10) . . . .
C90 C85 C86 C87 -2(2) . . . .
P7 C85 C86 C87 179.5(11) . . . .
C85 C86 C87 C88 1(2) . . . .
C86 C87 C88 C89 0(2) . . . .
C87 C88 C89 C90 0(2) . . . .
C86 C85 C90 C89 2(2) . . . .
P7 C85 C90 C89 -179.7(11) . . . .
C88 C89 C90 C85 -1(2) . . . .
C85 P7 C91 C96 -160.1(9) . . . .
C7 P7 C91 C96 -50.1(9) . . . .
Pt3 P7 C91 C96 72.6(9) . . . .
C85 P7 C91 C92 18.4(11) . . . .
C7 P7 C91 C92 128.5(10) . . . .
Pt3 P7 C91 C92 -108.8(9) . . . .
C96 C91 C92 C93 0.0(18) . . . .
P7 C91 C92 C93 -178.6(10) . . . .
C91 C92 C93 C94 2(2) . . . .
C92 C93 C94 C95 -3(3) . . . .
C93 C94 C95 C96 1(2) . . . .
C92 C91 C96 C95 -1.0(17) . . . .
P7 C91 C96 C95 177.6(9) . . . .
C94 C95 C96 C91 0.4(18) . . . .
C103 P8 C97 C98 -139.9(9) . . . .
C8 P8 C97 C98 -34.4(10) . . . .
Pt3 P8 C97 C98 90.7(9) . . . .
C103 P8 C97 C102 43.1(10) . . . .
C8 P8 C97 C102 148.6(9) . . . .
Pt3 P8 C97 C102 -86.3(9) . . . .
C102 C97 C98 C99 0.4(17) . . . .
P8 C97 C98 C99 -176.6(10) . . . .
C97 C98 C99 C100 -1(2) . . . .
C98 C99 C100 C101 2(2) . . . .
C99 C100 C101 C102 -1(2) . . . .
C100 C101 C102 C97 0.6(19) . . . .
C98 C97 C102 C101 -0.1(16) . . . .
P8 C97 C102 C101 177.0(9) . . . .
C97 P8 C103 C108 -136.1(9) . . . .
C8 P8 C103 C108 120.7(9) . . . .
Pt3 P8 C103 C108 -0.8(10) . . . .
C97 P8 C103 C104 45.3(9) . . . .
C8 P8 C103 C104 -57.9(9) . . . .
Pt3 P8 C103 C104 -179.5(7) . . . .
C108 C103 C104 C105 -0.5(16) . . . .
P8 C103 C104 C105 178.2(9) . . . .
C103 C104 C105 C106 -0.5(18) . . . .
C104 C105 C106 C107 2(2) . . . .
C105 C106 C107 C108 -2(2) . . . .
C104 C103 C108 C107 0.2(17) . . . .
P8 C103 C108 C107 -178.4(9) . . . .
C106 C107 C108 C103 1(2) . . . .
C115 P9 C109 C110 -60.7(13) . . . .
C9 P9 C109 C110 -162.0(11) . . . .
Pt3 P9 C109 C110 65.4(12) . . . .
C115 P9 C109 C114 132.9(13) . . . .
C9 P9 C109 C114 31.6(15) . . . .
Pt3 P9 C109 C114 -101.0(13) . . . .
C114 C109 C110 C111 0(2) . . . .
P9 C109 C110 C111 -166.6(11) . . . .
C109 C110 C111 C112 0(2) . . . .
C110 C111 C112 C113 -1(2) . . . .
C111 C112 C113 C114 2(2) . . . .
C110 C109 C114 C113 1(2) . . . .
P9 C109 C114 C113 166.4(11) . . . .
C112 C113 C114 C109 -2(2) . . . .
C109 P9 C115 C120 -29.4(12) . . . .
C9 P9 C115 C120 79.8(11) . . . .
Pt3 P9 C115 C120 -146.7(9) . . . .
C109 P9 C115 C116 160.5(10) . . . .
C9 P9 C115 C116 -90.3(10) . . . .
Pt3 P9 C115 C116 43.2(11) . . . .
C120 C115 C116 C117 4.6(18) . . . .
P9 C115 C116 C117 174.7(9) . . . .
C115 C116 C117 C118 -4.8(18) . . . .
C116 C117 C118 C119 4(2) . . . .
C117 C118 C119 C120 -2(2) . . . .
C116 C115 C120 C119 -3.1(18) . . . .
P9 C115 C120 C119 -173.2(10) . . . .
C118 C119 C120 C115 2(2) . . . .
C127 P10 C121 C122 -163.6(10) . . . .
C10 P10 C121 C122 85.8(11) . . . .
Pt4 P10 C121 C122 -44.2(11) . . . .
C127 P10 C121 C126 21.7(11) . . . .
C10 P10 C121 C126 -88.9(10) . . . .
Pt4 P10 C121 C126 141.0(9) . . . .
C126 C121 C122 C123 -1.3(19) . . . .
P10 C121 C122 C123 -176.2(10) . . . .
C121 C122 C123 C124 1(2) . . . .
C122 C123 C124 C125 0(2) . . . .
C123 C124 C125 C126 1(2) . . . .
C124 C125 C126 C121 -2(2) . . . .
C122 C121 C126 C125 1.9(18) . . . .
P10 C121 C126 C125 176.9(10) . . . .
C121 P10 C127 C128 74.1(11) . . . .
C10 P10 C127 C128 175.4(10) . . . .
Pt4 P10 C127 C128 -50.4(11) . . . .
C121 P10 C127 C132 -107.5(17) . . . .
C10 P10 C127 C132 -6.1(18) . . . .
Pt4 P10 C127 C132 128.0(16) . . . .
C132 C127 C128 C129 4(2) . . . .
P10 C127 C128 C129 -177.1(11) . . . .
C127 C128 C129 C130 -3(2) . . . .
C128 C129 C130 C131 9(4) . . . .
C129 C130 C131 C132 -17(5) . . . .
C128 C127 C132 C131 -11(3) . . . .
P10 C127 C132 C131 170.5(19) . . . .
C130 C131 C132 C127 18(5) . . . .
C139 P11 C133 C134 145.7(10) . . . .
C11 P11 C133 C134 37.6(11) . . . .
Pt4 P11 C133 C134 -90.1(11) . . . .
C139 P11 C133 C138 -34.0(14) . . . .
C11 P11 C133 C138 -142.1(13) . . . .
Pt4 P11 C133 C138 90.2(13) . . . .
C138 C133 C134 C135 1(2) . . . .
P11 C133 C134 C135 -178.3(11) . . . .
C133 C134 C135 C136 -3(2) . . . .
C134 C135 C136 C137 4(3) . . . .
C135 C136 C137 C138 -3(3) . . . .
C136 C137 C138 C133 1(3) . . . .
C134 C133 C138 C137 0(3) . . . .
P11 C133 C138 C137 179.4(16) . . . .
C133 P11 C139 C144 -71.5(11) . . . .
C11 P11 C139 C144 30.4(12) . . . .
Pt4 P11 C139 C144 157.7(10) . . . .
C133 P11 C139 C140 112.7(10) . . . .
C11 P11 C139 C140 -145.4(9) . . . .
Pt4 P11 C139 C140 -18.1(10) . . . .
C144 C139 C140 C141 -3.4(18) . . . .
P11 C139 C140 C141 172.6(9) . . . .
C139 C140 C141 C142 2.3(19) . . . .
C140 C141 C142 C143 1(2) . . . .
C141 C142 C143 C144 -4(2) . . . .
C140 C139 C144 C143 1.0(19) . . . .
P11 C139 C144 C143 -174.8(10) . . . .
C142 C143 C144 C139 3(2) . . . .
C151 P12 C145 C150 -35.4(12) . . . .
C12 P12 C145 C150 69.2(12) . . . .
Pt4 P12 C145 C150 -169.1(10) . . . .
C151 P12 C145 C146 146.8(11) . . . .
C12 P12 C145 C146 -108.6(11) . . . .
Pt4 P12 C145 C146 13.1(12) . . . .
C150 C145 C146 C147 4(2) . . . .
P12 C145 C146 C147 -178.7(13) . . . .
C145 C146 C147 C148 -1(3) . . . .
C146 C147 C148 C149 0(3) . . . .
C147 C148 C149 C150 0(3) . . . .
C146 C145 C150 C149 -4(2) . . . .
P12 C145 C150 C149 178.0(13) . . . .
C148 C149 C150 C145 3(3) . . . .
C145 P12 C151 C152 -35.8(12) . . . .
C12 P12 C151 C152 -139.6(11) . . . .
Pt4 P12 C151 C152 94.3(11) . . . .
C145 P12 C151 C156 145.2(9) . . . .
C12 P12 C151 C156 41.4(10) . . . .
Pt4 P12 C151 C156 -84.7(9) . . . .
C156 C151 C152 C153 -1(2) . . . .
P12 C151 C152 C153 179.8(12) . . . .
C151 C152 C153 C154 2(2) . . . .
C152 C153 C154 C155 0(2) . . . .
C153 C154 C155 C156 -2(2) . . . .
C154 C155 C156 C151 3(2) . . . .
C152 C151 C156 C155 -1.2(18) . . . .
P12 C151 C156 C155 177.8(10) . . . .
C1 N1 C157 C161 151.5(10) . . . .
C1 N1 C157 C158 -23.6(17) . . . .
C1 N1 C157 Fe1 -122.6(14) . . . .
N1 C157 C158 C159 175.6(13) . . . .
C161 C157 C158 C159 0 . . . .
Fe1 C157 C158 C159 -58.9(5) . . . .
N1 C157 C158 Fe1 -125.6(12) . . . .
C161 C157 C158 Fe1 58.9(5) . . . .
C157 C158 C159 C160 0 . . . .
Fe1 C158 C159 C160 -57.6(6) . . . .
C157 C158 C159 Fe1 57.6(6) . . . .
C158 C159 C160 C161 0 . . . .
Fe1 C159 C160 C161 -59.3(4) . . . .
C158 C159 C160 Fe1 59.3(4) . . . .
N1 C157 C161 C160 -176.0(12) . . . .
C158 C157 C161 C160 0 . . . .
Fe1 C157 C161 C160 61.5(5) . . . .
N1 C157 C161 Fe1 122.5(11) . . . .
C158 C157 C161 Fe1 -61.5(5) . . . .
C159 C160 C161 C157 0 . . . .
Fe1 C160 C161 C157 -61.7(6) . . . .
C159 C160 C161 Fe1 61.7(6) . . . .
C4 N4 C162 C163 8(2) . . . .
C4 N4 C162 C166 178.8(11) . . . .
C4 N4 C162 Fe1 -87.8(16) . . . .
C166 C162 C163 C164 2.6(14) . . . .
N4 C162 C163 C164 174.3(11) . . . .
Fe1 C162 C163 C164 -58.1(8) . . . .
C166 C162 C163 Fe1 60.7(9) . . . .
N4 C162 C163 Fe1 -127.6(13) . . . .
C162 C163 C164 C165 -3.1(16) . . . .
Fe1 C163 C164 C165 -63.6(11) . . . .
C162 C163 C164 Fe1 60.5(9) . . . .
C163 C164 C165 C166 2.4(17) . . . .
Fe1 C164 C165 C166 -59.5(11) . . . .
C163 C164 C165 Fe1 61.9(9) . . . .
C164 C165 C166 C162 -0.7(17) . . . .
Fe1 C165 C166 C162 -58.7(9) . . . .
C164 C165 C166 Fe1 58.0(11) . . . .
C163 C162 C166 C165 -1.3(15) . . . .
N4 C162 C166 C165 -173.5(11) . . . .
Fe1 C162 C166 C165 59.1(10) . . . .
C163 C162 C166 Fe1 -60.4(9) . . . .
N4 C162 C166 Fe1 127.5(12) . . . .
C5 N5 C167 C168 -150.8(12) . . . .
C5 N5 C167 C171 28.4(18) . . . .
C5 N5 C167 Fe2 119.4(11) . . . .
N5 C167 C168 C169 178.2(10) . . . .
C171 C167 C168 C169 -1.2(14) . . . .
Fe2 C167 C168 C169 -59.7(8) . . . .
N5 C167 C168 Fe2 -122.2(11) . . . .
C171 C167 C168 Fe2 58.5(8) . . . .
C167 C168 C169 C170 1.3(14) . . . .
Fe2 C168 C169 C170 -58.7(8) . . . .
C167 C168 C169 Fe2 60.0(8) . . . .
C168 C169 C170 C171 -1.0(14) . . . .
Fe2 C169 C170 C171 -60.6(9) . . . .
C168 C169 C170 Fe2 59.6(8) . . . .
C169 C170 C171 C167 0.3(14) . . . .
Fe2 C170 C171 C167 -60.0(8) . . . .
C169 C170 C171 Fe2 60.2(8) . . . .
C168 C167 C171 C170 0.6(13) . . . .
N5 C167 C171 C170 -178.8(11) . . . .
Fe2 C167 C171 C170 59.5(8) . . . .
C168 C167 C171 Fe2 -58.9(8) . . . .
N5 C167 C171 Fe2 121.7(12) . . . .
C7 N7 C172 C176 -6.8(18) . . . .
C7 N7 C172 C173 176.3(11) . . . .
C7 N7 C172 Fe2 87.9(13) . . . .
N7 C172 C173 C174 177.7(10) . . . .
C176 C172 C173 C174 0.2(13) . . . .
Fe2 C172 C173 C174 -59.5(9) . . . .
N7 C172 C173 Fe2 -122.8(10) . . . .
C176 C172 C173 Fe2 59.8(8) . . . .
C172 C173 C174 C175 -0.5(15) . . . .
Fe2 C173 C174 C175 -59.6(10) . . . .
C172 C173 C174 Fe2 59.0(8) . . . .
C173 C174 C175 C176 0.6(16) . . . .
Fe2 C174 C175 C176 -58.6(10) . . . .
C173 C174 C175 Fe2 59.3(9) . . . .
C174 C175 C176 C172 -0.5(15) . . . .
Fe2 C175 C176 C172 -58.7(8) . . . .
C174 C175 C176 Fe2 58.2(10) . . . .
N7 C172 C176 C175 -177.1(11) . . . .
C173 C172 C176 C175 0.1(14) . . . .
Fe2 C172 C176 C175 59.6(9) . . . .
N7 C172 C176 Fe2 123.3(12) . . . .
C173 C172 C176 Fe2 -59.4(8) . . . .
C6 N6 C177 C181 -24(2) . . . .
C6 N6 C177 C178 156.2(12) . . . .
C6 N6 C177 Fe3 -119.7(13) . . . .
C181 C177 C178 C179 2.1(16) . . . .
N6 C177 C178 C179 -178.0(12) . . . .
Fe3 C177 C178 C179 59.5(10) . . . .
C181 C177 C178 Fe3 -57.5(10) . . . .
N6 C177 C178 Fe3 122.5(11) . . . .
C177 C178 C179 C180 -1.3(19) . . . .
Fe3 C178 C179 C180 57.8(13) . . . .
C177 C178 C179 Fe3 -59.1(10) . . . .
C178 C179 C180 C181 0(2) . . . .
Fe3 C179 C180 C181 59.1(13) . . . .
C178 C179 C180 Fe3 -58.8(12) . . . .
N6 C177 C181 C180 178.2(13) . . . .
C178 C177 C181 C180 -1.9(16) . . . .
Fe3 C177 C181 C180 -58.9(10) . . . .
N6 C177 C181 Fe3 -123.0(14) . . . .
C178 C177 C181 Fe3 57.0(10) . . . .
C179 C180 C181 C177 1(2) . . . .
Fe3 C180 C181 C177 61.0(10) . . . .
C179 C180 C181 Fe3 -60.0(14) . . . .
C10 N10 C182 C186 20.3(18) . . . .
C10 N10 C182 C183 -162.1(11) . . . .
C10 N10 C182 Fe3 -73.7(14) . . . .
C186 C182 C183 C184 0.1(14) . . . .
N10 C182 C183 C184 -177.9(10) . . . .
Fe3 C182 C183 C184 59.6(8) . . . .
C186 C182 C183 Fe3 -59.5(9) . . . .
N10 C182 C183 Fe3 122.5(10) . . . .
C182 C183 C184 C185 -0.8(14) . . . .
Fe3 C183 C184 C185 58.5(10) . . . .
C182 C183 C184 Fe3 -59.3(8) . . . .
C183 C184 C185 C186 1.3(15) . . . .
Fe3 C184 C185 C186 59.7(9) . . . .
C183 C184 C185 Fe3 -58.4(9) . . . .
N10 C182 C186 C185 178.5(11) . . . .
C183 C182 C186 C185 0.7(14) . . . .
Fe3 C182 C186 C185 -59.0(9) . . . .
N10 C182 C186 Fe3 -122.5(12) . . . .
C183 C182 C186 Fe3 59.7(8) . . . .
C184 C185 C186 C182 -1.2(15) . . . .
Fe3 C185 C186 C182 59.4(9) . . . .
C184 C185 C186 Fe3 -60.7(10) . . . .
C8 N8 C187 C191 -6.9(19) . . . .
C8 N8 C187 C188 172.5(11) . . . .
C8 N8 C187 Fe4 -101.0(12) . . . .
C191 C187 C188 C189 0.4(15) . . . .
N8 C187 C188 C189 -179.2(11) . . . .
Fe4 C187 C188 C189 59.5(9) . . . .
C191 C187 C188 Fe4 -59.1(9) . . . .
N8 C187 C188 Fe4 121.3(11) . . . .
C187 C188 C189 C190 0.2(15) . . . .
Fe4 C188 C189 C190 59.7(9) . . . .
C187 C188 C189 Fe4 -59.4(9) . . . .
C188 C189 C190 C191 -0.8(15) . . . .
Fe4 C189 C190 C191 58.5(9) . . . .
C188 C189 C190 Fe4 -59.2(9) . . . .
N8 C187 C191 C190 178.6(12) . . . .
C188 C187 C191 C190 -0.9(15) . . . .
Fe4 C187 C191 C190 -59.9(9) . . . .
N8 C187 C191 Fe4 -121.5(13) . . . .
C188 C187 C191 Fe4 59.0(9) . . . .
C189 C190 C191 C187 1.1(15) . . . .
Fe4 C190 C191 C187 59.7(9) . . . .
C189 C190 C191 Fe4 -58.6(10) . . . .
C11 N11 C192 C193 174.9(12) . . . .
C11 N11 C192 C196 -1.0(19) . . . .
C11 N11 C192 Fe4 -95.2(13) . . . .
N11 C192 C193 C194 -177.4(11) . . . .
C196 C192 C193 C194 -0.8(15) . . . .
Fe4 C192 C193 C194 59.7(9) . . . .
N11 C192 C193 Fe4 123.0(12) . . . .
C196 C192 C193 Fe4 -60.5(9) . . . .
C192 C193 C194 C195 -1.2(16) . . . .
Fe4 C193 C194 C195 58.9(10) . . . .
C192 C193 C194 Fe4 -60.1(9) . . . .
C193 C194 C195 C196 2.7(17) . . . .
Fe4 C194 C195 C196 61.2(10) . . . .
C193 C194 C195 Fe4 -58.5(10) . . . .
C194 C195 C196 C192 -3.1(16) . . . .
Fe4 C195 C196 C192 57.5(9) . . . .
C194 C195 C196 Fe4 -60.6(10) . . . .
C193 C192 C196 C195 2.4(15) . . . .
N11 C192 C196 C195 178.8(12) . . . .
Fe4 C192 C196 C195 -57.7(9) . . . .
C193 C192 C196 Fe4 60.1(9) . . . .
N11 C192 C196 Fe4 -123.5(13) . . . .
C9 N9 C197 C198 -179.5(13) . . . .
C9 N9 C197 C201 0(2) . . . .
C9 N9 C197 Fe5 94(2) . . . .
N9 C197 C198 C199 177.5(14) . . . .
C201 C197 C198 C199 -2.5(19) . . . .
Fe5 C197 C198 C199 -60.6(12) . . . .
N9 C197 C198 Fe5 -121.9(14) . . . .
C201 C197 C198 Fe5 58.1(11) . . . .
C197 C198 C199 C200 2(2) . . . .
Fe5 C198 C199 C200 -58.5(14) . . . .
C197 C198 C199 Fe5 60.7(13) . . . .
C198 C199 C200 C201 -1(2) . . . .
Fe5 C199 C200 C201 -59.5(12) . . . .
C198 C199 C200 Fe5 58.4(12) . . . .
N9 C197 C201 C200 -178.3(15) . . . .
C198 C197 C201 C200 1.7(17) . . . .
Fe5 C197 C201 C200 59.0(10) . . . .
N9 C197 C201 Fe5 122.8(17) . . . .
C198 C197 C201 Fe5 -57.3(11) . . . .
C199 C200 C201 C197 -0.4(19) . . . .
Fe5 C200 C201 C197 -60.9(11) . . . .
C199 C200 C201 Fe5 60.5(13) . . . .
C2 N2 C202 C203 -170.7(11) . . . .
C2 N2 C202 C206 7.4(18) . . . .
C2 N2 C202 Fe5 100.0(17) . . . .
N2 C202 C203 C204 178.4(12) . . . .
C206 C202 C203 C204 0 . . . .
Fe5 C202 C203 C204 -58.3(5) . . . .
N2 C202 C203 Fe5 -123.3(11) . . . .
C206 C202 C203 Fe5 58.3(5) . . . .
C202 C203 C204 C205 0 . . . .
Fe5 C203 C204 C205 -59.0(6) . . . .
C202 C203 C204 Fe5 59.0(6) . . . .
C203 C204 C205 C206 0 . . . .
Fe5 C204 C205 C206 -59.4(4) . . . .
C203 C204 C205 Fe5 59.4(4) . . . .
C204 C205 C206 C202 0 . . . .
Fe5 C205 C206 C202 -59.0(6) . . . .
C204 C205 C206 Fe5 59.0(6) . . . .
N2 C202 C206 C205 -178.3(13) . . . .
C203 C202 C206 C205 0 . . . .
Fe5 C202 C206 C205 58.3(5) . . . .
N2 C202 C206 Fe5 123.4(12) . . . .
C203 C202 C206 Fe5 -58.3(5) . . . .
C12 N12 C207 C208 15.7(17) . . . .
C12 N12 C207 C211 -164.6(10) . . . .
C12 N12 C207 Fe6 108.2(11) . . . .
N12 C207 C208 C209 179.0(10) . . . .
C211 C207 C208 C209 -0.7(13) . . . .
Fe6 C207 C208 C209 59.0(8) . . . .
N12 C207 C208 Fe6 120.0(12) . . . .
C211 C207 C208 Fe6 -59.7(8) . . . .
C207 C208 C209 C210 1.7(14) . . . .
Fe6 C208 C209 C210 60.8(9) . . . .
C207 C208 C209 Fe6 -59.2(8) . . . .
C208 C209 C210 C211 -2.1(15) . . . .
Fe6 C209 C210 C211 57.9(9) . . . .
C208 C209 C210 Fe6 -60.0(8) . . . .
C209 C210 C211 C207 1.6(15) . . . .
Fe6 C210 C211 C207 58.7(8) . . . .
C209 C210 C211 Fe6 -57.1(9) . . . .
C208 C207 C211 C210 -0.5(14) . . . .
N12 C207 C211 C210 179.7(10) . . . .
Fe6 C207 C211 C210 -60.4(9) . . . .
C208 C207 C211 Fe6 59.8(9) . . . .
N12 C207 C211 Fe6 -119.9(10) . . . .
C3 N3 C212 C213 -9(2) . . . .
C3 N3 C212 C216 172.5(12) . . . .
C3 N3 C212 Fe6 86.8(16) . . . .
C216 C212 C213 C214 3.1(17) . . . .
N3 C212 C213 C214 -175.7(14) . . . .
Fe6 C212 C213 C214 60.7(12) . . . .
C216 C212 C213 Fe6 -57.6(10) . . . .
N3 C212 C213 Fe6 123.6(14) . . . .
C212 C213 C214 C215 -1(2) . . . .
Fe6 C213 C214 C215 60.2(16) . . . .
C212 C213 C214 Fe6 -61.6(11) . . . .
C213 C214 C215 C216 -1(2) . . . .
Fe6 C214 C215 C216 58.9(14) . . . .
C213 C214 C215 Fe6 -59.7(13) . . . .
C213 C212 C216 C215 -3.4(17) . . . .
N3 C212 C216 C215 175.6(12) . . . .
Fe6 C212 C216 C215 -61.3(10) . . . .
C213 C212 C216 Fe6 57.9(10) . . . .
N3 C212 C216 Fe6 -123.1(11) . . . .
C214 C215 C216 C212 3(2) . . . .
Fe6 C215 C216 C212 63.1(10) . . . .
C214 C215 C216 Fe6 -60.5(16) . . . .
Cl11 C217 Cl9 Cl6 -141.9(14) . . . .
Cl10 C217 Cl9 Cl6 -25(3) . . . .
Cl7 C217 Cl9 Cl6 107.9(19) . . . .
Cl9 C217 Cl10 Cl5 -102(2) . . . .
Cl11 C217 Cl10 Cl5 16(3) . . . .
Cl7 C217 Cl10 Cl5 131.4(18) . . . .
Cl9 C217 Cl11 Cl8 22(3) . . . .
Cl10 C217 Cl11 Cl8 -97(3) . . . .
Cl7 C217 Cl11 Cl8 136(2) . . . .
